data_4132091
loop_
_publ_author_name
'Zhang, Wenyao'
'Yang, Dong'
'Zhao, Jie'
'Hou, Lekai'
'Sessler, Jonathan L.'
'Yang, Xiao-Juan'
'Wu, Biao'

_publ_section_title
;
 Controlling the Recognition and Reactivity of Alkyl Ammonium Guests Using
 an Anion Coordination-Based Tetrahedral Cage.
;
_journal_issue 15
_journal_name_full 'Journal of the American Chemical Society'
_journal_page_first 5248
_journal_page_last 5256
_journal_paper_doi 10.1021/jacs.8b01488
_journal_volume 140
_journal_year 2018
_chemical_formula_moiety
'4(C66 H48 K N18 O18), C136 H96 K2 N36 O32, 6(C15 N), 2(C), 2(C6 N), C4 K O4, 2(C9 N), 8(O4 P), 2(C5 N), 2(C63 H48 N18 O12), 2(C7.31 H17.77 N0.72)'
_chemical_formula_sum 'C676.5 H419.5 K7 N157.25 O164 P8'
_chemical_formula_weight 13896.13
_space_group_crystal_system monoclinic
_space_group_IT_number 15
_space_group_name_Hall '-I 2ya'
_space_group_name_H-M_alt 'I 1 2/a 1'
_atom_sites_solution_hydrogens geom
_audit_creation_date 2017-12-22
_audit_creation_method
;
Olex2 1.2
(compiled 2016.11.07 svn.r3352 for OlexSys, GUI svn.r5261)
;
_cell_angle_alpha 90
_cell_angle_beta 98.340(3)
_cell_angle_gamma 90
_cell_formula_units_Z 4
_cell_length_a 43.470(3)
_cell_length_b 39.035(3)
_cell_length_c 58.398(5)
_cell_measurement_reflns_used 9858
_cell_measurement_temperature 153(2)
_cell_measurement_theta_max 57.72
_cell_measurement_theta_min 2.56
_cell_volume 98045(13)
_computing_molecular_graphics 'Olex2 (Dolomanov et al., 2009)'
_computing_publication_material 'Olex2 (Dolomanov et al., 2009)'
_computing_structure_refinement 'XL (Sheldrick, 2008)'
_diffrn_ambient_temperature 152.99
_diffrn_detector_area_resol_mean none
_diffrn_measured_fraction_theta_full 0.982
_diffrn_measured_fraction_theta_max 0.982
_diffrn_measurement_device_type 'Bruker APEX-II CCD'
_diffrn_measurement_method '\f and \w scans'
_diffrn_radiation_type CuK\a
_diffrn_radiation_wavelength 1.54178
_diffrn_reflns_av_R_equivalents 0.1388
_diffrn_reflns_av_unetI/netI 0.1002
_diffrn_reflns_Laue_measured_fraction_full 0.982
_diffrn_reflns_Laue_measured_fraction_max 0.982
_diffrn_reflns_limit_h_max 51
_diffrn_reflns_limit_h_min -51
_diffrn_reflns_limit_k_max 45
_diffrn_reflns_limit_k_min -46
_diffrn_reflns_limit_l_max 69
_diffrn_reflns_limit_l_min -69
_diffrn_reflns_number 370540
_diffrn_reflns_point_group_measured_fraction_full 0.982
_diffrn_reflns_point_group_measured_fraction_max 0.982
_diffrn_reflns_theta_full 66.902
_diffrn_reflns_theta_max 66.902
_diffrn_reflns_theta_min 2.264
_diffrn_standards_number 0
_exptl_absorpt_coefficient_mu 0.959
_exptl_absorpt_correction_T_max 1.0000
_exptl_absorpt_correction_T_min 0.8533
_exptl_absorpt_correction_type multi-scan
_exptl_crystal_colour yellow
_exptl_crystal_density_diffrn 0.941
_exptl_crystal_density_meas ?
_exptl_crystal_density_method none
_exptl_crystal_description block
_exptl_crystal_F_000 28577
_exptl_crystal_size_max 0.3
_exptl_crystal_size_mid 0.2
_exptl_crystal_size_min 0.1
_refine_diff_density_max 0.804
_refine_diff_density_min -0.705
_refine_diff_density_rms 0.084
_refine_ls_extinction_method none
_refine_ls_goodness_of_fit_ref 1.108
_refine_ls_hydrogen_treatment constr
_refine_ls_matrix_type fullcycle
_refine_ls_number_parameters 4392
_refine_ls_number_reflns 85668
_refine_ls_number_restraints 68
_refine_ls_restrained_S_all 1.110
_refine_ls_R_factor_all 0.2138
_refine_ls_R_factor_gt 0.1407
_refine_ls_shift/su_max 0.078
_refine_ls_shift/su_mean 0.002
_refine_ls_structure_factor_coef Fsqd
_refine_ls_weighting_details 'w=1/[\s^2^(Fo^2^)+(0.2000P)^2^] where P=(Fo^2^+2Fc^2^)/3'
_refine_ls_weighting_scheme calc
_refine_ls_wR_factor_gt 0.3616
_refine_ls_wR_factor_ref 0.4381
_reflns_Friedel_coverage 0.000
_reflns_number_gt 27927
_reflns_number_total 85668
_reflns_threshold_expression 'I > 2\s(I)'
_cod_data_source_file ja8b01488_si_002.cif
_cod_data_source_block Cage3-N2223
_cod_depositor_comments
;
The following automatic conversions were performed:

data item '_exptl_crystal_density_meas' value 'none' was changed to
'?' -- the value is perceived as not measured.

Automatic conversion script
Id: cif_fix_values 6909 2019-04-08 15:41:33Z antanas 
;
_cod_original_formula_sum 'C676.50 H419.50 K7 N157.25 O164 P8'
_cod_database_code 4132091
_shelx_space_group_comment
;
The symmetry employed for this shelxl refinement is uniquely defined
by the following loop, which should always be used as a source of
symmetry information in preference to the above space-group names.
They are only intended as comments.
;
_shelx_estimated_absorpt_t_max 0.910
_shelx_estimated_absorpt_t_min 0.762
_olex2_refinement_description
;
1. Fixed Uiso
 At 1.2 times of:
  All C(H) groups, All C(H,H) groups, All N(H) groups
 At 1.5 times of:
  All C(H,H,H) groups
2. Restrained distances
 C308-C307 = C308-C309 = C291-C292
 1.55 with sigma of 0.01
 N77-C406 = N77-C400 = N77-C401 = N77-C402 = N78-C425 = N78-C421
 1.5 with sigma of 0.01
 N78-C411 = N78-C412
 1.5 with sigma of 0.01
 N82-C441 = N82-C443 = N77-C400
 1.5 with sigma of 0.01
 C406-C407 = C400-C401 = C402-C403 = C421-C426 = C401-C409
 1.55 with sigma of 0.01
 C410-C400 = C441-C442
 1.55 with sigma of 0.01
 N73-C259
 1.5 with sigma of 0.01
 N62-O39 = N62-O40
 1.2 with sigma of 0.01
 N54-O35 = N54-O36
 1.2 with sigma of 0.01
 N36-O23 = N36-O24
 1.2 with sigma of 0.01
 O39-O40
 2.2 with sigma of 0.01
 O35-O36
 2.2 with sigma of 0.01
 O23-O24
 2.2 with sigma of 0.01
 O69-O70
 2.6 with sigma of 0.01
3. Uiso/Uaniso restraints and constraints
Uanis(C441) \\sim Ueq, Uanis(C411) \\sim Ueq, Uanis(C406) \\sim Ueq, Uanis(O74)
\\sim Ueq: with sigma of 0.1 and sigma for terminal atoms of 0.2
Uanis(O67) \\sim Ueq, Uanis(C325) \\sim Ueq: with sigma of 0.1 and sigma for
terminal atoms of 0.2
4. Others
 Sof(C256)=Sof(H25B)=Sof(H25C)=Sof(H25D)=Sof(C254)=Sof(H25E)=Sof(H25F)=
 Sof(H25G)=Sof(C258)=Sof(H25H)=Sof(H25I)=Sof(H25J)=Sof(N73)=Sof(C255)=Sof(H25K)=
 Sof(H25L)=Sof(C253)=Sof(H25M)=Sof(H25N)=Sof(C257)=Sof(H25O)=Sof(H25P)=FVAR(1)
5.a Secondary CH2 refined with riding coordinates:
 C255(H25K,H25L), C253(H25M,H25N), C257(H25O,H25P), C259(H25Q,H25R), C260(H26D,
 H26E)
5.b Aromatic/amide H refined with riding coordinates:
 C68(H68), C69(H69), C71(H71), C72(H72), C75(H75), C76(H76), C77(H77),
 C78(H78), C82(H82), C83(H83), C85(H85), C86(H86), C88(H88), C89(H89), C91(H91),
  C92(H92), C95(H95), C96(H96), C97(H97), C98(H98), C102(H102), C103(H103),
 C105(H105), C106(H106), C108(H108), C109(H109), C111(H111), C112(H112),
 C115(H115), C116(H116), C117(H117), C118(H118), C122(H122), C123(H123),
 C125(H125), C126(H126), C131(H131), C132(H132), C134(H134), C135(H135),
 C138(H138), C139(H139), C140(H140), C141(H141), C145(H145), C146(H146),
 C148(H148), C149(H149), C151(H151), C152(H152), C154(H154), C155(H155),
 C158(H158), C159(H159), C160(H160), C161(H161), C165(H165), C166(H166),
 C168(H168), C169(H169), C171(H171), C172(H172), C174(H174), C175(H175),
 C178(H178), C179(H179), C180(H180), C181(H181), C185(H185), C186(H186),
 C188(H188), C189(H189), C194(H194), C195(H195), C197(H197), C198(H198),
 C201(H201), C202(H202), C203(H203), C204(H204), C208(H208), C209(H209),
 C211(H211), C212(H212), C214(H214), C215(H215), C217(H217), C218(H218),
 C221(H221), C222(H222), C223(H223), C224(H224), C228(H228), C229(H229),
 C231(H231), C232(H232), C234(H234), C235(H235), C237(H237), C238(H238),
 C241(H241), C242(H242), C243(H243), C244(H244), C248(H248), C249(H249),
 C251(H251), C252(H252), N22(H22), N23(H23), N24(H24), N25(H25), N27(H27),
 N28(H28), N29(H29), N30(H30), N32(H32), N33(H33), N34(H34), N35(H35), N40(H40),
  N41(H41), N42(H42), N43(H43), N45(H45), N46(H46), N47(H47), N48(H48),
 N50(H50), N51(H51), N52(H52), N53(H53), N58(H58), N59(H59), N60(H60), N61(H61),
  N63(H63), N64(H64), N65(H65), N66(H66), N68(H68A), N69(H69A), N70(H70),
 N71(H71A), N5(H5), N4(H4), N7(H7), N6(H6), C19(H19), C8(H8), C15(H15),
 C12(H12), C14(H14), C13(H13), C35(H35A), C32(H32A), C34(H34A), C33(H33A),
 N14(H14A), C48(H48A), C46(H46A), C49(H49), C45(H45A), C9(H9), C22(H22A),
 C55(H55), C54(H54), C52(H52A), C53(H53A), C6(H6A), C23(H23A), C20(H20),
 C5(H5A), N9(H9A), N11(H11), N10(H10), N16(H16), N15(H15A), C28(H28A), C26(H26),
  N17(H17), N12(H12A), C38(H38), C40(H40A), C39(H39), C42(H42A), C29(H29A),
 C58(H58A), C60(H60A), C61(H61A), C62(H62), C25(H25A)
5.c Fitted hexagon refined as free rotating group:
 C74(C75,C76,C77,C78,C79), C81(C82,C83,C84,C85,C86), C101(C102,C103,C104,C105,
 C106), C114(C115,C116,C117,C118,C119), C121(C122,C123,C124,C125,C126),
 C144(C145,C146,C147,C148,C149), C164(C165,C166,C167,C168,C169), C177(C178,C179,
 C180,C181,C182), C184(C185,C186,C187,C188,C189), C207(C208,C209,C210,C211,
 C212), C227(C228,C229,C230,C231,C232), C247(C248,C249,C250,C251,C252), C31(C36,
 C35,C32,C34,C33), C48(C47,C46,C49,C44,C45), C51(C56,C55,C54,C52,C53), C38(C43,
 C40,C39,C41,C42)
5.d Idealised Me refined as rotating group:
 C256(H25B,H25C,H25D), C254(H25E,H25F,H25G), C258(H25H,H25I,H25J), C261(H26A,
 H26B,H26C)
;
_shelx_shelxl_version_number 2014/7
_olex2_submission_special_instructions 'No special instructions were received'

loop_
_space_group_symop_operation_xyz
'x, y, z'
'-x+1/2, y, -z'
'x+1/2, y+1/2, z+1/2'
'-x+1, y+1/2, -z+1/2'
'-x, -y, -z'
'x-1/2, -y, z'
'-x+1/2, -y+1/2, -z+1/2'
'x, -y+1/2, z+1/2'

loop_
_atom_site_label
_atom_site_type_symbol
_atom_site_fract_x
_atom_site_fract_y
_atom_site_fract_z
_atom_site_U_iso_or_equiv
_atom_site_adp_type
_atom_site_occupancy
_atom_site_site_symmetry_order
_atom_site_calc_flag
_atom_site_refinement_flags_posn
_atom_site_refinement_flags_adp
_atom_site_refinement_flags_occupancy
C64 C 0.05489(7) -0.13807(7) 0.08588(5) 0.103 Uani 1 1 d . . .
C65 C 0.01506(7) -0.15817(7) 0.10233(5) 0.101 Uani 1 1 d . . .
C66 C 0.01216(7) -0.15911(7) 0.06378(5) 0.103 Uani 1 1 d . . .
C67 C 0.08696(6) -0.12284(7) 0.08774(4) 0.097 Uani 1 1 d . . .
C68 C 0.10297(7) -0.11458(7) 0.10919(5) 0.101 Uani 1 1 d . . .
H68 H 0.0934 -0.1172 0.1227 0.121 Uiso 1 1 calc R . .
C69 C 0.13296(7) -0.10249(8) 0.11088(5) 0.105 Uani 1 1 d . . .
H69 H 0.1441 -0.0977 0.1258 0.125 Uiso 1 1 calc R . .
C70 C 0.14727(6) -0.09714(7) 0.09175(4) 0.095 Uani 1 1 d . . .
C71 C 0.13041(7) -0.10493(8) 0.06962(5) 0.104 Uani 1 1 d . . .
H71 H 0.1395 -0.1014 0.0560 0.125 Uiso 1 1 calc R . .
C72 C 0.10050(7) -0.11771(8) 0.06828(5) 0.107 Uani 1 1 d . . .
H72 H 0.0891 -0.1230 0.0536 0.129 Uiso 1 1 calc R . .
C73 C 0.19717(7) -0.08053(8) 0.07825(5) 0.110 Uani 1 1 d . . .
C74 C 0.25113(4) -0.06314(5) 0.07596(3) 0.135 Uani 1 1 d . . .
C75 C 0.24616(5) -0.05533(7) 0.05250(3) 0.167 Uani 1 1 d G . .
H75 H 0.2257 -0.0555 0.0442 0.200 Uiso 1 1 calc R . .
C76 C 0.27117(6) -0.04722(10) 0.04114(4) 0.181 Uani 1 1 d G . .
H76 H 0.2678 -0.0419 0.0251 0.217 Uiso 1 1 calc R . .
C77 C 0.30116(6) -0.04692(10) 0.05324(5) 0.192 Uani 1 1 d G . .
H77 H 0.3183 -0.0414 0.0455 0.230 Uiso 1 1 calc R . .
C78 C 0.30614(4) -0.05473(8) 0.07671(5) 0.151 Uani 1 1 d G . .
H78 H 0.3266 -0.0545 0.0850 0.182 Uiso 1 1 calc R . .
C79 C 0.28112(4) -0.06284(7) 0.08807(3) 0.128 Uani 1 1 d G . .
C80 C 0.31093(8) -0.08954(10) 0.12223(6) 0.130 Uani 1 1 d . . .
C81 C 0.33168(4) -0.11308(5) 0.16095(4) 0.147 Uani 1 1 d . . .
C82 C 0.35709(5) -0.13040(7) 0.15463(4) 0.205 Uani 1 1 d G . .
H82 H 0.3604 -0.1306 0.1389 0.246 Uiso 1 1 calc R . .
C83 C 0.37761(7) -0.14741(10) 0.17130(6) 0.283 Uani 1 1 d G . .
H83 H 0.3950 -0.1592 0.1670 0.339 Uiso 1 1 calc R . .
C84 C 0.37271(7) -0.14709(10) 0.19430(5) 0.219 Uani 1 1 d G . .
C85 C 0.34730(7) -0.12977(8) 0.20062(4) 0.140 Uani 1 1 d G . .
H85 H 0.3440 -0.1296 0.2163 0.168 Uiso 1 1 calc R . .
C86 C 0.32679(5) -0.11277(6) 0.18395(4) 0.123 Uani 1 1 d G . .
H86 H 0.3094 -0.1009 0.1883 0.147 Uiso 1 1 calc R . .
C87 C 0.00099(7) -0.16579(7) 0.12325(4) 0.098 Uani 1 1 d . . .
C88 C -0.02864(8) -0.18114(9) 0.12156(5) 0.122 Uani 1 1 d . . .
H88 H -0.0405 -0.1849 0.1068 0.147 Uiso 1 1 calc R . .
C89 C -0.04040(8) -0.19065(9) 0.14112(5) 0.118 Uani 1 1 d . . .
H89 H -0.0603 -0.2011 0.1395 0.141 Uiso 1 1 calc R . .
C90 C -0.02424(6) -0.18561(7) 0.16334(4) 0.096 Uani 1 1 d . . .
C91 C 0.00516(7) -0.17007(8) 0.16517(5) 0.108 Uani 1 1 d . . .
H91 H 0.0169 -0.1659 0.1799 0.130 Uiso 1 1 calc R . .
C92 C 0.01670(7) -0.16106(7) 0.14553(5) 0.102 Uani 1 1 d . . .
H92 H 0.0368 -0.1509 0.1472 0.122 Uiso 1 1 calc R . .
C93 C -0.02633(7) -0.19457(8) 0.20453(5) 0.106 Uani 1 1 d . . .
C94 C -0.04193(8) -0.20454(9) 0.24328(5) 0.120 Uani 1 1 d . . .
C95 C -0.02361(10) -0.17940(10) 0.25581(6) 0.139 Uani 1 1 d . . .
H95 H -0.0137 -0.1630 0.2473 0.167 Uiso 1 1 calc R . .
C96 C -0.01911(11) -0.17699(11) 0.27922(6) 0.161 Uani 1 1 d . . .
H96 H -0.0060 -0.1600 0.2871 0.193 Uiso 1 1 calc R . .
C97 C -0.03462(12) -0.20058(11) 0.29117(6) 0.162 Uani 1 1 d . . .
H97 H -0.0325 -0.1997 0.3076 0.195 Uiso 1 1 calc R . .
C98 C -0.05258(11) -0.22451(11) 0.27951(6) 0.150 Uani 1 1 d . . .
H98 H -0.0626 -0.2404 0.2882 0.180 Uiso 1 1 calc R . .
C99 C -0.05751(9) -0.22769(9) 0.25584(5) 0.123 Uani 1 1 d . . .
C100 C -0.08136(9) -0.28415(10) 0.25213(6) 0.133 Uani 1 1 d . . .
C101 C -0.10493(5) -0.34027(5) 0.23889(3) 0.142 Uani 1 1 d . . .
C102 C -0.08697(6) -0.36163(6) 0.25453(4) 0.184 Uani 1 1 d G . .
H102 H -0.0703 -0.3524 0.2651 0.221 Uiso 1 1 calc R . .
C103 C -0.09337(8) -0.39651(6) 0.25476(5) 0.195 Uani 1 1 d G . .
H103 H -0.0811 -0.4111 0.2654 0.234 Uiso 1 1 calc R . .
C104 C -0.11772(9) -0.41002(5) 0.23935(6) 0.158 Uani 1 1 d G . .
C105 C -0.13567(7) -0.38866(6) 0.22371(6) 0.177 Uani 1 1 d G . .
H105 H -0.1523 -0.3979 0.2132 0.212 Uiso 1 1 calc R . .
C106 C -0.12928(6) -0.35378(6) 0.22348(4) 0.154 Uani 1 1 d G . .
H106 H -0.1416 -0.3392 0.2128 0.185 Uiso 1 1 calc R . .
C107 C -0.00425(7) -0.16923(7) 0.04050(4) 0.098 Uani 1 1 d . . .
C108 C 0.00989(7) -0.16390(8) 0.02063(5) 0.112 Uani 1 1 d . . .
H108 H 0.0293 -0.1523 0.0219 0.135 Uiso 1 1 calc R . .
C109 C -0.00395(7) -0.17513(8) -0.00042(5) 0.105 Uani 1 1 d . . .
H109 H 0.0058 -0.1711 -0.0137 0.126 Uiso 1 1 calc R . .
C110 C -0.03228(6) -0.19247(7) -0.00267(5) 0.096 Uani 1 1 d . . .
C111 C -0.04622(7) -0.19812(8) 0.01699(5) 0.104 Uani 1 1 d . . .
H111 H -0.0654 -0.2101 0.0159 0.125 Uiso 1 1 calc R . .
C112 C -0.03207(6) -0.18623(7) 0.03785(5) 0.101 Uani 1 1 d . . .
H112 H -0.0420 -0.1899 0.0511 0.122 Uiso 1 1 calc R . .
C113 C -0.06970(7) -0.22432(7) -0.03118(5) 0.104 Uani 1 1 d . . .
C114 C -0.09888(4) -0.25202(4) -0.06553(3) 0.113 Uani 1 1 d . . .
C115 C -0.12761(4) -0.25258(5) -0.05775(4) 0.136 Uani 1 1 d G . .
H115 H -0.1303 -0.2411 -0.0438 0.163 Uiso 1 1 calc R . .
C116 C -0.15241(4) -0.26999(7) -0.07030(5) 0.179 Uani 1 1 d G . .
H116 H -0.1720 -0.2704 -0.0650 0.215 Uiso 1 1 calc R . .
C117 C -0.14846(6) -0.28685(7) -0.09064(5) 0.194 Uani 1 1 d G . .
H117 H -0.1654 -0.2988 -0.0992 0.233 Uiso 1 1 calc R . .
C118 C -0.11973(7) -0.28630(6) -0.09842(4) 0.178 Uani 1 1 d G . .
H118 H -0.1170 -0.2978 -0.1123 0.214 Uiso 1 1 calc R . .
C119 C -0.09493(5) -0.26888(5) -0.08586(3) 0.126 Uani 1 1 d G . .
C120 C -0.05662(10) -0.29126(8) -0.10691(5) 0.136 Uani 1 1 d . . .
C121 C -0.01060(6) -0.29954(5) -0.12997(3) 0.148 Uani 1 1 d . . .
C122 C -0.02188(8) -0.32877(5) -0.14197(4) 0.185 Uani 1 1 d G . .
H122 H -0.0417 -0.3377 -0.1401 0.223 Uiso 1 1 calc R . .
C123 C -0.00416(11) -0.34498(7) -0.15675(4) 0.211 Uani 1 1 d G . .
H123 H -0.0119 -0.3649 -0.1649 0.253 Uiso 1 1 calc R . .
C124 C 0.02483(10) -0.33197(11) -0.15954(5) 0.241 Uani 1 1 d G . .
C125 C 0.03610(7) -0.30275(11) -0.14755(6) 0.319 Uani 1 1 d G . .
H125 H 0.0559 -0.2939 -0.1495 0.383 Uiso 1 1 calc R . .
C126 C 0.01839(7) -0.28654(7) -0.13276(4) 0.249 Uani 1 1 d G . .
H126 H 0.0261 -0.2666 -0.1246 0.299 Uiso 1 1 calc R . .
C127 C 0.07629(6) -0.28100(7) 0.16318(5) 0.102 Uani 1 1 d . . .
C128 C 0.11331(7) -0.24012(7) 0.16400(5) 0.101 Uani 1 1 d . . .
C129 C 0.12303(7) -0.29510(7) 0.15364(5) 0.104 Uani 1 1 d . . .
C130 C 0.14416(6) -0.31959(7) 0.14561(5) 0.099 Uani 1 1 d . . .
C131 C 0.13521(7) -0.35350(7) 0.14114(5) 0.108 Uani 1 1 d . . .
H131 H 0.1154 -0.3609 0.1443 0.129 Uiso 1 1 calc R . .
C132 C 0.15395(6) -0.37621(7) 0.13244(5) 0.103 Uani 1 1 d . . .
H132 H 0.1470 -0.3990 0.1293 0.124 Uiso 1 1 calc R . .
C133 C 0.18340(6) -0.36648(7) 0.12800(5) 0.095 Uani 1 1 d . . .
C134 C 0.19312(7) -0.33233(7) 0.13230(5) 0.108 Uani 1 1 d . . .
H134 H 0.2131 -0.3251 0.1294 0.129 Uiso 1 1 calc R . .
C135 C 0.17381(7) -0.31006(7) 0.14058(6) 0.109 Uani 1 1 d . . .
H135 H 0.1804 -0.2870 0.1431 0.130 Uiso 1 1 calc R . .
C136 C 0.22999(7) -0.38645(8) 0.11094(6) 0.113 Uani 1 1 d . . .
C137 C 0.26836(8) -0.42004(9) 0.09322(8) 0.133 Uani 1 1 d . . .
C138 C 0.29294(8) -0.39805(10) 0.09954(9) 0.163 Uani 1 1 d . . .
H138 H 0.2909 -0.3794 0.1096 0.196 Uiso 1 1 calc R . .
C139 C 0.32101(10) -0.40359(12) 0.09083(11) 0.202 Uani 1 1 d . . .
H139 H 0.3383 -0.3889 0.0953 0.242 Uiso 1 1 calc R . .
C140 C 0.32346(9) -0.43038(13) 0.07574(10) 0.190 Uani 1 1 d . . .
H140 H 0.3423 -0.4334 0.0695 0.228 Uiso 1 1 calc R . .
C141 C 0.29962(8) -0.45251(11) 0.06962(8) 0.149 Uani 1 1 d . . .
H141 H 0.3022 -0.4714 0.0598 0.179 Uiso 1 1 calc R . .
C142 C 0.27087(7) -0.44746(9) 0.07781(7) 0.128 Uani 1 1 d . . .
C143 C 0.23830(8) -0.48304(10) 0.04998(8) 0.141 Uani 1 1 d . . .
C144 C 0.19824(4) -0.51965(5) 0.02764(3) 0.148 Uani 1 1 d . . .
C145 C 0.20851(6) -0.51685(7) 0.00626(4) 0.198 Uani 1 1 d G . .
H145 H 0.2256 -0.5024 0.0045 0.237 Uiso 1 1 calc R . .
C146 C 0.19378(8) -0.53523(9) -0.01260(3) 0.245 Uani 1 1 d G . .
H146 H 0.2008 -0.5333 -0.0272 0.294 Uiso 1 1 calc R . .
C147 C 0.16879(8) -0.55640(9) -0.01007(5) 0.201 Uani 1 1 d G . .
C148 C 0.15851(6) -0.55920(7) 0.01131(5) 0.140 Uani 1 1 d G . .
H148 H 0.1414 -0.5737 0.0130 0.168 Uiso 1 1 calc R . .
C149 C 0.17324(5) -0.54082(6) 0.03016(4) 0.130 Uani 1 1 d G . .
H149 H 0.1662 -0.5427 0.0448 0.156 Uiso 1 1 calc R . .
C150 C 0.04418(6) -0.29078(7) 0.16650(5) 0.105 Uani 1 1 d . . .
C151 C 0.03327(7) -0.32377(7) 0.16069(5) 0.105 Uani 1 1 d . . .
H151 H 0.0468 -0.3402 0.1555 0.126 Uiso 1 1 calc R . .
C152 C 0.00230(7) -0.33277(8) 0.16256(6) 0.111 Uani 1 1 d . . .
H152 H -0.0047 -0.3555 0.1592 0.133 Uiso 1 1 calc R . .
C153 C -0.01806(6) -0.30865(7) 0.16932(5) 0.097 Uani 1 1 d . . .
C154 C -0.00712(7) -0.27548(8) 0.17502(7) 0.119 Uani 1 1 d . . .
H154 H -0.0207 -0.2589 0.1800 0.143 Uiso 1 1 calc R . .
C155 C 0.02391(7) -0.26668(8) 0.17339(6) 0.118 Uani 1 1 d . . .
H155 H 0.0310 -0.2440 0.1770 0.141 Uiso 1 1 calc R . .
C156 C -0.06540(7) -0.34465(7) 0.16609(5) 0.108 Uani 1 1 d . . .
C157 C -0.11629(8) -0.36975(7) 0.16860(6) 0.118 Uani 1 1 d . . .
C158 C -0.10686(9) -0.40386(9) 0.17214(8) 0.142 Uani 1 1 d . . .
H158 H -0.0853 -0.4087 0.1758 0.171 Uiso 1 1 calc R . .
C159 C -0.12757(9) -0.43072(9) 0.17057(9) 0.157 Uani 1 1 d . . .
H159 H -0.1205 -0.4537 0.1721 0.189 Uiso 1 1 calc R . .
C160 C -0.15862(11) -0.42341(10) 0.16683(10) 0.169 Uani 1 1 d . . .
H160 H -0.1730 -0.4419 0.1656 0.203 Uiso 1 1 calc R . .
C161 C -0.16983(9) -0.39079(9) 0.16476(9) 0.152 Uani 1 1 d . . .
H161 H -0.1915 -0.3866 0.1634 0.182 Uiso 1 1 calc R . .
C162 C -0.14830(8) -0.36296(9) 0.16474(7) 0.127 Uani 1 1 d . . .
C163 C -0.18508(8) -0.31888(9) 0.14830(8) 0.134 Uani 1 1 d . . .
C164 C -0.21173(4) -0.26596(5) 0.13270(4) 0.136 Uani 1 1 d . . .
C165 C -0.22836(5) -0.27978(6) 0.11270(4) 0.191 Uani 1 1 d G . .
H165 H -0.2256 -0.3032 0.1090 0.229 Uiso 1 1 calc R . .
C166 C -0.24895(7) -0.25939(9) 0.09820(4) 0.191 Uani 1 1 d G . .
H166 H -0.2603 -0.2688 0.0845 0.229 Uiso 1 1 calc R . .
C167 C -0.25291(7) -0.22518(8) 0.10369(6) 0.166 Uani 1 1 d G . .
C168 C -0.23629(6) -0.21136(6) 0.12369(6) 0.161 Uani 1 1 d G . .
H168 H -0.2390 -0.1880 0.1274 0.193 Uiso 1 1 calc R . .
C169 C -0.21570(5) -0.23175(5) 0.13819(4) 0.155 Uani 1 1 d G . .
H169 H -0.2043 -0.2223 0.1519 0.186 Uiso 1 1 calc R . .
C170 C 0.12293(7) -0.20414(7) 0.16738(5) 0.101 Uani 1 1 d . . .
C171 C 0.10300(7) -0.17924(7) 0.17275(5) 0.104 Uani 1 1 d . . .
H171 H 0.0828 -0.1858 0.1755 0.125 Uiso 1 1 calc R . .
C172 C 0.11115(7) -0.14471(7) 0.17435(5) 0.104 Uani 1 1 d . . .
H172 H 0.0970 -0.1282 0.1786 0.125 Uiso 1 1 calc R . .
C173 C 0.14049(6) -0.13471(7) 0.16968(4) 0.096 Uani 1 1 d . . .
C174 C 0.16059(7) -0.15978(7) 0.16440(5) 0.105 Uani 1 1 d . . .
H174 H 0.1807 -0.1534 0.1615 0.126 Uiso 1 1 calc R . .
C175 C 0.15243(7) -0.19375(8) 0.16321(6) 0.112 Uani 1 1 d . . .
H175 H 0.1669 -0.2104 0.1595 0.134 Uiso 1 1 calc R . .
C176 C 0.13409(7) -0.07227(7) 0.17246(5) 0.104 Uani 1 1 d . . .
C177 C 0.14041(4) -0.00908(4) 0.17360(3) 0.119 Uani 1 1 d . . .
C178 C 0.11813(5) -0.00229(6) 0.18783(4) 0.137 Uani 1 1 d G . .
H178 H 0.1088 -0.0206 0.1950 0.165 Uiso 1 1 calc R . .
C179 C 0.10954(6) 0.03133(7) 0.19156(6) 0.168 Uani 1 1 d G . .
H179 H 0.0943 0.0360 0.2013 0.202 Uiso 1 1 calc R . .
C180 C 0.12324(7) 0.05815(5) 0.18107(6) 0.186 Uani 1 1 d G . .
H180 H 0.1174 0.0811 0.1836 0.224 Uiso 1 1 calc R . .
C181 C 0.14552(7) 0.05135(4) 0.16684(6) 0.182 Uani 1 1 d G . .
H181 H 0.1549 0.0697 0.1597 0.218 Uiso 1 1 calc R . .
C182 C 0.15410(5) 0.01774(5) 0.16311(4) 0.127 Uani 1 1 d G . .
C183 C 0.18369(8) 0.03002(8) 0.13238(7) 0.140 Uani 1 1 d . . .
C184 C 0.22453(6) 0.03522(5) 0.10572(3) 0.148 Uani 1 1 d . . .
C185 C 0.21627(7) 0.06743(5) 0.09670(4) 0.179 Uani 1 1 d G . .
H185 H 0.1998 0.0798 0.1020 0.215 Uiso 1 1 calc R . .
C186 C 0.23205(10) 0.08157(7) 0.07990(5) 0.199 Uani 1 1 d G . .
H186 H 0.2264 0.1036 0.0737 0.239 Uiso 1 1 calc R . .
C187 C 0.25608(9) 0.06351(10) 0.07213(5) 0.231 Uani 1 1 d G . .
C188 C 0.26434(8) 0.03131(10) 0.08115(6) 0.286 Uani 1 1 d G . .
H188 H 0.2808 0.0190 0.0758 0.343 Uiso 1 1 calc R . .
C189 C 0.24857(7) 0.01716(6) 0.09794(5) 0.212 Uani 1 1 d G . .
H189 H 0.2542 -0.0049 0.1041 0.254 Uiso 1 1 calc R . .
C190 C 0.02244(7) -0.35107(7) 0.07328(5) 0.104 Uani 1 1 d . . .
C191 C -0.01547(7) -0.31119(7) 0.07095(5) 0.102 Uani 1 1 d . . .
C192 C 0.01045(7) -0.31773(7) 0.04089(6) 0.109 Uani 1 1 d . . .
C193 C 0.04209(7) -0.37674(7) 0.08684(5) 0.102 Uani 1 1 d . . .
C194 C 0.03911(7) -0.38497(7) 0.10872(5) 0.108 Uani 1 1 d . . .
H194 H 0.0225 -0.3749 0.1153 0.129 Uiso 1 1 calc R . .
C195 C 0.05873(7) -0.40719(7) 0.12238(5) 0.106 Uani 1 1 d . . .
H195 H 0.0559 -0.4121 0.1379 0.128 Uiso 1 1 calc R . .
C196 C 0.08354(6) -0.42256(7) 0.11222(5) 0.098 Uani 1 1 d . . .
C197 C 0.08621(8) -0.41472(8) 0.08964(5) 0.113 Uani 1 1 d . . .
H197 H 0.1024 -0.4248 0.0826 0.136 Uiso 1 1 calc R . .
C198 C 0.06611(7) -0.39274(8) 0.07723(5) 0.112 Uani 1 1 d . . .
H198 H 0.0684 -0.3881 0.0616 0.134 Uiso 1 1 calc R . .
C199 C 0.10842(7) -0.45300(7) 0.14669(5) 0.101 Uani 1 1 d . . .
C200 C 0.14159(9) -0.48924(7) 0.17521(5) 0.115 Uani 1 1 d . . .
C201 C 0.11960(12) -0.49609(9) 0.18998(6) 0.147 Uani 1 1 d . . .
H201 H 0.0984 -0.4899 0.1856 0.177 Uiso 1 1 calc R . .
C202 C 0.12924(13) -0.51218(10) 0.21127(6) 0.175 Uani 1 1 d . . .
H202 H 0.1147 -0.5164 0.2216 0.210 Uiso 1 1 calc R . .
C203 C 0.16003(15) -0.52192(11) 0.21730(7) 0.189 Uani 1 1 d . . .
H203 H 0.1663 -0.5332 0.2316 0.227 Uiso 1 1 calc R . .
C204 C 0.18103(12) -0.51554(10) 0.20306(6) 0.164 Uani 1 1 d . . .
H204 H 0.2020 -0.5224 0.2077 0.197 Uiso 1 1 calc R . .
C205 C 0.17330(10) -0.49944(8) 0.18209(5) 0.133 Uani 1 1 d . . .
C206 C 0.22484(8) -0.48958(8) 0.17361(6) 0.141 Uani 1 1 d . . .
C207 C 0.27414(4) -0.48538(4) 0.15528(4) 0.153 Uani 1 1 d . . .
C208 C 0.29504(5) -0.48843(7) 0.17557(4) 0.184 Uani 1 1 d G . .
H208 H 0.2876 -0.4918 0.1899 0.221 Uiso 1 1 calc R . .
C209 C 0.32682(5) -0.48653(8) 0.17487(6) 0.199 Uani 1 1 d G . .
H209 H 0.3411 -0.4886 0.1887 0.239 Uiso 1 1 calc R . .
C210 C 0.33770(4) -0.48157(8) 0.15388(8) 0.247 Uani 1 1 d G . .
C211 C 0.31680(6) -0.47852(9) 0.13359(6) 0.319 Uani 1 1 d G . .
H211 H 0.3242 -0.4751 0.1192 0.383 Uiso 1 1 calc R . .
C212 C 0.28501(6) -0.48042(7) 0.13428(4) 0.209 Uani 1 1 d G . .
H212 H 0.2707 -0.4783 0.1204 0.251 Uiso 1 1 calc R . .
C213 C -0.04016(7) -0.29339(8) 0.08289(5) 0.106 Uani 1 1 d . . .
C214 C -0.04498(8) -0.30175(8) 0.10515(6) 0.125 Uani 1 1 d . . .
H214 H -0.0337 -0.3201 0.1130 0.149 Uiso 1 1 calc R . .
C215 C -0.06608(8) -0.28365(8) 0.11601(5) 0.117 Uani 1 1 d . . .
H215 H -0.0694 -0.2900 0.1312 0.140 Uiso 1 1 calc R . .
C216 C -0.08262(7) -0.25589(7) 0.10481(5) 0.103 Uani 1 1 d . . .
C217 C -0.07784(7) -0.24708(7) 0.08267(5) 0.113 Uani 1 1 d . . .
H217 H -0.0890 -0.2285 0.0749 0.135 Uiso 1 1 calc R . .
C218 C -0.05665(7) -0.26556(7) 0.07194(5) 0.103 Uani 1 1 d . . .
H218 H -0.0532 -0.2592 0.0568 0.123 Uiso 1 1 calc R . .
C219 C -0.12072(7) -0.21071(7) 0.11000(5) 0.104 Uani 1 1 d . . .
C220 C -0.16228(7) -0.17523(9) 0.12341(6) 0.120 Uani 1 1 d . . .
C221 C -0.17745(8) -0.16690(10) 0.10102(6) 0.134 Uani 1 1 d . . .
H221 H -0.1724 -0.1787 0.0878 0.161 Uiso 1 1 calc R . .
C222 C -0.19978(10) -0.14123(10) 0.09869(7) 0.158 Uani 1 1 d . . .
H222 H -0.2090 -0.1343 0.0837 0.190 Uiso 1 1 calc R . .
C223 C -0.20867(10) -0.12578(11) 0.11756(8) 0.165 Uani 1 1 d . . .
H223 H -0.2248 -0.1091 0.1158 0.198 Uiso 1 1 calc R . .
C224 C -0.19439(9) -0.13437(10) 0.13889(7) 0.149 Uani 1 1 d . . .
H224 H -0.2006 -0.1233 0.1520 0.179 Uiso 1 1 calc R . .
C225 C -0.17081(8) -0.15886(8) 0.14239(6) 0.121 Uani 1 1 d . . .
C226 C -0.14986(9) -0.14563(10) 0.18261(6) 0.135 Uani 1 1 d . . .
C227 C -0.12147(4) -0.14391(5) 0.22299(3) 0.140 Uani 1 1 d . . .
C228 C -0.11782(6) -0.10857(5) 0.22449(4) 0.205 Uani 1 1 d G . .
H228 H -0.1248 -0.0946 0.2115 0.246 Uiso 1 1 calc R . .
C229 C -0.10389(8) -0.09371(6) 0.24504(5) 0.184 Uani 1 1 d G . .
H229 H -0.1014 -0.0696 0.2461 0.220 Uiso 1 1 calc R . .
C230 C -0.09361(8) -0.11420(9) 0.26408(4) 0.168 Uani 1 1 d G . .
C231 C -0.09726(7) -0.14954(9) 0.26258(4) 0.176 Uani 1 1 d G . .
H231 H -0.0902 -0.1635 0.2756 0.211 Uiso 1 1 calc R . .
C232 C -0.11119(6) -0.16440(6) 0.24204(4) 0.141 Uani 1 1 d G . .
H232 H -0.1137 -0.1886 0.2410 0.169 Uiso 1 1 calc R . .
C233 C 0.01673(7) -0.30795(7) 0.01798(5) 0.102 Uani 1 1 d . . .
C234 C -0.00026(7) -0.28234(7) 0.00544(5) 0.108 Uani 1 1 d . . .
H234 H -0.0173 -0.2724 0.0116 0.130 Uiso 1 1 calc R . .
C235 C 0.00645(7) -0.27106(7) -0.01508(5) 0.104 Uani 1 1 d . . .
H235 H -0.0052 -0.2527 -0.0227 0.125 Uiso 1 1 calc R . .
C236 C 0.03066(7) -0.28616(7) -0.02536(5) 0.098 Uani 1 1 d . . .
C237 C 0.04824(7) -0.31218(7) -0.01238(5) 0.108 Uani 1 1 d . . .
H237 H 0.0653 -0.3223 -0.0183 0.129 Uiso 1 1 calc R . .
C238 C 0.04116(7) -0.32282(7) 0.00827(5) 0.109 Uani 1 1 d . . .
H238 H 0.0530 -0.3407 0.0163 0.130 Uiso 1 1 calc R . .
C239 C 0.06007(8) -0.28281(8) -0.05823(5) 0.114 Uani 1 1 d . . .
C240 C 0.08110(9) -0.26697(8) -0.09365(6) 0.126 Uani 1 1 d . . .
C241 C 0.09799(10) -0.29734(10) -0.09568(8) 0.165 Uani 1 1 d . . .
H241 H 0.0956 -0.3164 -0.0860 0.198 Uiso 1 1 calc R . .
C242 C 0.11852(10) -0.29904(11) -0.11223(8) 0.179 Uani 1 1 d . . .
H242 H 0.1315 -0.3185 -0.1128 0.215 Uiso 1 1 calc R . .
C243 C 0.11970(11) -0.27290(12) -0.12737(7) 0.191 Uani 1 1 d . . .
H243 H 0.1316 -0.2755 -0.1397 0.229 Uiso 1 1 calc R . .
C244 C 0.10426(9) -0.24329(11) -0.12527(7) 0.149 Uani 1 1 d . . .
H244 H 0.1071 -0.2246 -0.1351 0.179 Uiso 1 1 calc R . .
C245 C 0.08434(9) -0.23979(10) -0.10901(6) 0.135 Uani 1 1 d . . .
C246 C 0.07783(10) -0.17701(10) -0.11113(6) 0.136 Uani 1 1 d . . .
C247 C 0.06157(5) -0.11672(5) -0.10935(4) 0.147 Uani 1 1 d . . .
C248 C 0.08927(5) -0.10163(6) -0.11332(6) 0.193 Uani 1 1 d G . .
H248 H 0.1069 -0.1155 -0.1147 0.231 Uiso 1 1 calc R . .
C249 C 0.09123(7) -0.06624(6) -0.11529(8) 0.261 Uani 1 1 d G . .
H249 H 0.1102 -0.0559 -0.1180 0.313 Uiso 1 1 calc R . .
C250 C 0.06549(8) -0.04593(5) -0.11328(7) 0.187 Uani 1 1 d G . .
C251 C 0.03778(7) -0.06102(5) -0.10931(6) 0.141 Uani 1 1 d G . .
H251 H 0.0202 -0.0471 -0.1079 0.169 Uiso 1 1 calc R . .
C252 C 0.03582(5) -0.09642(6) -0.10734(5) 0.125 Uani 1 1 d G . .
H252 H 0.0169 -0.1067 -0.1046 0.151 Uiso 1 1 calc R . .
C262 C 0.55248(17) 0.86454(11) 0.14614(7) 0.208 Uani 1 1 d . . .
C263 C 0.54770(14) 0.89800(14) 0.15455(9) 0.190 Uani 1 1 d . . .
C264 C 0.55115(15) 0.92474(12) 0.13496(9) 0.202 Uani 1 1 d . . .
C265 C 0.53762(19) 0.95958(17) 0.14401(13) 0.267 Uani 1 1 d . . .
C266 C 0.58182(15) 0.84406(12) 0.18370(8) 0.185 Uani 1 1 d . . .
C267 C 0.61596(15) 0.84860(15) 0.17781(10) 0.211 Uani 1 1 d . . .
C268 C 0.6438(2) 0.85126(16) 0.19983(10) 0.277 Uani 1 1 d . . .
C270 C 0.56328(13) 0.80158(10) 0.15149(7) 0.156 Uani 1 1 d . . .
C271 C 0.5637(2) 0.77125(15) 0.16541(10) 0.230 Uani 1 1 d . . .
C272 C 0.58657(16) 0.74574(13) 0.15826(10) 0.203 Uani 1 1 d . . .
C273 C 0.6162(2) 0.7540(2) 0.16810(15) 0.287 Uani 1 1 d . . .
C274 C 0.52527(12) 0.83421(13) 0.17229(9) 0.172 Uani 1 1 d . . .
C275 C 0.49878(13) 0.82120(19) 0.15586(9) 0.224 Uani 1 1 d . . .
C276 C 0.47143(18) 0.8148(3) 0.16955(11) 0.383 Uani 1 1 d . . .
C277 C 0.4649(2) 0.7746(3) 0.17108(18) 0.439 Uani 1 1 d . . .
C278 C 0.21921(11) 0.41582(12) 0.13068(8) 0.164 Uani 1 1 d . . .
C279 C 0.24932(13) 0.41637(17) 0.14631(13) 0.227 Uani 1 1 d . . .
C280 C 0.24381(15) 0.42559(14) 0.16995(10) 0.201 Uani 1 1 d . . .
C281 C 0.23282(19) 0.3987(2) 0.18384(14) 0.274 Uani 1 1 d . . .
C282 C 0.24431(10) 0.39745(15) 0.09658(11) 0.193 Uani 1 1 d . . .
C283 C 0.24602(13) 0.43249(14) 0.08570(14) 0.252 Uani 1 1 d . . .
C284 C 0.27593(17) 0.43531(17) 0.07391(17) 0.276 Uani 1 1 d . . .
C285 C 0.3002(2) 0.4490(3) 0.0953(2) 0.396 Uani 1 1 d . . .
C286 C 0.18713(10) 0.39410(14) 0.09401(9) 0.200 Uani 1 1 d . . .
C287 C 0.18107(13) 0.37347(12) 0.07389(11) 0.190 Uani 1 1 d . . .
C288 C 0.14829(12) 0.37613(13) 0.06285(10) 0.191 Uani 1 1 d . . .
C289 C 0.1459(2) 0.35552(15) 0.03844(13) 0.243 Uani 1 1 d . . .
C290 C 0.22067(11) 0.35295(12) 0.11915(9) 0.171 Uani 1 1 d . . .
C291 C 0.19532(13) 0.33974(11) 0.13417(11) 0.213 Uani 1 1 d D . .
C292 C 0.20450(15) 0.30382(10) 0.14420(10) 0.199 Uani 1 1 d D . .
C294 C 0.27119(11) 0.03151(12) 0.18249(9) 0.164 Uani 1 1 d . . .
C295 C 0.27035(15) 0.06132(14) 0.16626(13) 0.237 Uani 1 1 d . . .
C296 C 0.23883(14) 0.07844(13) 0.16584(10) 0.196 Uani 1 1 d . . .
C297 C 0.2373(3) 0.09993(17) 0.18395(16) 0.301 Uani 1 1 d . . .
C298 C 0.31527(10) 0.05282(12) 0.21341(9) 0.167 Uani 1 1 d . . .
C299 C 0.29462(14) 0.06111(18) 0.23217(12) 0.213 Uani 1 1 d . . .
C300 C 0.30365(16) 0.09613(16) 0.24713(12) 0.252 Uani 1 1 d . . .
C302 C 0.30210(10) -0.00984(10) 0.20926(9) 0.177 Uani 1 1 d . . .
C303 C 0.33053(14) -0.02251(13) 0.22194(10) 0.187 Uani 1 1 d . . .
C304 C 0.32263(14) -0.05149(12) 0.23819(9) 0.188 Uani 1 1 d . . .
C305 C 0.35550(18) -0.06709(15) 0.24723(14) 0.248 Uani 1 1 d . . .
C306 C 0.32802(12) 0.01865(12) 0.17867(8) 0.167 Uani 1 1 d . . .
C307 C 0.31996(10) -0.00695(13) 0.16069(8) 0.203 Uani 1 1 d D . .
C308 C 0.34568(11) -0.00503(14) 0.14493(8) 0.284 Uani 1 1 d D . .
C309 C 0.3315(2) 0.02263(15) 0.12717(11) 0.332 Uani 1 1 d D . .
C311 C 0.43696(17) 0.1444(2) 0.51766(12) 0.350 Uani 1 1 d . . .
C315 C 0.3970(3) 0.09636(19) 0.60428(11) 0.360 Uani 1 1 d . . .
O68 O 0.34580(16) 0.1964(3) 0.58590(18) 0.582 Uani 1 1 d . . .
C320 C 0.3671(3) 0.2157(2) 0.50813(16) 0.390 Uani 1 1 d . . .
C323 C 0.52728(18) 0.43969(14) 0.6093(2) 0.623 Uani 1 1 d . . .
C324 C 0.45345(19) 0.4056(2) 0.5775(2) 0.445 Uani 1 1 d . . .
O74 O 0.42837(14) 0.41116(11) 0.59212(12) 0.332 Uani 1 1 d . U .
C326 C 0.3888(2) 0.4074(2) 0.6259(3) 0.431 Uani 1 1 d . . .
C328 C 0.40638(14) 0.39393(17) 0.63119(16) 0.370 Uani 1 1 d . . .
C329 C 0.4134(2) 0.3799(2) 0.6640(3) 0.465 Uani 1 1 d . . .
O82 O 0.39534(12) -0.13199(16) 0.29209(12) 0.784 Uani 1 1 d . . .
O81 O 0.38558(15) -0.20529(16) 0.28250(7) 0.374 Uani 1 1 d . . .
O80 O 0.41726(15) -0.24063(14) 0.26320(10) 0.368 Uani 1 1 d . . .
C338 C 0.4547(2) -0.25155(16) 0.24685(13) 0.323 Uani 1 1 d . . .
C340 C 0.5176(2) -0.1921(4) 0.26515(18) 0.511 Uani 1 1 d . . .
C427 C 0.6818(3) 0.4074(3) 0.19468(14) 0.439 Uani 1 1 d . . .
C426 C 0.71753(13) 0.39955(17) 0.18227(10) 0.631 Uani 1 1 d D . .
K1 K 0.38084(8) 0.15514(7) 0.55611(4) 0.380 Uani 1 1 d . . .
K2 K 0.46311(5) 0.42467(6) 0.63670(5) 0.373 Uani 1 1 d . . .
K3 K 0.44298(5) -0.16861(7) 0.26852(6) 0.386 Uani 1 1 d . . .
K4 K 0.2500 0.2500 0.2500 0.167 Uani 1 2 d S T P
N77 N 0.50867(9) 0.09781(14) 0.43821(6) 1.192 Uani 1 1 d D . .
N19 N 0.04360(5) -0.14415(6) 0.10516(4) 0.102 Uani 1 1 d . . .
N20 N -0.00162(5) -0.16588(6) 0.08171(4) 0.101 Uani 1 1 d . . .
N21 N 0.04054(5) -0.14461(6) 0.06445(4) 0.103 Uani 1 1 d . . .
N22 N 0.17791(5) -0.08486(6) 0.09526(4) 0.097 Uani 1 1 d . . .
H22 H 0.1858 -0.0794 0.1095 0.116 Uiso 1 1 calc R . .
N23 N 0.22661(6) -0.07033(7) 0.08788(4) 0.117 Uani 1 1 d . . .
H23 H 0.2301 -0.0682 0.1030 0.140 Uiso 1 1 calc R . .
N24 N 0.28608(6) -0.07125(7) 0.11153(4) 0.120 Uani 1 1 d . . .
H24 H 0.2722 -0.0643 0.1201 0.144 Uiso 1 1 calc R . .
N25 N 0.31019(6) -0.09507(8) 0.14514(5) 0.124 Uani 1 1 d . . .
H25 H 0.2942 -0.0862 0.1508 0.149 Uiso 1 1 calc R . .
N26 N 0.39438(11) -0.16132(15) 0.21296(10) 0.308 Uani 1 1 d . . .
N27 N -0.03857(5) -0.19686(6) 0.18195(4) 0.098 Uani 1 1 d . . .
H27 H -0.0571 -0.2062 0.1787 0.118 Uiso 1 1 calc R . .
N28 N -0.04689(6) -0.20616(6) 0.21913(4) 0.106 Uani 1 1 d . . .
H28 H -0.0645 -0.2153 0.2125 0.128 Uiso 1 1 calc R . .
N29 N -0.07648(7) -0.25290(7) 0.24335(5) 0.125 Uani 1 1 d . . .
H29 H -0.0855 -0.2480 0.2292 0.150 Uiso 1 1 calc R . .
N30 N -0.09972(7) -0.30453(7) 0.23636(4) 0.125 Uani 1 1 d . . .
H30 H -0.1090 -0.2946 0.2237 0.150 Uiso 1 1 calc R . .
N31 N -0.12592(14) -0.44655(9) 0.23912(8) 0.211 Uani 1 1 d . . .
N32 N -0.04380(5) -0.20387(5) -0.02525(4) 0.096 Uani 1 1 d . . .
H32 H -0.0336 -0.1974 -0.0365 0.115 Uiso 1 1 calc R . .
N33 N -0.07370(6) -0.23240(6) -0.05398(4) 0.103 Uani 1 1 d . . .
H33 H -0.0597 -0.2250 -0.0623 0.124 Uiso 1 1 calc R . .
N34 N -0.06691(8) -0.26668(6) -0.09435(4) 0.128 Uani 1 1 d . . .
H34 H -0.0554 -0.2482 -0.0913 0.153 Uiso 1 1 calc R . .
N35 N -0.02793(9) -0.28185(7) -0.11428(5) 0.145 Uani 1 1 d . . .
H35 H -0.0196 -0.2626 -0.1085 0.174 Uiso 1 1 calc R . .
N36 N 0.04467(11) -0.34938(10) -0.17398(7) 0.418 Uani 1 1 d D . .
N37 N 0.08411(5) -0.24840(6) 0.16817(5) 0.108 Uani 1 1 d . . .
N38 N 0.13372(5) -0.26231(6) 0.15783(5) 0.109 Uani 1 1 d . . .
N39 N 0.09425(5) -0.30501(6) 0.15633(4) 0.099 Uani 1 1 d . . .
N40 N 0.20078(5) -0.39172(5) 0.11873(4) 0.097 Uani 1 1 d . . .
H40 H 0.1930 -0.4126 0.1176 0.116 Uiso 1 1 calc R . .
N41 N 0.23977(6) -0.41584(7) 0.10182(5) 0.121 Uani 1 1 d . . .
H41 H 0.2273 -0.4337 0.1012 0.145 Uiso 1 1 calc R . .
N42 N 0.24559(6) -0.46964(7) 0.07134(5) 0.122 Uani 1 1 d . . .
H42 H 0.2338 -0.4751 0.0819 0.146 Uiso 1 1 calc R . .
N43 N 0.21181(6) -0.50272(7) 0.04812(5) 0.128 Uani 1 1 d . . .
H43 H 0.2026 -0.5050 0.0605 0.153 Uiso 1 1 calc R . .
N44 N 0.15431(11) -0.57763(17) -0.02852(8) 0.280 Uani 1 1 d . . .
N45 N -0.04935(5) -0.31406(6) 0.17088(4) 0.102 Uani 1 1 d . . .
H45 H -0.0599 -0.2966 0.1753 0.122 Uiso 1 1 calc R . .
N46 N -0.09555(5) -0.34212(6) 0.17036(4) 0.106 Uani 1 1 d . . .
H46 H -0.1022 -0.3220 0.1744 0.127 Uiso 1 1 calc R . .
N47 N -0.15878(6) -0.32905(7) 0.16223(6) 0.129 Uani 1 1 d . . .
H47 H -0.1476 -0.3132 0.1702 0.155 Uiso 1 1 calc R . .
N48 N -0.18881(6) -0.28373(7) 0.14767(6) 0.133 Uani 1 1 d . . .
H48 H -0.1759 -0.2715 0.1574 0.160 Uiso 1 1 calc R . .
N49 N -0.27553(9) -0.20270(12) 0.09014(7) 0.193 Uani 1 1 d . . .
N50 N 0.15142(5) -0.10090(5) 0.16979(4) 0.097 Uani 1 1 d . . .
H50 H 0.1710 -0.0978 0.1680 0.116 Uiso 1 1 calc R . .
N51 N 0.15108(6) -0.04294(5) 0.17058(4) 0.108 Uani 1 1 d . . .
H51 H 0.1701 -0.0453 0.1672 0.129 Uiso 1 1 calc R . .
N52 N 0.17839(6) 0.01073(6) 0.15008(5) 0.121 Uani 1 1 d . . .
H52 H 0.1904 -0.0071 0.1539 0.145 Uiso 1 1 calc R . .
N53 N 0.20976(7) 0.01918(6) 0.12282(5) 0.134 Uani 1 1 d . . .
H53 H 0.2181 -0.0003 0.1282 0.160 Uiso 1 1 calc R . .
N54 N 0.26975(12) 0.07978(9) 0.05406(8) 0.432 Uani 1 1 d D . .
N55 N 0.00006(5) -0.33612(6) 0.08391(4) 0.104 Uani 1 1 d . . .
N56 N 0.02806(6) -0.34340(6) 0.05213(4) 0.111 Uani 1 1 d . . .
N57 N -0.01168(6) -0.30098(6) 0.05066(4) 0.101 Uani 1 1 d . . .
N58 N 0.10526(5) -0.44535(5) 0.12394(4) 0.100 Uani 1 1 d . . .
H58 H 0.1180 -0.4556 0.1157 0.120 Uiso 1 1 calc R . .
N59 N 0.13333(6) -0.47454(6) 0.15307(4) 0.106 Uani 1 1 d . . .
H59 H 0.1451 -0.4796 0.1425 0.127 Uiso 1 1 calc R . .
N60 N 0.19420(7) -0.49460(6) 0.16668(4) 0.126 Uani 1 1 d . . .
H60 H 0.1873 -0.4948 0.1518 0.151 Uiso 1 1 calc R . .
N61 N 0.24119(6) -0.48717(7) 0.15498(5) 0.135 Uani 1 1 d . . .
H61 H 0.2299 -0.4867 0.1412 0.162 Uiso 1 1 calc R . .
N62 N 0.37139(9) -0.47948(15) 0.15345(6) 0.429 Uani 1 1 d D . .
N63 N -0.10273(5) -0.23921(6) 0.11765(4) 0.100 Uani 1 1 d . . .
H63 H -0.1042 -0.2472 0.1315 0.120 Uiso 1 1 calc R . .
N64 N -0.13871(5) -0.20156(6) 0.12630(4) 0.105 Uani 1 1 d . . .
H64 H -0.1357 -0.2125 0.1396 0.126 Uiso 1 1 calc R . .
N65 N -0.15616(6) -0.16817(7) 0.16480(5) 0.125 Uani 1 1 d . . .
H65 H -0.1509 -0.1897 0.1673 0.150 Uiso 1 1 calc R . .
N66 N -0.13440(7) -0.16105(7) 0.20235(5) 0.131 Uani 1 1 d . . .
H66 H -0.1324 -0.1835 0.2021 0.157 Uiso 1 1 calc R . .
N67 N -0.07903(10) -0.10084(10) 0.28602(8) 0.188 Uani 1 1 d . . .
N68 N 0.03586(5) -0.27307(5) -0.04620(4) 0.099 Uani 1 1 d . . .
H68A H 0.0229 -0.2572 -0.0526 0.119 Uiso 1 1 calc R . .
N69 N 0.05971(6) -0.26353(6) -0.07775(4) 0.114 Uani 1 1 d . . .
H69A H 0.0451 -0.2479 -0.0806 0.137 Uiso 1 1 calc R . .
N70 N 0.06623(7) -0.20940(7) -0.10741(5) 0.124 Uani 1 1 d . . .
H70 H 0.0473 -0.2113 -0.1040 0.149 Uiso 1 1 calc R . .
N71 N 0.05678(7) -0.15201(7) -0.10714(5) 0.125 Uani 1 1 d . . .
H71A H 0.0391 -0.1587 -0.1029 0.150 Uiso 1 1 calc R . .
N72 N 0.06592(12) -0.01041(10) -0.11681(12) 0.298 Uani 1 1 d . . .
N7AA N 0.55688(11) 0.83539(11) 0.16372(6) 0.177 Uani 1 1 d . . .
N75 N 0.21800(9) 0.38965(8) 0.11007(8) 0.181 Uani 1 1 d . . .
N76 N 0.30473(8) 0.02398(9) 0.19536(7) 0.172 Uani 1 1 d . . .
O13 O 0.18881(6) -0.08523(8) 0.05832(3) 0.150 Uani 1 1 d . . .
O14 O 0.33180(6) -0.10038(10) 0.11201(5) 0.176 Uani 1 1 d . . .
O15 O 0.41680(10) -0.17562(14) 0.20668(8) 0.361 Uani 1 1 d . . .
O16 O 0.38986(9) -0.16135(11) 0.23238(7) 0.238 Uani 1 1 d . . .
O17 O -0.00037(5) -0.18322(6) 0.21191(4) 0.125 Uani 1 1 d . . .
O18 O -0.07026(8) -0.29513(7) 0.27130(4) 0.153 Uani 1 1 d . . .
O19 O -0.10863(15) -0.46474(9) 0.25219(9) 0.275 Uani 1 1 d . . .
O20 O -0.14725(10) -0.45776(9) 0.22673(7) 0.208 Uani 1 1 d . . .
O21 O -0.08591(5) -0.23430(6) -0.01734(4) 0.130 Uani 1 1 d . . .
O22 O -0.06827(8) -0.31888(6) -0.11165(4) 0.170 Uani 1 1 d . . .
O23 O 0.03223(10) -0.37512(8) -0.18299(8) 0.366 Uani 1 1 d D . .
O24 O 0.06541(11) -0.33245(14) -0.17954(17) 0.697 Uani 1 1 d D . .
O25 O 0.24393(5) -0.35996(5) 0.11281(5) 0.150 Uani 1 1 d . . .
O26 O 0.25268(7) -0.47738(9) 0.03383(5) 0.181 Uani 1 1 d . . .
O27 O 0.16446(11) -0.57892(18) -0.04636(7) 0.329 Uani 1 1 d . . .
O28 O 0.13221(9) -0.59523(12) -0.02648(6) 0.258 Uani 1 1 d . . .
O29 O -0.05380(5) -0.37021(5) 0.15872(4) 0.124 Uani 1 1 d . . .
O30 O -0.20423(6) -0.33865(6) 0.13740(5) 0.147 Uani 1 1 d . . .
O31 O -0.28796(12) -0.21571(12) 0.07187(9) 0.287 Uani 1 1 d . . .
O32 O -0.27861(8) -0.17386(10) 0.09484(8) 0.213 Uani 1 1 d . . .
O33 O 0.10704(5) -0.07237(6) 0.17609(5) 0.132 Uani 1 1 d . . .
O34 O 0.16884(6) 0.05511(6) 0.12411(6) 0.173 Uani 1 1 d . . .
O35 O 0.25973(13) 0.10704(8) 0.04611(7) 0.413 Uani 1 1 d D . .
O36 O 0.29207(11) 0.06353(11) 0.05013(11) 0.781 Uani 1 1 d D . .
O37 O 0.09141(6) -0.44301(6) 0.16044(4) 0.129 Uani 1 1 d . . .
O38 O 0.23764(7) -0.48643(7) 0.19312(4) 0.177 Uani 1 1 d . . .
O39 O 0.38789(8) -0.47912(12) 0.17212(6) 0.350 Uani 1 1 d D . .
O40 O 0.37865(13) -0.4794(3) 0.13423(6) 0.850 Uani 1 1 d D . .
O41 O -0.12094(5) -0.19673(5) 0.09183(4) 0.124 Uani 1 1 d . . .
O42 O -0.15913(7) -0.11579(6) 0.18278(5) 0.158 Uani 1 1 d . . .
O43 O -0.07111(11) -0.11798(10) 0.30268(6) 0.217 Uani 1 1 d . . .
O44 O -0.07355(14) -0.07015(11) 0.28610(8) 0.275 Uani 1 1 d . . .
O45 O 0.07934(6) -0.30496(6) -0.05186(4) 0.152 Uani 1 1 d . . .
O46 O 0.10451(7) -0.17123(8) -0.11528(6) 0.176 Uani 1 1 d . . .
O47 O 0.08938(11) 0.00263(10) -0.12091(11) 0.335 Uani 1 1 d . . .
O48 O 0.04463(10) 0.00749(8) -0.11396(8) 0.234 Uani 1 1 d . . .
O49 O 0.20564(4) -0.09483(4) 0.14322(3) 0.099 Uani 1 1 d . . .
O50 O 0.25778(4) -0.08416(4) 0.16661(3) 0.102 Uani 1 1 d . . .
O51 O 0.21353(4) -0.04406(4) 0.16952(3) 0.104 Uani 1 1 d . . .
O52 O 0.23800(5) -0.04524(5) 0.13337(3) 0.111 Uani 1 1 d . . .
O65 O 0.3974(3) 0.18199(18) 0.51464(10) 0.424 Uani 1 1 d . . .
O66 O 0.3449(2) 0.2227(2) 0.53890(17) 0.442 Uani 1 1 d . . .
O67 O 0.3671(2) 0.13795(15) 0.59839(8) 0.385 Uani 1 1 d . U .
O69 O 0.42270(17) 0.09810(12) 0.58180(7) 0.398 Uani 1 1 d D . .
O70 O 0.44126(11) 0.12376(14) 0.54547(7) 0.398 Uani 1 1 d D . .
O72 O 0.52709(14) 0.44777(14) 0.6514(2) 0.523 Uani 1 1 d . . .
O73 O 0.48925(12) 0.42174(10) 0.59112(15) 0.373 Uani 1 1 d . . .
C325 C 0.39783(14) 0.39742(16) 0.5943(2) 0.338 Uani 1 1 d . U .
O76 O 0.45590(18) 0.40279(18) 0.68765(16) 0.547 Uani 1 1 d . . .
O78 O 0.50598(16) -0.1442(3) 0.27228(14) 0.591 Uani 1 1 d . . .
O79 O 0.48298(12) -0.21606(15) 0.25328(10) 0.405 Uani 1 1 d . . .
C337 C 0.4275(4) -0.2847(5) 0.25204(18) 0.542 Uani 1 1 d . . .
O86 O 0.2573(3) 0.1992(2) 0.19992(16) 0.572 Uani 1 1 d . . .
O85 O 0.2949(4) 0.2804(3) 0.21572(17) 0.724 Uani 1 1 d . . .
C410 C 0.55176(18) 0.1058(3) 0.40368(10) 0.513 Uani 1 1 d D . .
P1 P 0.22866(2) -0.06733(2) 0.15285(2) 0.096 Uani 1 1 d . . .
C412 C 0.80704(18) 0.3666(5) 0.21791(15) 0.918 Uani 1 1 d D . .
N78 N 0.77987(10) 0.37231(9) 0.19947(11) 0.772 Uani 1 1 d D . .
C402 C 0.48474(15) 0.12790(11) 0.43412(16) 0.706 Uani 1 1 d D . .
C407 C 0.52862(18) 0.0672(2) 0.48836(9) 0.436 Uani 1 1 d D . .
C406 C 0.5183(4) 0.0820(2) 0.46281(7) 0.976 Uani 1 1 d D U .
C401 C 0.49846(10) 0.08589(17) 0.41338(6) 0.436 Uani 1 1 d D . .
C411 C 0.80193(18) 0.39799(18) 0.21242(16) 0.507 Uani 1 1 d D U .
C403 C 0.47070(19) 0.16126(12) 0.44420(12) 0.553 Uani 1 1 d D . .
C425 C 0.7689(3) 0.33509(12) 0.1970(2) 0.492 Uani 1 1 d D . .
C400 C 0.53344(8) 0.0913(3) 0.42287(7) 1.261 Uani 1 1 d D . .
C409 C 0.47835(16) 0.0808(2) 0.38904(9) 0.452 Uani 1 1 d D . .
C421 C 0.75114(10) 0.39387(13) 0.19463(11) 0.525 Uani 1 1 d D . .
C435 C 0.4482(2) 0.0493(3) 0.3493(2) 0.369 Uani 1 1 d . . .
N82 N 0.37295(17) 0.02063(11) 0.93471(7) 0.776 Uani 1 1 d D . .
C440 C 0.3546(2) 0.0880(2) 0.95234(14) 0.363 Uani 1 1 d . . .
C442 C 0.38964(16) -0.01295(15) 0.89477(9) 0.403 Uani 1 1 d D . .
C441 C 0.37230(18) -0.00607(15) 0.91600(8) 0.645 Uani 1 1 d D U .
C443 C 0.3616(2) 0.0141(3) 0.95735(9) 0.584 Uani 1 1 d D . .
C444 C 0.3735(2) 0.0530(2) 0.95999(13) 0.299 Uani 1 1 d . . .
O83 O 0.4528(3) -0.0929(2) 0.28861(16) 0.625 Uani 1 1 d . . .
C1AA C 0.2921(3) 0.2229(2) 0.21191(17) 0.398 Uani 1 1 d . . .
C0AA C 0.3259(2) 0.2362(3) 0.2619(2) 0.425 Uani 1 1 d . . .
N5 N 0.25269(5) -0.15246(6) 0.18005(4) 0.104 Uani 1 1 d . . .
H5 H 0.2495 -0.1310 0.1756 0.125 Uiso 1 1 calc R . .
O1 O 0.24277(6) -0.20777(5) 0.16879(4) 0.132 Uani 1 1 d . . .
N4 N 0.23076(5) -0.16467(5) 0.14306(4) 0.097 Uani 1 1 d . . .
H4 H 0.2307 -0.1422 0.1416 0.117 Uiso 1 1 calc R . .
N7 N 0.23240(6) -0.04738(6) 0.21671(4) 0.107 Uani 1 1 d . . .
H7 H 0.2292 -0.0472 0.2015 0.128 Uiso 1 1 calc R . .
C18 C 0.22501(7) -0.01743(8) 0.22811(5) 0.108 Uani 1 1 d . . .
N6 N 0.25420(6) -0.09978(6) 0.21237(4) 0.109 Uani 1 1 d . . .
H6 H 0.2518 -0.0943 0.1976 0.131 Uiso 1 1 calc R . .
C17 C 0.24415(8) -0.07692(8) 0.22734(5) 0.112 Uani 1 1 d . . .
C11 C 0.26788(7) -0.15794(7) 0.20260(5) 0.110 Uani 1 1 d . . .
C19 C 0.20689(7) 0.00655(8) 0.21467(5) 0.117 Uani 1 1 d . . .
H19 H 0.1999 0.0020 0.1988 0.140 Uiso 1 1 calc R . .
C8 C 0.21841(7) -0.21927(7) 0.12237(6) 0.114 Uani 1 1 d . . .
H8 H 0.2265 -0.2324 0.1356 0.137 Uiso 1 1 calc R . .
C7 C 0.21896(7) -0.18335(7) 0.12340(5) 0.102 Uani 1 1 d . . .
C16 C 0.26820(7) -0.13162(8) 0.21901(5) 0.112 Uani 1 1 d . . .
C10 C 0.24238(7) -0.17715(7) 0.16434(5) 0.106 Uani 1 1 d . . .
C15 C 0.28458(9) -0.13687(9) 0.24112(6) 0.143 Uani 1 1 d . . .
H15 H 0.2861 -0.1186 0.2520 0.172 Uiso 1 1 calc R . .
C12 C 0.28320(9) -0.18878(8) 0.20928(6) 0.134 Uani 1 1 d . . .
H12 H 0.2838 -0.2065 0.1982 0.160 Uiso 1 1 calc R . .
C14 C 0.29851(11) -0.16753(10) 0.24758(7) 0.172 Uani 1 1 d . . .
H14 H 0.3089 -0.1707 0.2629 0.207 Uiso 1 1 calc R . .
C13 C 0.29735(11) -0.19367(10) 0.23166(7) 0.169 Uani 1 1 d . . .
H13 H 0.3064 -0.2152 0.2362 0.203 Uiso 1 1 calc R . .
O9 O 0.05688(6) -0.10572(5) -0.01743(4) 0.131 Uani 1 1 d . . .
C31 C 0.10172(3) -0.50761(3) 0.03716(3) 0.107 Uani 1 1 d . . .
C36 C 0.09908(5) -0.53732(4) 0.04985(3) 0.118 Uani 1 1 d G . .
C35 C 0.08195(6) -0.56488(4) 0.03975(4) 0.140 Uani 1 1 d G . .
H35A H 0.0801 -0.5852 0.0484 0.169 Uiso 1 1 calc R . .
C32 C 0.06746(6) -0.56273(5) 0.01696(5) 0.161 Uani 1 1 d G . .
H32A H 0.0558 -0.5816 0.0101 0.193 Uiso 1 1 calc R . .
C34 C 0.07011(7) -0.53303(6) 0.00427(4) 0.175 Uani 1 1 d G . .
H34A H 0.0602 -0.5316 -0.0113 0.210 Uiso 1 1 calc R . .
C33 C 0.08723(5) -0.50547(5) 0.01436(3) 0.138 Uani 1 1 d G . .
H33A H 0.0890 -0.4852 0.0057 0.165 Uiso 1 1 calc R . .
N14 N 0.05452(5) -0.15919(5) -0.03333(4) 0.101 Uani 1 1 d . . .
H14A H 0.0449 -0.1718 -0.0446 0.121 Uiso 1 1 calc R . .
C48 C 0.08239(3) -0.21012(3) -0.02154(2) 0.115 Uani 1 1 d . . .
H48A H 0.0700 -0.2213 -0.0341 0.138 Uiso 1 1 calc R . .
C47 C 0.07833(4) -0.17536(3) -0.01779(3) 0.101 Uani 1 1 d G . .
C46 C 0.09641(5) -0.15898(4) 0.00057(3) 0.102 Uani 1 1 d G . .
H46A H 0.0936 -0.1352 0.0031 0.123 Uiso 1 1 calc R . .
C49 C 0.11856(5) -0.17737(5) 0.01518(3) 0.116 Uani 1 1 d G . .
H49 H 0.1309 -0.1662 0.0277 0.139 Uiso 1 1 calc R . .
C44 C 0.12263(4) -0.21213(5) 0.01143(3) 0.108 Uani 1 1 d G . .
C45 C 0.10454(4) -0.22851(3) -0.00693(3) 0.122 Uani 1 1 d G . .
H45A H 0.1073 -0.2523 -0.0095 0.147 Uiso 1 1 calc R . .
C50 C 0.04513(7) -0.12572(7) -0.03238(5) 0.103 Uani 1 1 d . . .
C21 C 0.21027(8) 0.04488(9) 0.24595(6) 0.126 Uani 1 1 d . . .
C9 C 0.20612(7) -0.23516(7) 0.10221(5) 0.109 Uani 1 1 d . . .
H9 H 0.2060 -0.2595 0.1017 0.131 Uiso 1 1 calc R . .
C22 C 0.22824(8) 0.02106(10) 0.26011(6) 0.132 Uani 1 1 d . . .
H22A H 0.2353 0.0264 0.2759 0.159 Uiso 1 1 calc R . .
C51 C 0.00993(4) -0.08403(3) -0.05477(3) 0.112 Uani 1 1 d . . .
C56 C -0.01894(4) -0.08073(4) -0.06836(4) 0.113 Uani 1 1 d G . .
C55 C -0.03117(5) -0.04837(5) -0.07387(5) 0.151 Uani 1 1 d G . .
H55 H -0.0509 -0.0461 -0.0832 0.182 Uiso 1 1 calc R . .
C54 C -0.01454(7) -0.01932(4) -0.06579(5) 0.169 Uani 1 1 d G . .
H54 H -0.0229 0.0028 -0.0696 0.203 Uiso 1 1 calc R . .
C52 C 0.01432(6) -0.02263(3) -0.05220(5) 0.167 Uani 1 1 d G . .
H52A H 0.0257 -0.0028 -0.0467 0.200 Uiso 1 1 calc R . .
C53 C 0.02656(5) -0.05498(4) -0.04669(4) 0.135 Uani 1 1 d G . .
H53A H 0.0463 -0.0572 -0.0374 0.162 Uiso 1 1 calc R . .
C4 C 0.19377(7) -0.21727(7) 0.08240(5) 0.108 Uani 1 1 d . . .
C6 C 0.20801(7) -0.16533(7) 0.10378(5) 0.107 Uani 1 1 d . . .
H6A H 0.2093 -0.1410 0.1041 0.128 Uiso 1 1 calc R . .
C23 C 0.23549(7) -0.00956(9) 0.25127(5) 0.117 Uani 1 1 d . . .
H23A H 0.2477 -0.0257 0.2608 0.141 Uiso 1 1 calc R . .
C20 C 0.19893(8) 0.03738(9) 0.22450(6) 0.120 Uani 1 1 d . . .
H20 H 0.1853 0.0529 0.2156 0.144 Uiso 1 1 calc R . .
C5 C 0.19539(8) -0.18100(7) 0.08388(6) 0.123 Uani 1 1 d . . .
H5A H 0.1875 -0.1675 0.0708 0.147 Uiso 1 1 calc R . .
O5 O 0.09882(5) -0.43637(5) 0.02412(4) 0.130 Uani 1 1 d . . .
N9 N 0.14012(5) -0.42644(5) 0.05263(4) 0.098 Uani 1 1 d . . .
H9A H 0.1525 -0.4362 0.0640 0.118 Uiso 1 1 calc R . .
N11 N 0.11463(6) -0.53971(6) 0.07274(4) 0.110 Uani 1 1 d . . .
H11 H 0.1310 -0.5265 0.0765 0.131 Uiso 1 1 calc R . .
O6 O 0.08327(5) -0.57976(6) 0.08613(5) 0.140 Uani 1 1 d . . .
N10 N 0.11993(5) -0.48033(5) 0.04761(4) 0.103 Uani 1 1 d . . .
H10 H 0.1335 -0.4851 0.0599 0.124 Uiso 1 1 calc R . .
O10 O -0.08454(6) -0.08803(6) -0.08181(5) 0.142 Uani 1 1 d . . .
O2 O 0.24555(7) -0.08221(6) 0.24829(4) 0.140 Uani 1 1 d . . .
N16 N -0.03509(6) -0.11032(6) -0.07712(4) 0.109 Uani 1 1 d . . .
H16 H -0.0241 -0.1290 -0.0785 0.131 Uiso 1 1 calc R . .
N15 N 0.02255(6) -0.11759(5) -0.05004(4) 0.106 Uani 1 1 d . . .
H15A H 0.0150 -0.1343 -0.0593 0.127 Uiso 1 1 calc R . .
N2 N 0.16157(6) -0.21469(6) 0.04516(4) 0.111 Uani 1 1 d . . .
C37 C 0.10649(7) -0.56099(7) 0.08973(6) 0.113 Uani 1 1 d . . .
C28 C 0.12756(7) -0.37162(7) 0.03115(5) 0.107 Uani 1 1 d . . .
H28A H 0.1120 -0.3821 0.0203 0.129 Uiso 1 1 calc R . .
N3 N 0.17761(6) -0.26882(6) 0.06201(4) 0.120 Uani 1 1 d . . .
N8 N 0.20281(8) 0.07731(8) 0.25684(5) 0.142 Uani 1 1 d . . .
O4 O 0.21209(8) 0.08273(8) 0.27672(6) 0.185 Uani 1 1 d . . .
C27 C 0.14466(7) -0.39123(7) 0.04875(5) 0.101 Uani 1 1 d . . .
C30 C 0.11804(7) -0.44687(7) 0.04011(5) 0.106 Uani 1 1 d . . .
C57 C -0.06683(8) -0.11213(8) -0.08371(5) 0.114 Uani 1 1 d . . .
C26 C 0.16817(8) -0.37489(7) 0.06322(5) 0.113 Uani 1 1 d . . .
H26 H 0.1808 -0.3880 0.0747 0.136 Uiso 1 1 calc R . .
C3 C 0.17755(8) -0.23414(8) 0.06177(6) 0.115 Uani 1 1 d . . .
N1 N 0.14259(6) -0.26641(6) 0.02685(4) 0.116 Uani 1 1 d . . .
N17 N -0.07671(6) -0.14318(6) -0.09255(4) 0.111 Uani 1 1 d . . .
H17 H -0.0631 -0.1600 -0.0911 0.133 Uiso 1 1 calc R . .
N12 N 0.12596(6) -0.55944(6) 0.11026(4) 0.106 Uani 1 1 d . . .
H12A H 0.1398 -0.5428 0.1119 0.127 Uiso 1 1 calc R . .
C38 C 0.11197(3) -0.61399(3) 0.12718(2) 0.121 Uani 1 1 d . . .
H38 H 0.1008 -0.6214 0.1128 0.145 Uiso 1 1 calc R . .
C43 C 0.12589(4) -0.58186(4) 0.12890(3) 0.110 Uani 1 1 d G . .
C40 C 0.14218(5) -0.57099(5) 0.14989(4) 0.116 Uani 1 1 d G . .
H40A H 0.1517 -0.5490 0.1511 0.139 Uiso 1 1 calc R . .
C39 C 0.14454(6) -0.59225(6) 0.16916(3) 0.123 Uani 1 1 d G . .
H39 H 0.1557 -0.5848 0.1835 0.148 Uiso 1 1 calc R . .
C41 C 0.13061(6) -0.62438(5) 0.16744(3) 0.124 Uani 1 1 d G . .
C42 C 0.11433(5) -0.63526(4) 0.14645(3) 0.127 Uani 1 1 d G . .
H42A H 0.1048 -0.6572 0.1453 0.153 Uiso 1 1 calc R . .
C24 C 0.15580(8) -0.32120(7) 0.04460(5) 0.109 Uani 1 1 d . . .
C29 C 0.13343(8) -0.33717(7) 0.02977(5) 0.110 Uani 1 1 d . . .
H29A H 0.1214 -0.3241 0.0180 0.132 Uiso 1 1 calc R . .
C2 C 0.15964(7) -0.28309(7) 0.04437(5) 0.106 Uani 1 1 d . . .
O3 O 0.18828(7) 0.09780(7) 0.24421(6) 0.170 Uani 1 1 d . . .
C58 C -0.11500(8) -0.18520(7) -0.10653(6) 0.119 Uani 1 1 d . . .
H58A H -0.1006 -0.2021 -0.1001 0.142 Uiso 1 1 calc R . .
C60 C -0.14280(8) -0.19504(8) -0.11818(6) 0.121 Uani 1 1 d . . .
H60A H -0.1478 -0.2187 -0.1199 0.145 Uiso 1 1 calc R . .
C63 C -0.16347(8) -0.17095(8) -0.12733(6) 0.123 Uani 1 1 d . . .
C61 C -0.15623(8) -0.13635(9) -0.12480(7) 0.133 Uani 1 1 d . . .
H61A H -0.1708 -0.1197 -0.1314 0.160 Uiso 1 1 calc R . .
C62 C -0.12838(8) -0.12613(8) -0.11293(6) 0.120 Uani 1 1 d . . .
H62 H -0.1236 -0.1025 -0.1109 0.144 Uiso 1 1 calc R . .
C59 C -0.10715(7) -0.15091(7) -0.10385(5) 0.110 Uani 1 1 d . . .
C1 C 0.14408(8) -0.23230(7) 0.02831(6) 0.118 Uani 1 1 d . . .
C25 C 0.17393(8) -0.34051(8) 0.06165(6) 0.125 Uani 1 1 d . . .
H25A H 0.1900 -0.3300 0.0720 0.150 Uiso 1 1 calc R . .
O7 O 0.14944(8) -0.63695(8) 0.20528(5) 0.172 Uani 1 1 d . . .
N13 N 0.13428(8) -0.64657(7) 0.18705(5) 0.141 Uani 1 1 d . . .
O12 O -0.19881(7) -0.21146(7) -0.14353(6) 0.170 Uani 1 1 d . . .
N18 N -0.19343(8) -0.18141(8) -0.14028(7) 0.152 Uani 1 1 d . . .
O11 O -0.21225(7) -0.15864(8) -0.14754(7) 0.191 Uani 1 1 d . . .
O8 O 0.12058(9) -0.67407(7) 0.18554(5) 0.179 Uani 1 1 d . . .
C256 C 0.05687(11) -0.23377(10) 0.04034(10) 0.127 Uani 0.7179 1 d . . .
H25B H 0.0387 -0.2290 0.0480 0.190 Uiso 0.7179 1 calc GR . .
H25C H 0.0501 -0.2442 0.0252 0.190 Uiso 0.7179 1 calc GR . .
H25D H 0.0678 -0.2123 0.0383 0.190 Uiso 0.7179 1 calc GR . .
C254 C 0.12226(13) -0.20201(11) 0.10441(8) 0.124 Uani 0.7179 1 d . . .
H25E H 0.1073 -0.1957 0.1147 0.186 Uiso 0.7179 1 calc GR . .
H25F H 0.1351 -0.1821 0.1020 0.186 Uiso 0.7179 1 calc GR . .
H25G H 0.1356 -0.2206 0.1114 0.186 Uiso 0.7179 1 calc GR . .
C258 C 0.10578(12) -0.31444(11) 0.08839(8) 0.126 Uani 0.7179 1 d . . .
H25H H 0.0914 -0.3199 0.0994 0.189 Uiso 0.7179 1 calc GR . .
H25I H 0.1247 -0.3281 0.0921 0.189 Uiso 0.7179 1 calc GR . .
H25J H 0.0959 -0.3197 0.0726 0.189 Uiso 0.7179 1 calc GR . .
N73 N 0.08650(13) -0.24988(13) 0.08166(7) 0.193 Uani 0.7179 1 d D . .
C255 C 0.07823(13) -0.25780(16) 0.05498(10) 0.148 Uani 0.7179 1 d . . .
H25K H 0.0980 -0.2588 0.0484 0.178 Uiso 0.7179 1 calc R . .
H25L H 0.0688 -0.2809 0.0534 0.178 Uiso 0.7179 1 calc R . .
C253 C 0.10514(14) -0.21373(15) 0.08160(11) 0.152 Uani 0.7179 1 d . . .
H25M H 0.1203 -0.2157 0.0705 0.183 Uiso 0.7179 1 calc R . .
H25N H 0.0900 -0.1957 0.0757 0.183 Uiso 0.7179 1 calc R . .
C257 C 0.11376(16) -0.27777(17) 0.09008(13) 0.178 Uani 0.7179 1 d . . .
H25O H 0.1309 -0.2738 0.0809 0.214 Uiso 0.7179 1 calc R . .
H25P H 0.1220 -0.2728 0.1064 0.214 Uiso 0.7179 1 calc R . .
P3 P 0.17773(2) -0.48346(2) 0.10202(2) 0.096 Uani 1 1 d . . .
P4 P -0.00498(2) -0.19912(2) -0.08057(2) 0.094 Uani 1 1 d . . .
P2 P -0.11286(2) -0.25004(2) 0.18151(2) 0.099 Uani 1 1 d . . .
O59 O 0.17006(4) -0.50355(5) 0.07914(3) 0.102 Uani 1 1 d . . .
O64 O 0.00771(4) -0.20669(4) -0.05569(3) 0.099 Uani 1 1 d . . .
O57 O 0.16554(5) -0.50443(4) 0.12124(3) 0.104 Uani 1 1 d . . .
O55 O -0.08541(4) -0.25016(5) 0.16784(3) 0.101 Uani 1 1 d . . .
O60 O 0.16220(4) -0.44827(4) 0.09994(3) 0.098 Uani 1 1 d . . .
O61 O -0.04092(4) -0.20159(4) -0.08473(3) 0.097 Uani 1 1 d . . .
O63 O 0.00849(5) -0.22514(5) -0.09613(3) 0.107 Uani 1 1 d . . .
O62 O 0.00457(4) -0.16209(4) -0.08705(3) 0.100 Uani 1 1 d . . .
O53 O -0.14279(4) -0.23839(5) 0.16530(4) 0.111 Uani 1 1 d . . .
O54 O -0.11775(5) -0.28640(5) 0.19082(3) 0.105 Uani 1 1 d . . .
O58 O 0.21346(4) -0.47957(5) 0.10841(4) 0.106 Uani 1 1 d . . .
O56 O -0.10613(5) -0.22498(5) 0.20188(3) 0.106 Uani 1 1 d . . .
C259 C 0.06781(16) -0.2495(3) 0.10194(9) 0.621 Uani 1 1 d D . .
H25Q H 0.0712 -0.2713 0.1105 0.745 Uiso 1 1 calc R . .
H25R H 0.0757 -0.2307 0.1127 0.745 Uiso 1 1 calc R . .
C261 C 0.02282(11) -0.24968(10) 0.11353(7) 0.152 Uani 1 1 d . . .
H26A H 0.0241 -0.2737 0.1183 0.228 Uiso 1 1 calc GR . .
H26B H 0.0010 -0.2433 0.1089 0.228 Uiso 1 1 calc GR . .
H26C H 0.0319 -0.2352 0.1265 0.228 Uiso 1 1 calc GR . .
C260 C 0.0386(3) -0.2453(3) 0.0956(3) 0.550 Uani 1 1 d . . .
H26D H 0.0311 -0.2619 0.0833 0.660 Uiso 1 1 calc R . .
H26E H 0.0347 -0.2219 0.0892 0.660 Uiso 1 1 calc R . .

loop_
_atom_site_aniso_label
_atom_site_aniso_U_11
_atom_site_aniso_U_22
_atom_site_aniso_U_33
_atom_site_aniso_U_23
_atom_site_aniso_U_13
_atom_site_aniso_U_12
C64 0.107 0.108 0.091 -0.003 0.003 -0.006
C65 0.106 0.106 0.088 -0.006 0.010 -0.008
C66 0.107 0.109 0.090 0.002 0.008 -0.007
C67 0.096 0.114 0.081 -0.011 0.011 -0.006
C68 0.105 0.114 0.084 0.005 0.016 -0.002
C69 0.101 0.124 0.085 0.003 0.001 -0.007
C70 0.101 0.103 0.079 0.009 0.007 -0.005
C71 0.110 0.126 0.076 -0.006 0.008 -0.011
C72 0.100 0.129 0.087 -0.002 -0.002 -0.013
C73 0.109 0.123 0.095 0.012 0.002 -0.014
C74 0.134 0.156 0.113 0.018 0.010 -0.043
C75 0.140 0.246 0.109 0.043 0.002 -0.056
C76 0.155 0.281 0.106 0.024 0.020 -0.068
C77 0.160 0.255 0.171 0.022 0.063 -0.048
C78 0.132 0.211 0.114 0.017 0.028 -0.044
C79 0.117 0.152 0.116 0.012 0.024 -0.027
C80 0.104 0.166 0.125 0.014 0.029 -0.005
C81 0.102 0.180 0.157 0.029 0.017 0.009
C82 0.164 0.286 0.167 0.043 0.028 0.061
C83 0.194 0.426 0.239 0.134 0.069 0.158
C84 0.144 0.294 0.216 0.124 0.019 0.039
C85 0.113 0.164 0.141 0.020 0.014 0.009
C86 0.109 0.139 0.119 0.005 0.010 0.006
C87 0.109 0.110 0.077 0.000 0.018 -0.007
C88 0.120 0.142 0.099 -0.001 -0.004 -0.035
C89 0.118 0.146 0.089 0.001 0.011 -0.030
C90 0.104 0.104 0.079 -0.005 0.012 -0.005
C91 0.112 0.114 0.092 0.003 -0.003 -0.017
C92 0.102 0.114 0.087 0.002 0.007 -0.009
C93 0.118 0.114 0.086 0.000 0.014 -0.005
C94 0.128 0.128 0.099 -0.005 0.001 -0.004
C95 0.164 0.138 0.113 -0.022 0.015 -0.021
C96 0.208 0.174 0.094 -0.011 -0.003 -0.056
C97 0.227 0.171 0.086 -0.007 0.011 -0.026
C98 0.186 0.175 0.092 0.004 0.028 -0.032
C99 0.147 0.130 0.092 -0.001 0.014 -0.016
C100 0.143 0.153 0.103 0.011 0.016 -0.028
C101 0.183 0.132 0.110 0.012 0.019 -0.029
C102 0.277 0.139 0.127 0.032 0.001 -0.011
C103 0.296 0.139 0.150 0.011 0.033 -0.022
C104 0.207 0.137 0.136 0.029 0.047 -0.007
C105 0.202 0.152 0.183 0.023 0.050 -0.065
C106 0.163 0.135 0.165 0.035 0.021 -0.029
C107 0.109 0.108 0.078 -0.002 0.015 -0.003
C108 0.112 0.134 0.091 -0.015 0.015 -0.018
C109 0.103 0.121 0.089 0.004 0.008 -0.020
C110 0.104 0.089 0.091 0.001 0.004 0.006
C111 0.097 0.113 0.103 -0.003 0.012 -0.012
C112 0.097 0.123 0.086 -0.006 0.020 -0.017
C113 0.108 0.095 0.102 0.004 -0.006 -0.001
C114 0.129 0.098 0.104 0.025 -0.010 -0.018
C115 0.111 0.153 0.138 0.037 -0.006 -0.022
C116 0.140 0.201 0.178 0.036 -0.042 -0.059
C117 0.207 0.186 0.163 0.039 -0.061 -0.092
C118 0.215 0.150 0.146 0.018 -0.053 -0.078
C119 0.145 0.110 0.112 0.012 -0.010 -0.031
C120 0.209 0.111 0.079 0.002 -0.003 -0.029
C121 0.211 0.114 0.100 -0.022 -0.038 0.045
C122 0.313 0.123 0.109 -0.025 -0.006 0.001
C123 0.376 0.128 0.110 -0.026 -0.029 0.089
C124 0.286 0.266 0.145 -0.081 -0.052 0.139
C125 0.230 0.395 0.301 -0.240 -0.070 0.112
C126 0.205 0.275 0.237 -0.159 -0.071 0.093
C127 0.089 0.098 0.117 0.002 0.010 -0.013
C128 0.113 0.090 0.104 -0.001 0.022 -0.004
C129 0.108 0.094 0.109 -0.002 0.006 -0.008
C130 0.101 0.091 0.102 -0.008 0.007 -0.005
C131 0.102 0.096 0.121 -0.006 0.002 -0.014
C132 0.096 0.095 0.116 -0.019 0.011 -0.017
C133 0.091 0.097 0.095 -0.006 0.002 -0.005
C134 0.100 0.098 0.123 -0.010 0.012 -0.014
C135 0.096 0.092 0.138 -0.011 0.017 -0.007
C136 0.100 0.111 0.127 -0.022 0.011 -0.001
C137 0.092 0.124 0.181 -0.016 0.015 0.000
C138 0.104 0.136 0.254 -0.058 0.038 -0.016
C139 0.125 0.155 0.341 -0.074 0.086 -0.029
C140 0.115 0.198 0.273 -0.013 0.084 -0.016
C141 0.100 0.152 0.200 -0.028 0.038 -0.009
C142 0.097 0.131 0.163 -0.029 0.041 0.005
C143 0.111 0.149 0.168 -0.018 0.037 -0.013
C144 0.130 0.185 0.137 -0.031 0.043 -0.005
C145 0.157 0.262 0.178 -0.041 0.037 -0.048
C146 0.239 0.376 0.130 -0.094 0.064 -0.135
C147 0.147 0.321 0.139 -0.103 0.032 -0.050
C148 0.124 0.153 0.137 -0.010 0.000 -0.014
C149 0.133 0.124 0.128 -0.011 0.002 0.005
C150 0.092 0.095 0.125 0.005 0.009 -0.010
C151 0.094 0.106 0.115 -0.002 0.012 -0.012
C152 0.102 0.094 0.134 -0.004 0.011 -0.007
C153 0.096 0.090 0.105 0.005 0.011 -0.001
C154 0.095 0.099 0.165 -0.009 0.024 -0.007
C155 0.104 0.098 0.152 -0.002 0.021 -0.009
C156 0.109 0.101 0.113 0.001 0.017 -0.009
C157 0.114 0.091 0.151 0.002 0.027 -0.009
C158 0.129 0.114 0.184 0.015 0.021 -0.010
C159 0.131 0.094 0.241 -0.003 0.005 -0.013
C160 0.148 0.119 0.231 0.013 -0.004 -0.027
C161 0.121 0.124 0.203 0.011 0.003 -0.027
C162 0.102 0.114 0.162 0.000 0.013 -0.019
C163 0.097 0.123 0.175 -0.003 -0.002 -0.009
C164 0.094 0.137 0.171 0.003 0.002 -0.003
C165 0.165 0.167 0.219 0.026 -0.046 -0.043
C166 0.157 0.210 0.188 0.068 -0.035 -0.050
C167 0.119 0.186 0.181 0.026 -0.017 0.009
C168 0.110 0.165 0.196 0.001 -0.015 0.024
C169 0.100 0.175 0.183 0.008 -0.005 0.012
C170 0.098 0.091 0.112 0.000 0.008 -0.003
C171 0.100 0.096 0.119 0.000 0.019 0.000
C172 0.107 0.098 0.110 0.004 0.018 0.004
C173 0.102 0.094 0.089 0.004 0.007 -0.004
C174 0.103 0.095 0.116 -0.007 0.015 -0.006
C175 0.101 0.103 0.133 -0.012 0.021 -0.008
C176 0.118 0.096 0.094 -0.005 0.004 -0.001
C177 0.101 0.106 0.138 -0.024 -0.018 0.016
C178 0.119 0.124 0.162 -0.030 -0.003 0.011
C179 0.134 0.149 0.214 -0.059 -0.004 0.035
C180 0.169 0.108 0.263 -0.035 -0.031 0.016
C181 0.158 0.111 0.252 -0.018 -0.048 0.031
C182 0.122 0.091 0.153 -0.004 -0.035 0.006
C183 0.129 0.095 0.177 0.017 -0.043 -0.013
C184 0.202 0.116 0.109 0.022 -0.032 -0.047
C185 0.206 0.128 0.181 0.062 -0.051 -0.043
C186 0.245 0.168 0.156 0.061 -0.064 -0.084
C187 0.403 0.166 0.117 0.010 0.015 -0.118
C188 0.501 0.150 0.230 0.009 0.130 -0.096
C189 0.343 0.138 0.163 0.025 0.066 -0.049
C190 0.110 0.102 0.097 0.005 0.000 0.015
C191 0.104 0.096 0.101 0.002 0.002 0.009
C192 0.106 0.094 0.120 -0.007 -0.004 0.006
C193 0.109 0.091 0.102 -0.003 0.005 0.015
C194 0.110 0.110 0.101 0.009 0.010 0.012
C195 0.104 0.108 0.104 0.007 0.008 -0.001
C196 0.101 0.087 0.102 0.004 -0.002 0.000
C197 0.119 0.115 0.105 0.015 0.011 0.022
C198 0.125 0.113 0.097 0.004 0.015 0.025
C199 0.114 0.091 0.098 0.006 0.013 -0.003
C200 0.155 0.087 0.097 -0.004 0.001 0.008
C201 0.218 0.110 0.114 0.009 0.024 0.011
C202 0.295 0.142 0.104 0.031 0.078 0.040
C203 0.314 0.147 0.097 0.013 -0.002 0.059
C204 0.243 0.150 0.088 0.013 -0.013 0.051
C205 0.185 0.107 0.095 -0.012 -0.021 0.026
C206 0.155 0.118 0.128 -0.014 -0.053 0.036
C207 0.129 0.099 0.207 -0.004 -0.058 0.016
C208 0.150 0.163 0.205 -0.066 -0.089 0.061
C209 0.149 0.121 0.296 -0.043 -0.073 0.019
C210 0.123 0.155 0.429 0.102 -0.078 -0.027
C211 0.116 0.363 0.446 0.246 -0.065 -0.062
C212 0.133 0.215 0.258 0.093 -0.042 -0.023
C213 0.102 0.111 0.103 -0.001 0.008 0.019
C214 0.136 0.118 0.120 0.018 0.022 0.046
C215 0.125 0.123 0.101 0.019 0.010 0.029
C216 0.101 0.095 0.108 -0.002 0.001 0.008
C217 0.121 0.099 0.112 -0.002 -0.003 0.026
C218 0.104 0.102 0.102 0.007 0.014 0.017
C219 0.103 0.105 0.103 0.002 0.014 0.017
C220 0.101 0.129 0.130 0.005 0.013 0.028
C221 0.132 0.159 0.106 0.003 0.002 0.045
C222 0.165 0.168 0.134 0.013 -0.004 0.069
C223 0.154 0.165 0.164 -0.010 -0.021 0.062
C224 0.161 0.150 0.132 -0.014 0.006 0.059
C225 0.126 0.126 0.109 -0.004 0.012 0.037
C226 0.137 0.141 0.121 -0.015 0.004 0.032
C227 0.133 0.156 0.130 -0.039 0.017 0.028
C228 0.199 0.135 0.252 -0.075 -0.071 0.038
C229 0.184 0.160 0.198 -0.037 -0.001 0.026
C230 0.142 0.145 0.217 -0.069 0.023 0.002
C231 0.199 0.198 0.129 -0.034 0.015 0.028
C232 0.157 0.143 0.123 -0.022 0.023 0.014
C233 0.108 0.097 0.098 0.014 0.002 0.004
C234 0.108 0.101 0.112 0.007 0.004 0.010
C235 0.108 0.089 0.115 0.008 0.011 0.012
C236 0.112 0.084 0.095 -0.004 0.005 0.006
C237 0.111 0.094 0.114 0.009 0.001 0.016
C238 0.111 0.105 0.107 0.010 0.005 0.021
C239 0.145 0.100 0.098 0.001 0.018 0.013
C240 0.158 0.116 0.107 0.012 0.027 0.033
C241 0.202 0.148 0.155 0.004 0.064 0.074
C242 0.193 0.177 0.184 0.033 0.087 0.086
C243 0.250 0.190 0.157 0.010 0.110 0.087
C244 0.151 0.166 0.138 -0.001 0.050 0.038
C245 0.147 0.140 0.127 -0.005 0.050 0.032
C246 0.168 0.130 0.121 0.016 0.055 0.014
C247 0.150 0.127 0.178 0.014 0.072 -0.002
C248 0.168 0.146 0.279 -0.007 0.080 0.000
C249 0.229 0.132 0.467 -0.018 0.205 -0.029
C250 0.210 0.112 0.260 -0.017 0.103 -0.028
C251 0.154 0.133 0.139 -0.014 0.037 -0.002
C252 0.131 0.107 0.139 0.015 0.024 -0.004
C262 0.394 0.128 0.107 0.030 0.056 0.054
C263 0.224 0.199 0.138 0.012 0.000 -0.049
C264 0.255 0.141 0.186 0.039 -0.052 -0.035
C265 0.293 0.224 0.248 -0.078 -0.084 0.020
C266 0.268 0.163 0.117 0.006 0.006 -0.022
C267 0.255 0.209 0.187 -0.010 0.091 -0.059
C268 0.459 0.186 0.153 -0.030 -0.063 -0.016
C270 0.226 0.132 0.108 0.005 0.016 0.006
C271 0.344 0.176 0.161 0.029 0.004 -0.030
C272 0.263 0.154 0.174 -0.021 -0.028 0.019
C273 0.249 0.297 0.285 0.114 -0.061 -0.057
C274 0.171 0.185 0.164 0.044 0.032 -0.018
C275 0.176 0.360 0.131 0.043 0.006 -0.074
C276 0.326 0.696 0.139 -0.076 0.076 -0.300
C277 0.481 0.390 0.529 0.216 0.349 0.107
C278 0.159 0.164 0.161 -0.026 -0.005 0.032
C279 0.150 0.246 0.262 -0.024 -0.047 0.025
C280 0.236 0.179 0.170 -0.023 -0.028 0.036
C281 0.251 0.315 0.235 0.082 -0.037 -0.052
C282 0.106 0.227 0.243 0.033 0.016 -0.020
C283 0.177 0.165 0.439 0.084 0.126 0.028
C284 0.231 0.180 0.439 0.013 0.123 -0.017
C285 0.213 0.487 0.460 -0.150 -0.049 0.042
C286 0.141 0.234 0.200 -0.047 -0.057 0.062
C287 0.174 0.150 0.229 -0.019 -0.033 0.022
C288 0.171 0.159 0.219 0.009 -0.050 0.011
C289 0.313 0.163 0.232 -0.015 -0.034 0.022
C290 0.153 0.165 0.186 -0.031 -0.009 0.036
C291 0.156 0.200 0.277 -0.057 0.013 0.005
C292 0.226 0.156 0.209 -0.012 0.009 0.024
C294 0.147 0.156 0.179 0.028 -0.007 -0.015
C295 0.196 0.186 0.300 0.088 -0.061 -0.033
C296 0.193 0.170 0.207 -0.017 -0.034 -0.017
C297 0.473 0.175 0.248 0.014 0.026 -0.055
C298 0.138 0.173 0.182 0.032 -0.003 -0.030
C299 0.163 0.258 0.212 0.008 0.004 -0.028
C300 0.262 0.223 0.235 0.032 -0.088 -0.081
C302 0.142 0.141 0.239 0.080 0.002 -0.029
C303 0.195 0.168 0.185 -0.008 -0.015 -0.009
C304 0.226 0.141 0.185 0.046 -0.009 -0.008
C305 0.271 0.169 0.273 -0.022 -0.065 -0.006
C306 0.180 0.170 0.162 0.020 0.061 -0.012
C307 0.208 0.194 0.217 -0.060 0.065 -0.076
C308 0.259 0.360 0.252 -0.116 0.102 -0.138
C309 0.348 0.330 0.320 0.136 0.060 0.016
C311 0.235 0.577 0.246 -0.228 0.062 -0.180
C315 0.727 0.228 0.109 0.003 0.009 -0.096
O68 0.277 0.634 0.896 -0.400 0.291 -0.165
C320 0.498 0.380 0.280 0.173 0.014 -0.067
C323 0.467 0.089 1.465 -0.061 0.653 -0.041
C324 0.428 0.499 0.423 0.003 0.108 0.353
O74 0.289 0.188 0.483 0.114 -0.069 -0.029
C326 0.237 0.193 0.898 -0.035 0.200 -0.033
C328 0.150 0.318 0.598 0.287 -0.098 -0.071
C329 0.352 0.203 0.904 0.151 0.305 0.052
O82 0.818 1.234 0.254 -0.062 -0.076 0.922
O81 0.357 0.590 0.183 0.202 0.066 0.177
O80 0.402 0.316 0.313 -0.100 -0.192 0.122
C338 0.387 0.275 0.263 -0.137 -0.104 0.178
C340 0.275 1.039 0.227 0.119 0.064 0.351
C427 0.610 0.389 0.236 -0.048 -0.213 0.126
C426 1.468 0.225 0.128 -0.038 -0.125 -0.257
K1 0.605 0.373 0.189 -0.015 0.146 0.036
K2 0.273 0.392 0.453 0.138 0.047 -0.121
K3 0.201 0.443 0.498 -0.158 0.004 0.114
K4 0.143 0.188 0.180 0.005 0.054 0.003
N77 0.533 1.002 2.000 -0.240 0.048 0.599
N19 0.104 0.120 0.082 0.002 0.010 -0.009
N20 0.110 0.111 0.082 0.003 0.012 -0.011
N21 0.101 0.126 0.084 -0.006 0.017 -0.015
N22 0.099 0.104 0.084 0.007 0.003 -0.008
N23 0.112 0.144 0.093 0.010 0.004 -0.025
N24 0.106 0.148 0.105 0.017 0.015 -0.011
N25 0.101 0.161 0.109 0.005 0.012 0.000
N26 0.212 0.456 0.280 0.198 0.122 0.191
N27 0.098 0.107 0.090 -0.004 0.012 -0.008
N28 0.117 0.120 0.084 -0.008 0.017 -0.014
N29 0.160 0.113 0.100 0.010 0.016 -0.013
N30 0.165 0.118 0.091 0.013 0.016 -0.018
N31 0.320 0.118 0.192 0.031 0.028 -0.014
N32 0.099 0.100 0.086 -0.004 0.007 -0.007
N33 0.111 0.105 0.088 0.006 -0.004 -0.011
N34 0.176 0.097 0.103 -0.002 -0.007 -0.029
N35 0.219 0.095 0.107 -0.017 -0.022 0.012
N36 0.492 0.434 0.263 -0.259 -0.162 0.279
N37 0.095 0.094 0.133 0.002 0.010 -0.005
N38 0.100 0.092 0.135 -0.002 0.017 -0.010
N39 0.090 0.095 0.115 -0.007 0.024 -0.008
N40 0.097 0.090 0.101 -0.003 0.006 -0.003
N41 0.096 0.110 0.156 -0.025 0.019 -0.011
N42 0.106 0.126 0.133 -0.031 0.019 -0.005
N43 0.118 0.133 0.135 -0.037 0.026 -0.007
N44 0.176 0.486 0.184 -0.158 0.045 -0.087
N45 0.091 0.098 0.116 -0.003 0.016 -0.001
N46 0.098 0.095 0.127 -0.005 0.021 -0.004
N47 0.096 0.119 0.164 0.011 -0.010 -0.007
N48 0.098 0.122 0.170 0.008 -0.014 -0.010
N49 0.158 0.233 0.169 0.023 -0.044 -0.009
N50 0.105 0.084 0.100 0.005 0.007 0.000
N51 0.102 0.090 0.125 -0.014 -0.002 0.003
N52 0.119 0.086 0.145 0.013 -0.025 -0.001
N53 0.139 0.107 0.140 0.034 -0.030 -0.026
N54 0.932 0.221 0.144 0.020 0.082 -0.279
N55 0.104 0.101 0.105 0.002 0.008 0.015
N56 0.110 0.103 0.116 0.009 0.007 0.018
N57 0.114 0.094 0.096 0.000 0.017 0.013
N58 0.097 0.094 0.103 0.007 -0.002 0.002
N59 0.124 0.096 0.095 0.005 0.009 0.008
N60 0.152 0.112 0.099 -0.004 -0.030 0.026
N61 0.125 0.118 0.144 -0.014 -0.039 0.011
N62 0.144 0.265 0.798 0.212 -0.199 -0.055
N63 0.101 0.102 0.098 0.003 0.015 0.011
N64 0.098 0.111 0.106 0.007 0.015 0.012
N65 0.124 0.127 0.123 -0.020 0.017 0.030
N66 0.138 0.121 0.130 -0.020 0.009 0.020
N67 0.185 0.171 0.198 -0.062 -0.013 -0.006
N68 0.104 0.095 0.096 -0.002 0.010 0.013
N69 0.143 0.111 0.095 0.009 0.042 0.028
N70 0.134 0.125 0.117 0.015 0.031 0.021
N71 0.137 0.117 0.128 0.013 0.043 0.011
N72 0.290 0.124 0.542 -0.017 0.268 -0.031
N7AA 0.225 0.200 0.109 -0.029 0.030 -0.009
N75 0.162 0.132 0.233 -0.039 -0.024 0.038
N76 0.148 0.168 0.187 0.015 -0.024 -0.049
O13 0.130 0.246 0.074 0.008 0.010 -0.050
O14 0.127 0.258 0.149 0.021 0.045 0.023
O15 0.264 0.563 0.285 0.252 0.141 0.235
O16 0.212 0.311 0.196 0.101 0.050 0.108
O17 0.119 0.153 0.098 0.004 0.005 -0.033
O18 0.210 0.151 0.093 0.020 0.004 -0.022
O19 0.410 0.138 0.259 0.043 -0.016 -0.026
O20 0.242 0.165 0.223 0.004 0.051 -0.053
O21 0.131 0.147 0.107 0.006 0.004 -0.034
O22 0.283 0.109 0.112 -0.017 0.005 -0.059
O23 0.412 0.351 0.283 -0.183 -0.126 0.241
O24 0.391 0.948 0.754 -0.400 0.091 0.120
O25 0.120 0.109 0.232 -0.053 0.058 -0.038
O26 0.147 0.217 0.194 -0.061 0.076 -0.044
O27 0.219 0.614 0.162 -0.132 0.055 -0.142
O28 0.191 0.420 0.169 -0.123 0.043 -0.117
O29 0.103 0.107 0.167 -0.020 0.030 -0.007
O30 0.116 0.133 0.182 -0.001 -0.017 -0.023
O31 0.274 0.243 0.296 0.039 -0.126 0.018
O32 0.148 0.223 0.257 0.018 -0.014 0.041
O33 0.108 0.112 0.176 -0.018 0.022 0.002
O34 0.141 0.112 0.243 0.062 -0.048 -0.006
O35 0.831 0.222 0.154 0.066 -0.036 -0.221
O36 1.729 0.226 0.565 -0.021 0.763 -0.213
O37 0.154 0.138 0.099 0.018 0.030 0.032
O38 0.184 0.192 0.132 -0.045 -0.056 0.073
O39 0.148 0.248 0.598 0.132 -0.141 -0.045
O40 0.147 1.037 1.299 0.826 -0.123 -0.114
O41 0.140 0.126 0.108 0.018 0.027 0.032
O42 0.178 0.119 0.168 -0.021 -0.011 0.051
O43 0.265 0.234 0.139 -0.055 -0.016 0.035
O44 0.337 0.204 0.253 -0.081 -0.059 -0.003
O45 0.167 0.146 0.155 0.053 0.062 0.073
O46 0.158 0.154 0.234 0.014 0.094 0.009
O47 0.353 0.149 0.571 -0.039 0.292 -0.045
O48 0.264 0.125 0.344 -0.015 0.153 -0.016
O49 0.109 0.085 0.098 -0.001 -0.006 -0.006
O50 0.100 0.095 0.104 0.011 -0.005 0.004
O51 0.113 0.097 0.094 -0.002 -0.015 0.009
O52 0.128 0.097 0.104 0.013 0.004 -0.012
O65 0.717 0.368 0.163 -0.039 -0.019 -0.082
O66 0.454 0.363 0.467 0.092 -0.077 -0.107
O67 0.706 0.306 0.165 -0.031 0.133 -0.121
O69 0.632 0.211 0.307 -0.113 -0.081 -0.019
O70 0.296 0.624 0.273 -0.198 0.036 -0.267
O72 0.243 0.198 1.165 0.075 0.228 -0.003
O73 0.243 0.123 0.786 -0.004 0.181 0.021
C325 0.154 0.169 0.642 -0.033 -0.106 -0.031
O76 0.626 0.267 0.884 -0.008 0.563 -0.028
O78 0.269 1.133 0.411 0.315 0.179 0.209
O79 0.327 0.500 0.336 -0.213 -0.135 0.262
C337 0.537 0.852 0.194 -0.106 -0.091 -0.065
O86 0.985 0.402 0.340 -0.118 0.139 -0.236
O85 1.008 0.900 0.256 0.126 0.065 -0.400
C410 0.636 0.654 0.205 -0.023 -0.087 0.066
P1 0.107 0.088 0.088 0.007 -0.003 -0.002
C412 1.121 0.593 0.879 0.185 -0.400 -0.284
N78 1.507 0.134 0.599 0.023 -0.104 0.025
C402 0.766 0.534 0.669 0.407 -0.400 -0.400
C407 0.201 0.376 0.672 0.243 -0.134 0.028
C406 0.852 1.018 1.075 -0.089 0.200 0.263
C401 0.219 0.543 0.541 0.418 0.034 0.114
C411 0.535 0.603 0.439 0.237 0.265 0.282
C403 0.963 0.230 0.340 0.115 -0.336 -0.327
C425 0.624 0.277 0.484 -0.100 -0.228 0.199
C400 1.248 0.863 1.493 -0.130 -0.400 0.817
C409 0.231 0.624 0.528 0.397 0.144 0.201
C421 1.131 0.216 0.163 -0.005 -0.126 -0.280
C435 0.384 0.358 0.382 0.037 0.107 0.184
N82 0.415 0.199 1.553 0.386 -0.400 -0.145
C440 0.236 0.486 0.351 0.270 -0.017 -0.056
C442 0.563 0.133 0.411 -0.019 -0.271 -0.038
C441 0.562 0.270 1.008 0.347 -0.209 -0.148
C443 1.117 0.311 0.320 -0.136 0.089 -0.168
C444 0.373 0.258 0.227 0.077 -0.090 -0.039
O83 1.061 0.408 0.324 0.039 -0.181 -0.222
C1AA 0.624 0.262 0.286 -0.086 -0.001 0.204
C0AA 0.251 0.449 0.605 -0.249 0.162 -0.119
N5 0.111 0.093 0.100 0.006 -0.009 -0.004
O1 0.177 0.101 0.107 0.006 -0.019 -0.014
N4 0.108 0.088 0.093 0.001 0.006 -0.001
N7 0.130 0.099 0.085 -0.001 -0.007 -0.006
C18 0.107 0.122 0.089 0.003 -0.007 -0.018
N6 0.129 0.100 0.088 0.010 -0.014 -0.006
C17 0.138 0.110 0.083 0.008 -0.008 -0.012
C11 0.110 0.103 0.108 0.016 -0.017 -0.013
C19 0.118 0.116 0.106 0.000 -0.018 0.000
C8 0.123 0.091 0.118 0.003 -0.017 -0.003
C7 0.106 0.086 0.107 -0.010 -0.012 0.003
C16 0.120 0.112 0.096 0.004 -0.007 -0.014
C10 0.115 0.091 0.107 0.003 -0.008 0.001
C15 0.176 0.109 0.123 0.018 -0.051 -0.013
C12 0.147 0.099 0.139 0.001 -0.037 0.005
C14 0.216 0.123 0.146 0.004 -0.080 -0.001
C13 0.209 0.121 0.151 0.030 -0.061 0.007
O9 0.163 0.095 0.120 -0.011 -0.033 0.019
C31 0.101 0.090 0.121 -0.012 -0.012 0.001
C36 0.114 0.095 0.133 -0.004 -0.019 -0.004
C35 0.152 0.100 0.150 -0.016 -0.043 -0.016
C32 0.181 0.119 0.162 -0.013 -0.045 -0.013
C34 0.207 0.124 0.161 -0.005 -0.082 -0.011
C33 0.159 0.103 0.132 -0.012 -0.042 -0.004
N14 0.104 0.094 0.098 0.001 -0.006 0.000
C48 0.133 0.085 0.113 -0.003 -0.028 -0.005
C47 0.106 0.100 0.090 0.007 -0.009 -0.001
C46 0.117 0.094 0.092 -0.005 -0.001 -0.005
C49 0.129 0.092 0.114 0.005 -0.026 -0.008
C44 0.124 0.095 0.096 0.001 -0.020 0.003
C45 0.147 0.090 0.118 0.000 -0.020 -0.007
C50 0.123 0.091 0.090 -0.006 0.001 0.006
C21 0.111 0.127 0.134 -0.016 -0.007 0.014
C9 0.126 0.084 0.108 0.005 -0.014 -0.001
C22 0.130 0.151 0.107 -0.026 -0.012 0.011
C51 0.143 0.084 0.103 0.000 -0.003 0.009
C56 0.134 0.088 0.107 -0.001 -0.015 0.017
C55 0.206 0.084 0.144 -0.004 -0.043 0.017
C54 0.221 0.102 0.162 -0.002 -0.046 0.023
C52 0.208 0.088 0.180 -0.002 -0.053 -0.012
C53 0.167 0.086 0.139 -0.002 -0.026 -0.001
C4 0.116 0.091 0.109 -0.003 -0.014 0.001
C6 0.128 0.083 0.105 0.000 0.001 0.000
C23 0.109 0.135 0.101 -0.009 -0.009 -0.006
C20 0.117 0.127 0.107 0.003 -0.012 0.005
C5 0.150 0.090 0.115 0.012 -0.024 -0.003
O5 0.133 0.101 0.140 0.008 -0.039 -0.003
N9 0.108 0.083 0.098 -0.002 -0.005 0.004
N11 0.107 0.092 0.120 -0.005 -0.014 -0.006
O6 0.116 0.128 0.162 0.006 -0.022 -0.031
N10 0.110 0.087 0.105 -0.004 -0.013 -0.002
O10 0.145 0.110 0.161 -0.022 -0.009 0.034
O2 0.195 0.128 0.091 0.011 0.004 0.005
N16 0.130 0.084 0.106 -0.003 -0.009 0.009
N15 0.132 0.081 0.098 0.002 -0.010 0.008
N2 0.136 0.088 0.100 0.002 -0.018 -0.005
C37 0.108 0.094 0.131 -0.005 -0.008 -0.005
C28 0.119 0.101 0.094 -0.006 -0.009 0.003
N3 0.140 0.081 0.123 -0.005 -0.033 0.004
N8 0.144 0.163 0.114 -0.030 -0.002 0.018
O4 0.185 0.188 0.170 -0.063 -0.015 0.036
C27 0.116 0.083 0.099 0.001 0.002 0.004
C30 0.111 0.092 0.106 -0.004 -0.012 0.003
C57 0.131 0.100 0.108 -0.002 0.000 0.014
C26 0.141 0.095 0.093 0.006 -0.022 -0.007
C3 0.125 0.098 0.113 0.003 -0.013 0.003
N1 0.138 0.089 0.109 0.000 -0.022 0.002
N17 0.121 0.097 0.106 -0.001 -0.007 0.017
N12 0.109 0.089 0.115 0.001 -0.003 -0.013
C38 0.140 0.091 0.129 -0.015 0.011 -0.016
C43 0.117 0.083 0.127 -0.005 0.004 -0.005
C40 0.135 0.088 0.119 -0.011 -0.006 -0.003
C39 0.144 0.105 0.116 -0.016 0.004 0.003
C41 0.142 0.112 0.115 0.003 0.013 -0.008
C42 0.160 0.108 0.115 -0.009 0.024 -0.021
C24 0.137 0.082 0.102 -0.003 -0.007 -0.001
C29 0.137 0.085 0.097 0.005 -0.020 0.004
C2 0.126 0.089 0.097 -0.006 -0.006 0.001
O3 0.171 0.166 0.167 -0.029 0.001 0.049
C58 0.133 0.092 0.121 0.014 -0.013 0.006
C60 0.141 0.096 0.121 0.011 0.004 0.000
C63 0.121 0.114 0.128 0.023 0.000 -0.001
C61 0.119 0.122 0.150 0.036 -0.007 0.013
C62 0.126 0.102 0.125 0.022 -0.008 0.014
C59 0.113 0.106 0.105 0.012 -0.008 0.015
C1 0.133 0.090 0.120 0.005 -0.019 -0.004
C25 0.137 0.096 0.125 0.007 -0.036 -0.002
O7 0.211 0.165 0.132 0.011 0.000 -0.030
N13 0.179 0.114 0.132 -0.001 0.029 -0.020
O12 0.143 0.139 0.217 0.017 -0.015 -0.018
N18 0.130 0.139 0.178 0.029 -0.012 0.001
O11 0.124 0.175 0.254 0.052 -0.040 -0.006
O8 0.264 0.123 0.147 0.011 0.023 -0.039
C256 0.125 0.088 0.161 -0.013 -0.002 0.001
C254 0.167 0.090 0.112 0.010 0.013 0.003
C258 0.133 0.110 0.127 0.013 -0.013 -0.020
N73 0.257 0.133 0.168 0.015 -0.043 -0.025
C255 0.128 0.182 0.133 -0.021 0.011 0.002
C253 0.146 0.157 0.154 -0.019 0.019 -0.017
C257 0.149 0.203 0.172 0.021 -0.011 0.025
P3 0.095 0.091 0.096 -0.002 -0.007 -0.001
P4 0.106 0.084 0.089 -0.002 0.003 0.003
P2 0.095 0.104 0.097 0.000 0.013 -0.001
O59 0.098 0.102 0.100 -0.001 -0.005 -0.002
O64 0.104 0.094 0.094 -0.009 -0.002 0.008
O57 0.120 0.087 0.099 -0.006 -0.008 -0.011
O55 0.087 0.110 0.106 -0.003 0.018 0.002
O60 0.096 0.089 0.104 0.003 -0.004 0.001
O61 0.097 0.083 0.108 0.002 0.002 0.005
O63 0.122 0.097 0.101 -0.015 0.011 0.011
O62 0.116 0.086 0.096 0.001 0.010 -0.006
O53 0.099 0.108 0.120 0.007 -0.001 0.000
O54 0.112 0.109 0.096 0.005 0.023 -0.004
O58 0.075 0.110 0.128 0.003 -0.006 -0.006
O56 0.114 0.102 0.105 -0.004 0.021 -0.002
C259 0.613 0.906 0.319 0.250 -0.017 0.433
C261 0.171 0.140 0.139 0.001 0.000 0.015
C260 0.573 0.290 0.677 -0.133 -0.278 0.055

loop_
_atom_type_symbol
_atom_type_description
_atom_type_scat_dispersion_real
_atom_type_scat_dispersion_imag
_atom_type_scat_source
C C 0.0181 0.0091 'International Tables Vol C Tables 4.2.6.8 and 6.1.1.4'
H H 0.0000 0.0000 'International Tables Vol C Tables 4.2.6.8 and 6.1.1.4'
N N 0.0311 0.0180 'International Tables Vol C Tables 4.2.6.8 and 6.1.1.4'
O O 0.0492 0.0322 'International Tables Vol C Tables 4.2.6.8 and 6.1.1.4'
P P 0.2955 0.4335 'International Tables Vol C Tables 4.2.6.8 and 6.1.1.4'
K K 0.3868 1.0657 'International Tables Vol C Tables 4.2.6.8 and 6.1.1.4'

loop_
_geom_angle_atom_site_label_1
_geom_angle_atom_site_label_2
_geom_angle_atom_site_label_3
_geom_angle
_geom_angle_site_symmetry_1
_geom_angle_site_symmetry_3
N19 C64 C67 117.9(2) . .
N19 C64 N21 125.8(3) . .
N21 C64 C67 116.3(2) . .
N19 C65 C87 117.8(2) . .
N19 C65 N20 124.7(3) . .
N20 C65 C87 117.5(2) . .
N20 C66 C107 117.5(3) . .
N20 C66 N21 125.7(2) . .
N21 C66 C107 116.8(3) . .
C68 C67 C64 119.8(2) . .
C72 C67 C64 120.2(2) . .
C72 C67 C68 119.9(3) . .
C67 C68 H68 120.2 . .
C69 C68 C67 119.5(3) . .
C69 C68 H68 120.2 . .
C68 C69 H69 119.0 . .
C70 C69 C68 122.0(2) . .
C70 C69 H69 119.0 . .
C69 C70 C71 118.2(3) . .
C69 C70 N22 117.8(2) . .
N22 C70 C71 124.0(2) . .
C70 C71 H71 120.5 . .
C72 C71 C70 119.0(3) . .
C72 C71 H71 120.5 . .
C67 C72 C71 121.3(2) . .
C67 C72 H72 119.3 . .
C71 C72 H72 119.3 . .
N23 C73 N22 111.1(2) . .
O13 C73 N22 123.4(3) . .
O13 C73 N23 125.5(3) . .
C75 C74 C79 120.0 . .
N23 C74 C75 121.29(13) . .
N23 C74 C79 118.68(13) . .
C74 C75 H75 120.0 . .
C74 C75 C76 120.0 . .
C76 C75 H75 120.0 . .
C75 C76 H76 120.0 . .
C77 C76 C75 120.0 . .
C77 C76 H76 120.0 . .
C76 C77 H77 120.0 . .
C78 C77 C76 120.0 . .
C78 C77 H77 120.0 . .
C77 C78 H78 120.0 . .
C77 C78 C79 120.0 . .
C79 C78 H78 120.0 . .
C74 C79 N24 119.85(16) . .
C78 C79 C74 120.0 . .
C78 C79 N24 120.15(16) . .
N25 C80 N24 113.7(3) . .
O14 C80 N24 123.1(3) . .
O14 C80 N25 123.1(3) . .
C82 C81 C86 120.0 . .
C82 C81 N25 123.20(17) . .
C86 C81 N25 116.80(17) . .
C81 C82 H82 120.0 . .
C81 C82 C83 120.0 . .
C83 C82 H82 120.0 . .
C82 C83 H83 120.0 . .
C84 C83 C82 120.0 . .
C84 C83 H83 120.0 . .
C83 C84 C85 120.0 . .
C83 C84 N26 123.5(3) . .
C85 C84 N26 116.3(3) . .
C84 C85 H85 120.0 . .
C86 C85 C84 120.0 . .
C86 C85 H85 120.0 . .
C81 C86 H86 120.0 . .
C85 C86 C81 120.0 . .
C85 C86 H86 120.0 . .
C88 C87 C65 120.8(2) . .
C92 C87 C65 122.8(3) . .
C92 C87 C88 116.2(3) . .
C87 C88 H88 119.8 . .
C89 C88 C87 120.3(3) . .
C89 C88 H88 119.8 . .
C88 C89 H89 118.7 . .
C88 C89 C90 122.6(3) . .
C90 C89 H89 118.7 . .
C89 C90 C91 117.4(3) . .
N27 C90 C89 117.2(3) . .
N27 C90 C91 125.4(2) . .
C90 C91 H91 120.3 . .
C92 C91 C90 119.3(2) . .
C92 C91 H91 120.3 . .
C87 C92 H92 117.9 . .
C91 C92 C87 124.2(3) . .
C91 C92 H92 117.9 . .
N27 C93 N28 112.2(3) . .
O17 C93 N27 125.2(3) . .
O17 C93 N28 122.5(3) . .
C99 C94 C95 117.4(3) . .
C99 C94 N28 119.0(3) . .
N28 C94 C95 123.5(3) . .
C94 C95 H95 117.9 . .
C96 C95 C94 124.3(4) . .
C96 C95 H95 117.9 . .
C95 C96 H96 121.6 . .
C95 C96 C97 116.8(4) . .
C97 C96 H96 121.6 . .
C96 C97 H97 120.1 . .
C98 C97 C96 119.9(3) . .
C98 C97 H97 120.1 . .
C97 C98 H98 117.7 . .
C97 C98 C99 124.7(4) . .
C99 C98 H98 117.7 . .
C94 C99 N29 117.9(3) . .
C98 C99 C94 116.9(3) . .
C98 C99 N29 125.1(3) . .
N29 C100 N30 112.0(3) . .
O18 C100 N29 126.7(3) . .
O18 C100 N30 121.3(3) . .
C102 C101 C106 120.0 . .
C102 C101 N30 124.97(15) . .
C106 C101 N30 114.97(15) . .
C101 C102 H102 120.0 . .
C103 C102 C101 120.0 . .
C103 C102 H102 120.0 . .
C102 C103 H103 120.0 . .
C102 C103 C104 120.0 . .
C104 C103 H103 120.0 . .
C103 C104 C105 120.0 . .
C103 C104 N31 122.4(3) . .
C105 C104 N31 117.6(3) . .
C104 C105 H105 120.0 . .
C104 C105 C106 120.0 . .
C106 C105 H105 120.0 . .
C101 C106 H106 120.0 . .
C105 C106 C101 120.0 . .
C105 C106 H106 120.0 . .
C108 C107 C66 120.3(3) . .
C112 C107 C66 121.9(3) . .
C112 C107 C108 117.6(2) . .
C107 C108 H108 119.7 . .
C109 C108 C107 120.6(3) . .
C109 C108 H108 119.7 . .
C108 C109 H109 119.6 . .
C108 C109 C110 120.7(3) . .
C110 C109 H109 119.6 . .
C109 C110 N32 115.4(3) . .
C111 C110 C109 118.9(2) . .
C111 C110 N32 125.6(2) . .
C110 C111 H111 120.4 . .
C112 C111 C110 119.3(3) . .
C112 C111 H111 120.4 . .
C107 C112 H112 118.6 . .
C111 C112 C107 122.9(3) . .
C111 C112 H112 118.6 . .
N33 C113 N32 111.3(3) . .
O21 C113 N32 123.4(3) . .
O21 C113 N33 125.3(3) . .
C115 C114 C119 120.0 . .
C115 C114 N33 121.30(14) . .
C119 C114 N33 118.54(14) . .
C114 C115 H115 120.0 . .
C116 C115 C114 120.0 . .
C116 C115 H115 120.0 . .
C115 C116 H116 120.0 . .
C115 C116 C117 120.0 . .
C117 C116 H116 120.0 . .
C116 C117 H117 120.0 . .
C118 C117 C116 120.0 . .
C118 C117 H117 120.0 . .
C117 C118 H118 120.0 . .
C117 C118 C119 120.0 . .
C119 C118 H118 120.0 . .
C118 C119 C114 120.0 . .
N34 C119 C114 120.06(16) . .
N34 C119 C118 119.83(16) . .
N34 C120 N35 111.2(3) . .
O22 C120 N34 127.6(4) . .
O22 C120 N35 121.2(4) . .
C122 C121 C126 120.0 . .
C122 C121 N35 122.28(19) . .
C126 C121 N35 117.72(19) . .
C121 C122 H122 120.0 . .
C123 C122 C121 120.0 . .
C123 C122 H122 120.0 . .
C122 C123 H123 120.0 . .
C122 C123 C124 120.0 . .
C124 C123 H123 120.0 . .
C123 C124 N36 121.3(3) . .
C125 C124 C123 120.0 . .
C125 C124 N36 118.6(3) . .
C124 C125 H125 120.0 . .
C126 C125 C124 120.0 . .
C126 C125 H125 120.0 . .
C121 C126 H126 120.0 . .
C125 C126 C121 120.0 . .
C125 C126 H126 120.0 . .
N37 C127 C150 115.4(3) . .
N39 C127 C150 117.7(2) . .
N39 C127 N37 126.8(3) . .
N37 C128 C170 117.1(3) . .
N38 C128 C170 118.1(3) . .
N38 C128 N37 124.7(2) . .
N38 C129 C130 117.3(3) . .
N39 C129 C130 119.6(2) . .
N39 C129 N38 123.1(3) . .
C131 C130 C129 120.9(3) . .
C131 C130 C135 116.7(3) . .
C135 C130 C129 122.2(2) . .
C130 C131 H131 119.1 . .
C132 C131 C130 121.8(3) . .
C132 C131 H131 119.1 . .
C131 C132 H132 119.7 . .
C131 C132 C133 120.7(3) . .
C133 C132 H132 119.7 . .
C132 C133 C134 118.9(3) . .
C132 C133 N40 116.2(2) . .
N40 C133 C134 124.8(3) . .
C133 C134 H134 120.4 . .
C135 C134 C133 119.3(3) . .
C135 C134 H134 120.4 . .
C130 C135 H135 118.7 . .
C134 C135 C130 122.7(3) . .
C134 C135 H135 118.7 . .
N41 C136 N40 110.3(3) . .
O25 C136 N40 124.0(3) . .
O25 C136 N41 125.6(3) . .
C138 C137 C142 120.9(4) . .
C138 C137 N41 121.3(4) . .
C142 C137 N41 117.8(3) . .
C137 C138 H138 120.4 . .
C137 C138 C139 119.2(4) . .
C139 C138 H138 120.4 . .
C138 C139 H139 120.0 . .
C140 C139 C138 119.9(4) . .
C140 C139 H139 120.0 . .
C139 C140 H140 119.2 . .
C141 C140 C139 121.5(4) . .
C141 C140 H140 119.2 . .
C140 C141 H141 120.0 . .
C140 C141 C142 120.1(4) . .
C142 C141 H141 120.0 . .
C137 C142 C141 118.3(3) . .
N42 C142 C137 120.5(3) . .
N42 C142 C141 121.1(3) . .
N42 C143 N43 111.8(3) . .
O26 C143 N42 124.4(3) . .
O26 C143 N43 123.7(4) . .
C145 C144 C149 120.0 . .
C145 C144 N43 124.92(17) . .
C149 C144 N43 115.07(17) . .
C144 C145 H145 120.0 . .
C146 C145 C144 120.0 . .
C146 C145 H145 120.0 . .
C145 C146 H146 120.0 . .
C145 C146 C147 120.0 . .
C147 C146 H146 120.0 . .
C146 C147 C148 120.0 . .
C146 C147 N44 122.0(3) . .
C148 C147 N44 117.9(3) . .
C147 C148 H148 120.0 . .
C149 C148 C147 120.0 . .
C149 C148 H148 120.0 . .
C144 C149 H149 120.0 . .
C148 C149 C144 120.0 . .
C148 C149 H149 120.0 . .
C151 C150 C127 119.8(3) . .
C155 C150 C127 120.7(3) . .
C155 C150 C151 119.2(3) . .
C150 C151 H151 119.8 . .
C150 C151 C152 120.3(3) . .
C152 C151 H151 119.8 . .
C151 C152 H152 119.7 . .
C153 C152 C151 120.5(3) . .
C153 C152 H152 119.7 . .
C152 C153 C154 119.0(3) . .
C152 C153 N45 125.8(2) . .
N45 C153 C154 115.2(3) . .
C153 C154 H154 119.9 . .
C153 C154 C155 120.3(3) . .
C155 C154 H154 119.9 . .
C150 C155 C154 120.6(3) . .
C150 C155 H155 119.7 . .
C154 C155 H155 119.7 . .
N46 C156 N45 111.5(3) . .
O29 C156 N45 123.4(3) . .
O29 C156 N46 125.1(3) . .
C158 C157 C162 117.8(3) . .
C158 C157 N46 123.4(3) . .
C162 C157 N46 118.7(3) . .
C157 C158 H158 118.6 . .
C159 C158 C157 122.7(4) . .
C159 C158 H158 118.6 . .
C158 C159 H159 120.9 . .
C160 C159 C158 118.2(3) . .
C160 C159 H159 120.9 . .
C159 C160 H160 118.6 . .
C159 C160 C161 122.8(4) . .
C161 C160 H160 118.6 . .
C160 C161 H161 120.6 . .
C160 C161 C162 118.9(4) . .
C162 C161 H161 120.6 . .
C157 C162 C161 119.3(3) . .
N47 C162 C157 119.7(3) . .
N47 C162 C161 120.9(3) . .
N47 C163 N48 112.9(3) . .
O30 C163 N47 124.6(3) . .
O30 C163 N48 122.5(3) . .
C165 C164 C169 120.0 . .
C165 C164 N48 124.39(17) . .
C169 C164 N48 115.46(17) . .
C164 C165 H165 120.0 . .
C164 C165 C166 120.0 . .
C166 C165 H165 120.0 . .
C165 C166 H166 120.0 . .
C167 C166 C165 120.0 . .
C167 C166 H166 120.0 . .
C166 C167 C168 120.0 . .
C166 C167 N49 123.2(3) . .
C168 C167 N49 116.7(3) . .
C167 C168 H168 120.0 . .
C169 C168 C167 120.0 . .
C169 C168 H168 120.0 . .
C164 C169 H169 120.0 . .
C168 C169 C164 120.0 . .
C168 C169 H169 120.0 . .
C171 C170 C128 122.1(3) . .
C171 C170 C175 117.4(3) . .
C175 C170 C128 120.2(3) . .
C170 C171 H171 118.7 . .
C170 C171 C172 122.6(3) . .
C172 C171 H171 118.7 . .
C171 C172 H172 120.4 . .
C171 C172 C173 119.2(3) . .
C173 C172 H172 120.4 . .
C172 C173 N50 125.4(3) . .
C174 C173 C172 118.2(3) . .
C174 C173 N50 116.4(3) . .
C173 C174 H174 119.0 . .
C175 C174 C173 122.1(3) . .
C175 C174 H174 119.0 . .
C170 C175 H175 119.7 . .
C174 C175 C170 120.5(3) . .
C174 C175 H175 119.7 . .
N50 C176 N51 111.1(3) . .
O33 C176 N50 125.1(3) . .
O33 C176 N51 123.8(3) . .
C178 C177 C182 120.0 . .
C178 C177 N51 121.37(15) . .
C182 C177 N51 118.51(15) . .
C177 C178 H178 120.0 . .
C179 C178 C177 120.0 . .
C179 C178 H178 120.0 . .
C178 C179 H179 120.0 . .
C178 C179 C180 120.0 . .
C180 C179 H179 120.0 . .
C179 C180 H180 120.0 . .
C181 C180 C179 120.0 . .
C181 C180 H180 120.0 . .
C180 C181 H181 120.0 . .
C180 C181 C182 120.0 . .
C182 C181 H181 120.0 . .
C177 C182 N52 119.49(15) . .
C181 C182 C177 120.0 . .
C181 C182 N52 120.34(15) . .
N52 C183 N53 112.4(3) . .
O34 C183 N52 128.1(4) . .
O34 C183 N53 119.5(4) . .
C185 C184 C189 120.0 . .
C185 C184 N53 123.44(17) . .
C189 C184 N53 116.56(17) . .
C184 C185 H185 120.0 . .
C184 C185 C186 120.0 . .
C186 C185 H185 120.0 . .
C185 C186 H186 120.0 . .
C187 C186 C185 120.0 . .
C187 C186 H186 120.0 . .
C186 C187 N54 115.3(3) . .
C188 C187 C186 120.0 . .
C188 C187 N54 124.6(3) . .
C187 C188 H188 120.0 . .
C187 C188 C189 120.0 . .
C189 C188 H188 120.0 . .
C184 C189 H189 120.0 . .
C188 C189 C184 120.0 . .
C188 C189 H189 120.0 . .
N55 C190 C193 116.4(3) . .
N56 C190 C193 118.9(3) . .
N56 C190 N55 124.7(3) . .
N55 C191 C213 113.5(3) . .
N57 C191 C213 118.2(2) . .
N57 C191 N55 128.3(3) . .
N56 C192 C233 117.8(3) . .
N57 C192 C233 120.0(2) . .
N57 C192 N56 122.2(3) . .
C194 C193 C190 123.2(3) . .
C194 C193 C198 117.1(3) . .
C198 C193 C190 119.7(3) . .
C193 C194 H194 117.9 . .
C193 C194 C195 124.2(3) . .
C195 C194 H194 117.9 . .
C194 C195 H195 121.3 . .
C194 C195 C196 117.4(3) . .
C196 C195 H195 121.3 . .
C197 C196 C195 118.4(3) . .
C197 C196 N58 117.7(3) . .
N58 C196 C195 123.8(3) . .
C196 C197 H197 119.5 . .
C198 C197 C196 121.1(3) . .
C198 C197 H197 119.5 . .
C193 C198 H198 119.1 . .
C197 C198 C193 121.8(3) . .
C197 C198 H198 119.1 . .
N58 C199 N59 111.4(3) . .
O37 C199 N58 125.9(3) . .
O37 C199 N59 122.7(3) . .
C201 C200 C205 119.2(3) . .
C201 C200 N59 122.3(3) . .
N59 C200 C205 118.4(3) . .
C200 C201 H201 120.4 . .
C202 C201 C200 119.2(4) . .
C202 C201 H201 120.4 . .
C201 C202 H202 120.0 . .
C203 C202 C201 120.1(5) . .
C203 C202 H202 120.0 . .
C202 C203 H203 119.7 . .
C204 C203 C202 120.6(4) . .
C204 C203 H203 119.7 . .
C203 C204 H204 118.8 . .
C203 C204 C205 122.4(5) . .
C205 C204 H204 118.8 . .
C204 C205 C200 118.5(4) . .
C204 C205 N60 122.9(4) . .
N60 C205 C200 118.4(3) . .
N60 C206 N61 111.7(3) . .
O38 C206 N60 127.0(4) . .
O38 C206 N61 121.2(3) . .
C208 C207 C212 120.0 . .
C208 C207 N61 122.37(18) . .
C212 C207 N61 117.63(18) . .
C207 C208 H208 120.0 . .
C207 C208 C209 120.0 . .
C209 C208 H208 120.0 . .
C208 C209 H209 120.0 . .
C210 C209 C208 120.0 . .
C210 C209 H209 120.0 . .
C209 C210 C211 120.0 . .
C209 C210 N62 119.3(3) . .
C211 C210 N62 120.7(3) . .
C210 C211 H211 120.0 . .
C212 C211 C210 120.0 . .
C212 C211 H211 120.0 . .
C207 C212 H212 120.0 . .
C211 C212 C207 120.0 . .
C211 C212 H212 120.0 . .
C214 C213 C191 122.2(3) . .
C214 C213 C218 118.2(3) . .
C218 C213 C191 119.3(3) . .
C213 C214 H214 119.6 . .
C215 C214 C213 120.7(3) . .
C215 C214 H214 119.6 . .
C214 C215 H215 119.7 . .
C214 C215 C216 120.5(3) . .
C216 C215 H215 119.7 . .
C217 C216 C215 119.3(3) . .
C217 C216 N63 125.3(3) . .
N63 C216 C215 115.3(3) . .
C216 C217 H217 120.3 . .
C216 C217 C218 119.5(3) . .
C218 C217 H217 120.3 . .
C213 C218 H218 119.2 . .
C217 C218 C213 121.7(3) . .
C217 C218 H218 119.2 . .
N64 C219 N63 109.7(2) . .
O41 C219 N63 125.6(3) . .
O41 C219 N64 124.7(3) . .
C221 C220 N64 120.0(3) . .
C225 C220 C221 119.6(3) . .
C225 C220 N64 120.4(3) . .
C220 C221 H221 120.6 . .
C222 C221 C220 118.9(3) . .
C222 C221 H221 120.6 . .
C221 C222 H222 119.4 . .
C223 C222 C221 121.1(4) . .
C223 C222 H222 119.4 . .
C222 C223 H223 120.3 . .
C224 C223 C222 119.3(4) . .
C224 C223 H223 120.3 . .
C223 C224 H224 118.8 . .
C223 C224 C225 122.4(4) . .
C225 C224 H224 118.8 . .
C220 C225 C224 118.6(3) . .
C220 C225 N65 119.2(3) . .
C224 C225 N65 122.2(3) . .
N65 C226 N66 112.0(3) . .
O42 C226 N65 126.0(3) . .
O42 C226 N66 121.6(3) . .
C228 C227 C232 120.0 . .
C228 C227 N66 123.25(16) . .
C232 C227 N66 116.71(16) . .
C227 C228 H228 120.0 . .
C229 C228 C227 120.0 . .
C229 C228 H228 120.0 . .
C228 C229 H229 120.0 . .
C228 C229 C230 120.0 . .
C230 C229 H229 120.0 . .
C229 C230 N67 123.5(3) . .
C231 C230 C229 120.0 . .
C231 C230 N67 116.5(3) . .
C230 C231 H231 120.0 . .
C230 C231 C232 120.0 . .
C232 C231 H231 120.0 . .
C227 C232 H232 120.0 . .
C231 C232 C227 120.0 . .
C231 C232 H232 120.0 . .
C234 C233 C192 121.2(3) . .
C234 C233 C238 117.5(3) . .
C238 C233 C192 121.2(3) . .
C233 C234 H234 118.7 . .
C235 C234 C233 122.5(3) . .
C235 C234 H234 118.7 . .
C234 C235 H235 119.6 . .
C234 C235 C236 120.8(3) . .
C236 C235 H235 119.6 . .
C235 C236 C237 116.5(3) . .
N68 C236 C235 116.8(2) . .
N68 C236 C237 126.5(3) . .
C236 C237 H237 119.3 . .
C238 C237 C236 121.4(3) . .
C238 C237 H237 119.3 . .
C233 C238 H238 119.4 . .
C237 C238 C233 121.2(3) . .
C237 C238 H238 119.4 . .
N69 C239 N68 110.6(3) . .
O45 C239 N68 124.8(3) . .
O45 C239 N69 124.6(3) . .
C241 C240 C245 118.6(4) . .
C241 C240 N69 122.4(3) . .
C245 C240 N69 118.9(3) . .
C240 C241 H241 120.4 . .
C242 C241 C240 119.1(4) . .
C242 C241 H241 120.4 . .
C241 C242 H242 120.0 . .
C243 C242 C241 120.0(4) . .
C243 C242 H242 120.0 . .
C242 C243 H243 119.4 . .
C242 C243 C244 121.2(4) . .
C244 C243 H243 119.4 . .
C243 C244 H244 119.5 . .
C243 C244 C245 121.1(4) . .
C245 C244 H244 119.5 . .
C240 C245 N70 118.3(3) . .
C244 C245 C240 119.5(3) . .
C244 C245 N70 122.1(3) . .
N71 C246 N70 110.6(3) . .
O46 C246 N70 124.5(4) . .
O46 C246 N71 124.5(3) . .
C248 C247 C252 120.0 . .
C248 C247 N71 125.14(17) . .
C252 C247 N71 114.86(17) . .
C247 C248 H248 120.0 . .
C249 C248 C247 120.0 . .
C249 C248 H248 120.0 . .
C248 C249 H249 120.0 . .
C250 C249 C248 120.0 . .
C250 C249 H249 120.0 . .
C249 C250 C251 120.0 . .
C249 C250 N72 121.5(3) . .
C251 C250 N72 118.3(3) . .
C250 C251 H251 120.0 . .
C252 C251 C250 120.0 . .
C252 C251 H251 120.0 . .
C247 C252 H252 120.0 . .
C251 C252 C247 120.0 . .
C251 C252 H252 120.0 . .
C263 C262 N7AA 117.6(4) . .
C262 C263 C264 109.0(4) . .
C263 C264 C265 104.2(5) . .
N7AA C266 C267 116.6(4) . .
C266 C267 C268 116.6(5) . .
C271 C270 N7AA 115.5(4) . .
C270 C271 C272 110.0(6) . .
C273 C272 C271 110.3(6) . .
C275 C274 N7AA 116.8(4) . .
C274 C275 C276 107.8(5) . .
C275 C276 C277 110.0(8) . .
C279 C278 N75 114.1(4) . .
C280 C279 C278 109.3(5) . .
C281 C280 C279 117.2(6) . .
N75 C282 C283 119.2(5) . .
C282 C283 C284 110.1(5) . .
C283 C284 C285 100.2(8) . .
C287 C286 N75 119.0(4) . .
C286 C287 C288 111.9(5) . .
C287 C288 C289 106.4(5) . .
N75 C290 C291 118.2(4) . .
C292 C291 C290 109.9(5) . .
C295 C294 N76 112.6(4) . .
C294 C295 C296 106.9(5) . .
C297 C296 C295 113.8(6) . .
C299 C298 N76 118.9(4) . .
C298 C299 C300 115.7(5) . .
C303 C302 N76 115.9(4) . .
C302 C303 C304 108.6(5) . .
C303 C304 C305 102.6(5) . .
C307 C306 N76 116.4(4) . .
C306 C307 C308 106.0(4) . .
C307 C308 C309 100.4(5) . .
O67 O68 K1 58.6(2) . .
O74 C324 O73 111.3(8) . .
C324 O74 C325 138.5(7) . .
C328 C326 K2 47.3(6) . .
C328 C326 C325 86.3(11) . .
C325 C326 K2 84.1(4) . .
C326 C328 C329 118.5(13) . .
C337 O80 K3 140.3(6) . .
C337 C338 O79 158.7(6) . .
C421 C426 C427 129.5(5) . .
O68 K1 O66 57.1(3) . .
O68 K1 O69 114.9(2) . .
O68 K1 O70 151.0(2) . .
O28 K1 O68 135.6(2) 7_545 .
O28 K1 O66 115.9(2) 7_545 .
O28 K1 O69 76.26(13) 7_545 .
O28 K1 O70 69.84(13) 7_545 .
O65 K1 O68 121.3(3) . .
O65 K1 O28 80.84(17) . 7_545
O65 K1 O66 66.0(3) . .
O65 K1 O69 118.3(3) . .
O65 K1 O70 68.9(2) . .
O67 K1 O68 52.9(3) . .
O67 K1 O28 107.00(18) . 7_545
O67 K1 O65 172.2(2) . .
O67 K1 O66 109.4(3) . .
O67 K1 O69 64.9(2) . .
O67 K1 O70 113.4(2) . .
O69 K1 O66 167.8(2) . .
O70 K1 O66 132.4(2) . .
O70 K1 O69 49.47(14) . .
O48 K2 C326 93.0(2) 7 .
O48 K2 O73 70.96(13) 7 .
O48 K2 O76 130.17(19) 7 .
O72 K2 C326 171.3(3) . .
O72 K2 O48 84.14(18) . 7
O72 K2 O73 79.0(3) . .
O72 K2 O76 91.5(3) . .
O73 K2 C326 107.9(3) . .
O73 K2 O76 156.26(19) . .
O76 K2 C326 84.0(3) . .
O82 K3 O81 57.53(17) . .
O82 K3 O80 102.70(19) . .
O82 K3 O83 57.0(3) . .
O81 K3 O83 113.8(3) . .
O80 K3 O81 45.19(18) . .
O80 K3 O83 158.1(3) . .
O16 K3 O82 76.05(15) . .
O16 K3 O81 69.51(13) . .
O16 K3 O80 76.89(14) . .
O16 K3 O83 103.1(2) . .
O78 K3 O82 121.2(3) . .
O78 K3 O81 158.4(2) . .
O78 K3 O80 130.4(3) . .
O78 K3 O16 132.1(2) . .
O78 K3 O83 65.8(4) . .
O79 K3 O82 165.7(2) . .
O79 K3 O81 110.08(19) . .
O79 K3 O80 65.55(19) . .
O79 K3 O16 107.51(17) . .
O79 K3 O78 67.1(3) . .
O79 K3 O83 132.9(3) . .
O85 K4 O85 180.0(4) . 7
O85 K4 C1AA 40.8(3) 7 7
O85 K4 C1AA 139.2(3) 7 .
O85 K4 C1AA 40.8(3) . .
O85 K4 C1AA 139.2(3) . 7
O85 K4 C0AA 119.0(3) . 7
O85 K4 C0AA 119.0(3) 7 .
O85 K4 C0AA 61.0(3) . .
O85 K4 C0AA 61.0(3) 7 7
C1AA K4 C1AA 180.0(3) . 7
C1AA K4 C0AA 56.6(3) 7 7
C1AA K4 C0AA 123.4(3) 7 .
C1AA K4 C0AA 123.4(3) . 7
C1AA K4 C0AA 56.6(3) . .
C0AA K4 C0AA 180.0(4) 7 .
C402 N77 C406 121.3(7) . .
C401 N77 C402 89.3(4) . .
C401 N77 C406 139.0(6) . .
C400 N77 C402 123.3(5) . .
C400 N77 C406 111.0(8) . .
C400 N77 C401 61.4(3) . .
C64 N19 C65 114.9(2) . .
C66 N20 C65 114.9(2) . .
C64 N21 C66 114.0(2) . .
C70 N22 H22 116.9 . .
C73 N22 C70 126.2(2) . .
C73 N22 H22 116.9 . .
C73 N23 C74 126.2(2) . .
C73 N23 H23 116.9 . .
C74 N23 H23 116.9 . .
C79 N24 H24 117.6 . .
C80 N24 C79 124.8(3) . .
C80 N24 H24 117.6 . .
C80 N25 C81 128.2(3) . .
C80 N25 H25 115.9 . .
C81 N25 H25 115.9 . .
O15 N26 C84 114.2(5) . .
O16 N26 C84 123.0(4) . .
O16 N26 O15 122.6(5) . .
C90 N27 H27 117.3 . .
C93 N27 C90 125.5(2) . .
C93 N27 H27 117.3 . .
C93 N28 C94 125.7(3) . .
C93 N28 H28 117.2 . .
C94 N28 H28 117.2 . .
C99 N29 H29 118.6 . .
C100 N29 C99 122.9(3) . .
C100 N29 H29 118.6 . .
C100 N30 C101 125.5(3) . .
C100 N30 H30 117.3 . .
C101 N30 H30 117.3 . .
O19 N31 C104 115.7(5) . .
O20 N31 C104 122.4(4) . .
O20 N31 O19 121.9(4) . .
C110 N32 H32 117.2 . .
C113 N32 C110 125.5(2) . .
C113 N32 H32 117.2 . .
C113 N33 C114 124.8(2) . .
C113 N33 H33 117.6 . .
C114 N33 H33 117.6 . .
C119 N34 H34 118.7 . .
C120 N34 C119 122.6(3) . .
C120 N34 H34 118.7 . .
C120 N35 C121 128.9(3) . .
C120 N35 H35 115.5 . .
C121 N35 H35 115.5 . .
O23 N36 C124 111.7(4) . .
O24 N36 C124 115.5(5) . .
O24 N36 O23 129.7(6) . .
C127 N37 C128 113.6(2) . .
C128 N38 C129 115.8(3) . .
C127 N39 C129 115.7(2) . .
C133 N40 C136 125.4(2) . .
C133 N40 H40 117.3 . .
C136 N40 H40 117.3 . .
C136 N41 C137 125.3(3) . .
C136 N41 H41 117.4 . .
C137 N41 H41 117.4 . .
C142 N42 H42 118.1 . .
C143 N42 C142 123.9(3) . .
C143 N42 H42 118.1 . .
C143 N43 C144 124.6(3) . .
C143 N43 H43 117.7 . .
C144 N43 H43 117.7 . .
O27 N44 C147 120.4(5) . .
O27 N44 O28 117.8(5) . .
O28 N44 C147 121.8(4) . .
C153 N45 H45 117.2 . .
C156 N45 C153 125.7(2) . .
C156 N45 H45 117.2 . .
C156 N46 C157 123.6(3) . .
C156 N46 H46 118.2 . .
C157 N46 H46 118.2 . .
C162 N47 H47 117.6 . .
C163 N47 C162 124.7(3) . .
C163 N47 H47 117.6 . .
C163 N48 C164 125.1(3) . .
C163 N48 H48 117.5 . .
C164 N48 H48 117.5 . .
O31 N49 C167 113.4(4) . .
O32 N49 C167 122.8(4) . .
O32 N49 O31 123.2(5) . .
C173 N50 H50 117.4 . .
C176 N50 C173 125.2(2) . .
C176 N50 H50 117.4 . .
C176 N51 C177 125.1(2) . .
C176 N51 H51 117.4 . .
C177 N51 H51 117.4 . .
C182 N52 H52 118.8 . .
C183 N52 C182 122.5(2) . .
C183 N52 H52 118.8 . .
C183 N53 C184 128.8(3) . .
C183 N53 H53 115.6 . .
C184 N53 H53 115.6 . .
O35 N54 C187 120.4(5) . .
O36 N54 C187 109.7(4) . .
O36 N54 O35 129.7(5) . .
C191 N55 C190 112.7(3) . .
C190 N56 C192 116.4(3) . .
C191 N57 C192 115.6(2) . .
C196 N58 H58 117.0 . .
C199 N58 C196 125.9(2) . .
C199 N58 H58 117.0 . .
C199 N59 C200 125.5(3) . .
C199 N59 H59 117.3 . .
C200 N59 H59 117.3 . .
C205 N60 H60 118.7 . .
C206 N60 C205 122.6(3) . .
C206 N60 H60 118.7 . .
C206 N61 C207 128.3(3) . .
C206 N61 H61 115.9 . .
C207 N61 H61 115.9 . .
O39 N62 C210 116.4(4) . .
O40 N62 C210 114.2(4) . .
O40 N62 O39 129.3(5) . .
C216 N63 C219 124.5(2) . .
C216 N63 H63 117.7 . .
C219 N63 H63 117.7 . .
C219 N64 C220 125.0(3) . .
C219 N64 H64 117.5 . .
C220 N64 H64 117.5 . .
C225 N65 H65 118.2 . .
C226 N65 C225 123.7(3) . .
C226 N65 H65 118.2 . .
C226 N66 C227 125.8(3) . .
C226 N66 H66 117.1 . .
C227 N66 H66 117.1 . .
O43 N67 C230 124.1(4) . .
O43 N67 O44 121.0(4) . .
O44 N67 C230 114.7(4) . .
C236 N68 C239 125.3(2) . .
C236 N68 H68A 117.3 . .
C239 N68 H68A 117.3 . .
C239 N69 C240 124.6(3) . .
C239 N69 H69A 117.7 . .
C240 N69 H69A 117.7 . .
C245 N70 H70 119.1 . .
C246 N70 C245 121.8(3) . .
C246 N70 H70 119.1 . .
C246 N71 C247 124.6(3) . .
C246 N71 H71A 117.7 . .
C247 N71 H71A 117.7 . .
O47 N72 C250 118.7(5) . .
O47 N72 O48 118.8(4) . .
O48 N72 C250 122.2(5) . .
C262 N7AA C270 109.8(3) . .
C262 N7AA C274 102.2(4) . .
C266 N7AA C262 111.0(4) . .
C266 N7AA C270 113.0(4) . .
C266 N7AA C274 109.4(4) . .
C274 N7AA C270 110.9(4) . .
C282 N75 C278 108.9(4) . .
C282 N75 C286 108.7(4) . .
C282 N75 C290 110.2(4) . .
C286 N75 C278 108.9(3) . .
C290 N75 C278 110.6(4) . .
C290 N75 C286 109.6(4) . .
C298 N76 C294 110.4(3) . .
C302 N76 C294 105.9(3) . .
C302 N76 C298 107.1(4) . .
C306 N76 C294 112.2(4) . .
C306 N76 C298 111.9(3) . .
C306 N76 C302 108.9(4) . .
N26 O16 K3 118.2(3) . .
N44 O28 K1 119.3(4) . 7_545
N72 O48 K2 120.2(4) . 7
C320 O65 K1 100.2(5) . .
O68 O67 K1 68.5(3) . .
C315 O69 K1 89.8(4) . .
C311 O70 K1 91.4(3) . .
C324 O73 K2 89.4(5) . .
O74 C325 C326 108.4(6) . .
C338 O79 K3 97.8(3) . .
C340 O79 C338 161.5(6) . .
C340 O79 K3 93.2(4) . .
C338 C337 O80 66.6(7) . .
O49 P1 O50 109.78(10) . .
O49 P1 O51 109.31(11) . .
O49 P1 O52 110.81(11) . .
O51 P1 O50 108.29(10) . .
O52 P1 O50 109.94(12) . .
O52 P1 O51 108.67(11) . .
C411 C412 N78 65.6(6) . .
C412 N78 C411 50.2(8) . .
C412 N78 C425 97.5(8) . .
C411 N78 C425 147.5(6) . .
C421 N78 C412 140.3(8) . .
C421 N78 C411 100.0(4) . .
C421 N78 C425 106.0(5) . .
C403 C402 N77 147.4(7) . .
C407 C406 N77 177.8(16) . .
C409 C401 N77 161.1(5) . .
C412 C411 N78 64.2(5) . .
C410 C400 N77 146.7(8) . .
C401 C409 C435 160.9(6) . .
N78 C421 C426 150.7(5) . .
C443 N82 C441 123.3(5) . .
N82 C441 C442 137.1(6) . .
N82 C443 C444 77.4(6) . .
C443 C444 C440 128.8(8) . .
O86 C1AA K4 84.9(6) . .
C11 N5 H5 116.9 . .
C10 N5 H5 116.9 . .
C10 N5 C11 126.1(2) . .
C7 N4 H4 116.3 . .
C10 N4 H4 116.3 . .
C10 N4 C7 127.4(2) . .
C18 N7 H7 117.3 . .
C17 N7 H7 117.3 . .
C17 N7 C18 125.5(2) . .
C19 C18 N7 116.3(2) . .
C19 C18 C23 118.5(3) . .
C23 C18 N7 125.2(3) . .
C17 N6 H6 117.8 . .
C17 N6 C16 124.4(2) . .
C16 N6 H6 117.8 . .
N6 C17 N7 113.1(2) . .
O2 C17 N7 123.4(3) . .
O2 C17 N6 123.5(3) . .
N5 C11 C16 119.1(3) . .
N5 C11 C12 122.2(3) . .
C12 C11 C16 118.7(3) . .
C18 C19 H19 119.9 . .
C18 C19 C20 120.1(3) . .
C20 C19 H19 119.9 . .
C7 C8 H8 120.3 . .
C9 C8 H8 120.3 . .
C9 C8 C7 119.5(3) . .
N4 C7 C8 124.1(2) . .
C6 C7 N4 117.5(2) . .
C6 C7 C8 118.4(3) . .
C11 C16 N6 119.7(2) . .
C15 C16 N6 121.6(3) . .
C15 C16 C11 118.5(3) . .
O1 C10 N5 123.8(3) . .
O1 C10 N4 122.4(3) . .
N4 C10 N5 113.8(2) . .
C16 C15 H15 119.0 . .
C14 C15 C16 121.9(3) . .
C14 C15 H15 119.0 . .
C11 C12 H12 119.6 . .
C13 C12 C11 120.8(3) . .
C13 C12 H12 119.6 . .
C15 C14 H14 120.3 . .
C15 C14 C13 119.4(3) . .
C13 C14 H14 120.3 . .
C12 C13 H13 119.8 . .
C14 C13 C12 120.4(4) . .
C14 C13 H13 119.8 . .
C36 C31 C33 120.0 . .
C36 C31 N10 118.90(12) . .
C33 C31 N10 121.08(12) . .
C31 C36 C35 120.0 . .
C31 C36 N11 119.68(14) . .
C35 C36 N11 120.29(13) . .
C36 C35 H35A 120.0 . .
C32 C35 C36 120.0 . .
C32 C35 H35A 120.0 . .
C35 C32 H32A 120.0 . .
C35 C32 C34 120.0 . .
C34 C32 H32A 120.0 . .
C32 C34 H34A 120.0 . .
C32 C34 C33 120.0 . .
C33 C34 H34A 120.0 . .
C31 C33 H33A 120.0 . .
C34 C33 C31 120.0 . .
C34 C33 H33A 120.0 . .
C47 N14 H14A 116.9 . .
C50 N14 H14A 116.9 . .
C50 N14 C47 126.2(2) . .
C47 C48 H48A 120.0 . .
C47 C48 C45 120.0 . .
C45 C48 H48A 120.0 . .
C48 C47 N14 115.49(12) . .
C46 C47 N14 124.49(12) . .
C46 C47 C48 120.0 . .
C47 C46 H46A 120.0 . .
C47 C46 C49 120.0 . .
C49 C46 H46A 120.0 . .
C46 C49 H49 120.0 . .
C44 C49 C46 120.0 . .
C44 C49 H49 120.0 . .
C49 C44 C45 120.0 . .
C49 C44 C1 119.75(15) . .
C45 C44 C1 119.99(15) . .
C48 C45 H45A 120.0 . .
C44 C45 C48 120.0 . .
C44 C45 H45A 120.0 . .
O9 C50 N14 122.7(2) . .
O9 C50 N15 125.0(3) . .
N15 C50 N14 112.3(2) . .
C22 C21 N8 116.9(3) . .
C20 C21 C22 121.0(3) . .
C20 C21 N8 121.9(3) . .
C8 C9 H9 118.6 . .
C8 C9 C4 122.9(3) . .
C4 C9 H9 118.6 . .
C21 C22 H22A 120.0 . .
C23 C22 C21 119.9(3) . .
C23 C22 H22A 120.0 . .
C56 C51 C53 120.0 . .
C56 C51 N15 118.97(13) . .
C53 C51 N15 120.99(13) . .
C51 C56 C55 120.0 . .
C51 C56 N16 119.49(14) . .
C55 C56 N16 120.47(14) . .
C56 C55 H55 120.0 . .
C54 C55 C56 120.0 . .
C54 C55 H55 120.0 . .
C55 C54 H54 120.0 . .
C55 C54 C52 120.0 . .
C52 C54 H54 120.0 . .
C54 C52 H52A 120.0 . .
C53 C52 C54 120.0 . .
C53 C52 H52A 120.0 . .
C51 C53 H53A 120.0 . .
C52 C53 C51 120.0 . .
C52 C53 H53A 120.0 . .
C9 C4 C5 116.1(3) . .
C9 C4 C3 122.8(3) . .
C5 C4 C3 120.9(3) . .
C7 C6 H6A 118.9 . .
C5 C6 C7 122.2(3) . .
C5 C6 H6A 118.9 . .
C18 C23 H23A 120.0 . .
C22 C23 C18 120.1(3) . .
C22 C23 H23A 120.0 . .
C19 C20 H20 119.9 . .
C21 C20 C19 120.2(3) . .
C21 C20 H20 119.9 . .
C4 C5 H5A 119.6 . .
C6 C5 C4 120.8(3) . .
C6 C5 H5A 119.6 . .
C27 N9 H9A 117.2 . .
C30 N9 H9A 117.2 . .
C30 N9 C27 125.7(2) . .
C36 N11 H11 117.1 . .
C37 N11 C36 125.7(2) . .
C37 N11 H11 117.1 . .
C31 N10 H10 117.5 . .
C30 N10 C31 125.1(2) . .
C30 N10 H10 117.5 . .
C56 N16 H16 117.7 . .
C57 N16 C56 124.7(2) . .
C57 N16 H16 117.7 . .
C50 N15 C51 125.2(2) . .
C50 N15 H15A 117.4 . .
C51 N15 H15A 117.4 . .
C1 N2 C3 114.7(2) . .
O6 C37 N11 121.4(3) . .
O6 C37 N12 124.1(3) . .
N12 C37 N11 114.5(3) . .
C27 C28 H28A 120.2 . .
C29 C28 H28A 120.2 . .
C29 C28 C27 119.6(3) . .
C2 N3 C3 114.4(2) . .
O4 N8 C21 120.6(3) . .
O4 N8 O3 123.5(3) . .
O3 N8 C21 115.8(3) . .
C28 C27 N9 125.2(2) . .
C26 C27 N9 117.3(2) . .
C26 C27 C28 117.5(2) . .
O5 C30 N9 123.8(3) . .
O5 C30 N10 124.1(3) . .
N9 C30 N10 112.1(2) . .
O10 C57 N16 123.3(3) . .
O10 C57 N17 123.2(3) . .
N17 C57 N16 113.5(3) . .
C27 C26 H26 118.8 . .
C25 C26 C27 122.5(3) . .
C25 C26 H26 118.8 . .
N2 C3 C4 118.5(3) . .
N2 C3 N3 124.9(3) . .
N3 C3 C4 116.2(3) . .
C1 N1 C2 114.8(2) . .
C57 N17 H17 117.1 . .
C57 N17 C59 125.8(3) . .
C59 N17 H17 117.1 . .
C37 N12 H12A 117.1 . .
C37 N12 C43 125.8(2) . .
C43 N12 H12A 117.1 . .
C43 C38 H38 120.0 . .
C43 C38 C42 120.0 . .
C42 C38 H38 120.0 . .
C38 C43 N12 123.99(13) . .
C40 C43 N12 115.95(13) . .
C40 C43 C38 120.0 . .
C43 C40 H40A 120.0 . .
C43 C40 C39 120.0 . .
C39 C40 H40A 120.0 . .
C40 C39 H39 120.0 . .
C40 C39 C41 120.0 . .
C41 C39 H39 120.0 . .
C39 C41 C42 120.0 . .
C39 C41 N13 119.55(17) . .
C42 C41 N13 120.40(17) . .
C38 C42 H42A 120.0 . .
C41 C42 C38 120.0 . .
C41 C42 H42A 120.0 . .
C29 C24 C2 121.4(3) . .
C29 C24 C25 119.0(3) . .
C25 C24 C2 119.3(3) . .
C28 C29 H29A 118.9 . .
C24 C29 C28 122.3(3) . .
C24 C29 H29A 118.9 . .
N3 C2 N1 126.0(3) . .
N3 C2 C24 117.7(2) . .
N1 C2 C24 116.0(2) . .
C60 C58 H58A 119.4 . .
C60 C58 C59 121.2(3) . .
C59 C58 H58A 119.4 . .
C58 C60 H60A 120.2 . .
C58 C60 C63 119.6(3) . .
C63 C60 H60A 120.2 . .
C60 C63 C61 120.3(3) . .
C60 C63 N18 119.9(3) . .
C61 C63 N18 119.7(3) . .
C63 C61 H61A 119.7 . .
C62 C61 C63 120.6(3) . .
C62 C61 H61A 119.7 . .
C61 C62 H62 120.6 . .
C61 C62 C59 118.8(3) . .
C59 C62 H62 120.6 . .
C58 C59 N17 117.1(3) . .
C58 C59 C62 119.4(3) . .
C62 C59 N17 123.5(3) . .
N2 C1 C44 116.8(2) . .
N1 C1 C44 117.9(2) . .
N1 C1 N2 125.1(3) . .
C26 C25 C24 119.1(3) . .
C26 C25 H25A 120.5 . .
C24 C25 H25A 120.5 . .
O7 N13 C41 119.6(3) . .
O8 N13 C41 118.6(3) . .
O8 N13 O7 121.7(3) . .
O12 N18 C63 119.3(3) . .
O12 N18 O11 122.7(3) . .
O11 N18 C63 118.0(3) . .
H25B C256 H25C 109.5 . .
H25B C256 H25D 109.5 . .
H25C C256 H25D 109.5 . .
C255 C256 H25B 109.5 . .
C255 C256 H25C 109.5 . .
C255 C256 H25D 109.5 . .
H25E C254 H25F 109.5 . .
H25E C254 H25G 109.5 . .
H25F C254 H25G 109.5 . .
C253 C254 H25E 109.5 . .
C253 C254 H25F 109.5 . .
C253 C254 H25G 109.5 . .
H25H C258 H25I 109.5 . .
H25H C258 H25J 109.5 . .
H25I C258 H25J 109.5 . .
C257 C258 H25H 109.5 . .
C257 C258 H25I 109.5 . .
C257 C258 H25J 109.5 . .
C255 N73 C253 102.1(4) . .
C255 N73 C257 102.6(4) . .
C253 N73 C257 103.8(4) . .
C259 N73 C255 134.1(5) . .
C259 N73 C253 108.2(6) . .
C259 N73 C257 102.6(5) . .
C256 C255 N73 118.3(5) . .
C256 C255 H25K 107.7 . .
C256 C255 H25L 107.7 . .
N73 C255 H25K 107.7 . .
N73 C255 H25L 107.7 . .
H25K C255 H25L 107.1 . .
C254 C253 N73 116.5(5) . .
C254 C253 H25M 108.2 . .
C254 C253 H25N 108.2 . .
N73 C253 H25M 108.2 . .
N73 C253 H25N 108.2 . .
H25M C253 H25N 107.3 . .
C258 C257 N73 118.3(5) . .
C258 C257 H25O 107.7 . .
C258 C257 H25P 107.7 . .
N73 C257 H25O 107.7 . .
N73 C257 H25P 107.7 . .
H25O C257 H25P 107.1 . .
O59 P3 O57 107.84(10) . .
O59 P3 O58 109.95(11) . .
O57 P3 O58 108.33(11) . .
O60 P3 O59 110.50(10) . .
O60 P3 O57 109.90(11) . .
O60 P3 O58 110.27(10) . .
O64 P4 O61 111.03(11) . .
O64 P4 O63 108.87(10) . .
O64 P4 O62 109.97(10) . .
O61 P4 O62 108.44(10) . .
O63 P4 O61 109.19(11) . .
O63 P4 O62 109.32(11) . .
O55 P2 O53 109.21(11) . .
O55 P2 O54 109.78(11) . .
O55 P2 O56 109.32(11) . .
O54 P2 O53 109.60(11) . .
O56 P2 O53 109.44(11) . .
O56 P2 O54 109.47(11) . .
N73 C259 H25Q 108.9 . .
N73 C259 H25R 108.9 . .
H25Q C259 H25R 107.8 . .
C260 C259 N73 113.2(9) . .
C260 C259 H25Q 109.0 . .
C260 C259 H25R 108.9 . .
H26A C261 H26B 109.5 . .
H26A C261 H26C 109.5 . .
H26B C261 H26C 109.5 . .
C260 C261 H26A 109.5 . .
C260 C261 H26B 109.5 . .
C260 C261 H26C 109.5 . .
C259 C260 C261 110.8(11) . .
C259 C260 H26D 109.5 . .
C259 C260 H26E 109.5 . .
C261 C260 H26D 109.5 . .
C261 C260 H26E 109.5 . .
H26D C260 H26E 108.1 . .

loop_
_geom_bond_atom_site_label_1
_geom_bond_atom_site_label_2
_geom_bond_distance
_geom_bond_site_symmetry_2
C64 C67 1.505(4) .
C64 N19 1.314(4) .
C64 N21 1.339(3) .
C65 C87 1.474(4) .
C65 N19 1.344(4) .
C65 N20 1.347(3) .
C66 C107 1.494(4) .
C66 N20 1.307(4) .
C66 N21 1.353(4) .
C67 C68 1.380(4) .
C67 C72 1.368(4) .
C68 H68 0.9500 .
C68 C69 1.376(4) .
C69 H69 0.9500 .
C69 C70 1.371(4) .
C70 C71 1.423(4) .
C70 N22 1.402(3) .
C71 H71 0.9500 .
C71 C72 1.384(4) .
C72 H72 0.9500 .
C73 N22 1.399(4) .
C73 N23 1.380(4) .
C73 O13 1.182(3) .
C74 C75 1.3900 .
C74 C79 1.3900 .
C74 N23 1.384(3) .
C75 H75 0.9500 .
C75 C76 1.3900 .
C76 H76 0.9500 .
C76 C77 1.3900 .
C77 H77 0.9500 .
C77 C78 1.3900 .
C78 H78 0.9500 .
C78 C79 1.3900 .
C79 N24 1.395(3) .
C80 N24 1.368(4) .
C80 N25 1.360(5) .
C80 O14 1.231(5) .
C81 C82 1.3900 .
C81 C86 1.3900 .
C81 N25 1.403(3) .
C82 H82 0.9500 .
C82 C83 1.3900 .
C83 H83 0.9500 .
C83 C84 1.3900 .
C84 C85 1.3900 .
C84 N26 1.444(5) .
C85 H85 0.9500 .
C85 C86 1.3900 .
C86 H86 0.9500 .
C87 C88 1.411(4) .
C87 C92 1.391(4) .
C88 H88 0.9500 .
C88 C89 1.369(5) .
C89 H89 0.9500 .
C89 C90 1.397(4) .
C90 C91 1.405(4) .
C90 N27 1.399(4) .
C91 H91 0.9500 .
C91 C92 1.363(4) .
C92 H92 0.9500 .
C93 N27 1.351(3) .
C93 N28 1.397(4) .
C93 O17 1.230(4) .
C94 C95 1.401(5) .
C94 C99 1.399(5) .
C94 N28 1.396(4) .
C95 H95 0.9500 .
C95 C96 1.356(5) .
C96 H96 0.9500 .
C96 C97 1.388(6) .
C97 H97 0.9500 .
C97 C98 1.338(6) .
C98 H98 0.9500 .
C98 C99 1.374(5) .
C99 N29 1.417(4) .
C100 N29 1.352(5) .
C100 N30 1.380(4) .
C100 O18 1.231(4) .
C101 C102 1.3900 .
C101 C106 1.3900 .
C101 N30 1.424(3) .
C102 H102 0.9500 .
C102 C103 1.3900 .
C103 H103 0.9500 .
C103 C104 1.3900 .
C104 C105 1.3900 .
C104 N31 1.469(4) .
C105 H105 0.9500 .
C105 C106 1.3900 .
C106 H106 0.9500 .
C107 C108 1.405(4) .
C107 C112 1.368(4) .
C108 H108 0.9500 .
C108 C109 1.360(4) .
C109 H109 0.9500 .
C109 C110 1.395(4) .
C110 C111 1.391(4) .
C110 N32 1.413(3) .
C111 H111 0.9500 .
C111 C112 1.364(4) .
C112 H112 0.9500 .
C113 N32 1.383(4) .
C113 N33 1.355(4) .
C113 O21 1.211(4) .
C114 C115 1.3900 .
C114 C119 1.3900 .
C114 N33 1.423(3) .
C115 H115 0.9500 .
C115 C116 1.3900 .
C116 H116 0.9500 .
C116 C117 1.3900 .
C117 H117 0.9500 .
C117 C118 1.3900 .
C118 H118 0.9500 .
C118 C119 1.3900 .
C119 N34 1.383(4) .
C120 N34 1.324(5) .
C120 N35 1.425(6) .
C120 O22 1.206(4) .
C121 C122 1.3900 .
C121 C126 1.3900 .
C121 N35 1.444(4) .
C122 H122 0.9500 .
C122 C123 1.3900 .
C123 H123 0.9500 .
C123 C124 1.3900 .
C124 C125 1.3900 .
C124 N36 1.458(5) .
C125 H125 0.9500 .
C125 C126 1.3900 .
C126 H126 0.9500 .
C127 C150 1.487(4) .
C127 N37 1.338(3) .
C127 N39 1.318(4) .
C128 C170 1.470(4) .
C128 N37 1.366(4) .
C128 N38 1.327(4) .
C129 C130 1.450(4) .
C129 N38 1.372(4) .
C129 N39 1.341(4) .
C130 C131 1.394(4) .
C130 C135 1.413(4) .
C131 H131 0.9500 .
C131 C132 1.352(4) .
C132 H132 0.9500 .
C132 C133 1.396(4) .
C133 C134 1.410(4) .
C133 N40 1.398(3) .
C134 H134 0.9500 .
C134 C135 1.346(4) .
C135 H135 0.9500 .
C136 N40 1.424(4) .
C136 N41 1.359(4) .
C136 O25 1.196(4) .
C137 C138 1.378(5) .
C137 C142 1.413(5) .
C137 N41 1.416(5) .
C138 H138 0.9500 .
C138 C139 1.405(6) .
C139 H139 0.9500 .
C139 C140 1.382(7) .
C140 H140 0.9500 .
C140 C141 1.357(6) .
C141 H141 0.9500 .
C141 C142 1.415(5) .
C142 N42 1.407(4) .
C143 N42 1.347(5) .
C143 N43 1.375(5) .
C143 O26 1.225(5) .
C144 C145 1.3900 .
C144 C149 1.3900 .
C144 N43 1.418(3) .
C145 H145 0.9500 .
C145 C146 1.3900 .
C146 H146 0.9500 .
C146 C147 1.3900 .
C147 C148 1.3900 .
C147 N44 1.431(5) .
C148 H148 0.9500 .
C148 C149 1.3900 .
C149 H149 0.9500 .
C150 C151 1.397(4) .
C150 C155 1.388(4) .
C151 H151 0.9500 .
C151 C152 1.411(4) .
C152 H152 0.9500 .
C152 C153 1.388(4) .
C153 C154 1.403(4) .
C153 N45 1.392(4) .
C154 H154 0.9500 .
C154 C155 1.408(4) .
C155 H155 0.9500 .
C156 N45 1.391(4) .
C156 N46 1.372(4) .
C156 O29 1.224(4) .
C157 C158 1.400(5) .
C157 C162 1.402(5) .
C157 N46 1.400(4) .
C158 H158 0.9500 .
C158 C159 1.376(5) .
C159 H159 0.9500 .
C159 C160 1.366(6) .
C160 H160 0.9500 .
C160 C161 1.362(5) .
C161 H161 0.9500 .
C161 C162 1.434(5) .
C162 N47 1.400(4) .
C163 N47 1.363(4) .
C163 N48 1.382(4) .
C163 O30 1.241(4) .
C164 C165 1.3900 .
C164 C169 1.3900 .
C164 N48 1.409(3) .
C165 H165 0.9500 .
C165 C166 1.3900 .
C166 H166 0.9500 .
C166 C167 1.3900 .
C167 C168 1.3900 .
C167 N49 1.462(4) .
C168 H168 0.9500 .
C168 C169 1.3900 .
C169 H169 0.9500 .
C170 C171 1.369(4) .
C170 C175 1.400(4) .
C171 H171 0.9500 .
C171 C172 1.394(4) .
C172 H172 0.9500 .
C172 C173 1.398(4) .
C173 C174 1.376(4) .
C173 N50 1.403(3) .
C174 H174 0.9500 .
C174 C175 1.372(4) .
C175 H175 0.9500 .
C176 N50 1.369(4) .
C176 N51 1.375(4) .
C176 O33 1.225(4) .
C177 C178 1.3900 .
C177 C182 1.3900 .
C177 N51 1.420(3) .
C178 H178 0.9500 .
C178 C179 1.3900 .
C179 H179 0.9500 .
C179 C180 1.3900 .
C180 H180 0.9500 .
C180 C181 1.3900 .
C181 H181 0.9500 .
C181 C182 1.3900 .
C182 N52 1.415(4) .
C183 N52 1.326(5) .
C183 N53 1.399(5) .
C183 O34 1.233(4) .
C184 C185 1.3900 .
C184 C189 1.3900 .
C184 N53 1.410(4) .
C185 H185 0.9500 .
C185 C186 1.3900 .
C186 H186 0.9500 .
C186 C187 1.3900 .
C187 C188 1.3900 .
C187 N54 1.432(5) .
C188 H188 0.9500 .
C188 C189 1.3900 .
C189 H189 0.9500 .
C190 C193 1.472(4) .
C190 N55 1.359(4) .
C190 N56 1.328(4) .
C191 C213 1.529(4) .
C191 N55 1.352(4) .
C191 N57 1.283(4) .
C192 C233 1.455(4) .
C192 N56 1.369(4) .
C192 N57 1.356(4) .
C193 C194 1.341(4) .
C193 C198 1.402(4) .
C194 H194 0.9500 .
C194 C195 1.385(4) .
C195 H195 0.9500 .
C195 C196 1.436(4) .
C196 C197 1.375(4) .
C196 N58 1.401(3) .
C197 H197 0.9500 .
C197 C198 1.357(4) .
C198 H198 0.9500 .
C199 N58 1.350(4) .
C199 N59 1.379(4) .
C199 O37 1.231(4) .
C200 C201 1.403(6) .
C200 C205 1.435(5) .
C200 N59 1.413(4) .
C201 H201 0.9500 .
C201 C202 1.402(5) .
C202 H202 0.9500 .
C202 C203 1.387(8) .
C203 H203 0.9500 .
C203 C204 1.345(7) .
C204 H204 0.9500 .
C204 C205 1.374(5) .
C205 N60 1.381(5) .
C206 N60 1.349(4) .
C206 N61 1.387(5) .
C206 O38 1.200(4) .
C207 C208 1.3900 .
C207 C212 1.3900 .
C207 N61 1.432(3) .
C208 H208 0.9500 .
C208 C209 1.3900 .
C209 H209 0.9500 .
C209 C210 1.3900 .
C210 C211 1.3900 .
C210 N62 1.471(4) .
C211 H211 0.9500 .
C211 C212 1.3900 .
C212 H212 0.9500 .
C213 C214 1.385(5) .
C213 C218 1.403(4) .
C214 H214 0.9500 .
C214 C215 1.382(5) .
C215 H215 0.9500 .
C215 C216 1.408(4) .
C216 C217 1.383(4) .
C216 N63 1.393(4) .
C217 H217 0.9500 .
C217 C218 1.389(4) .
C218 H218 0.9500 .
C219 N63 1.396(4) .
C219 N64 1.364(4) .
C219 O41 1.191(4) .
C220 C221 1.414(5) .
C220 C225 1.376(5) .
C220 N64 1.444(4) .
C221 H221 0.9500 .
C221 C222 1.388(5) .
C222 H222 0.9500 .
C222 C223 1.361(6) .
C223 H223 0.9500 .
C223 C224 1.351(6) .
C224 H224 0.9500 .
C224 C225 1.395(5) .
C225 N65 1.417(4) .
C226 N65 1.360(4) .
C226 N66 1.385(5) .
C226 O42 1.233(4) .
C227 C228 1.3900 .
C227 C232 1.3900 .
C227 N66 1.421(3) .
C228 H228 0.9500 .
C228 C229 1.3900 .
C229 H229 0.9500 .
C229 C230 1.3900 .
C230 C231 1.3900 .
C230 N67 1.442(4) .
C231 H231 0.9500 .
C231 C232 1.3900 .
C232 H232 0.9500 .
C233 C234 1.387(4) .
C233 C238 1.400(4) .
C234 H234 0.9500 .
C234 C235 1.348(4) .
C235 H235 0.9500 .
C235 C236 1.414(4) .
C236 C237 1.422(4) .
C236 N68 1.368(4) .
C237 H237 0.9500 .
C237 C238 1.353(4) .
C238 H238 0.9500 .
C239 N68 1.400(4) .
C239 N69 1.364(4) .
C239 O45 1.224(4) .
C240 C241 1.408(5) .
C240 C245 1.410(5) .
C240 N69 1.413(5) .
C241 H241 0.9500 .
C241 C242 1.409(7) .
C242 H242 0.9500 .
C242 C243 1.356(6) .
C243 H243 0.9500 .
C243 C244 1.351(6) .
C244 H244 0.9500 .
C244 C245 1.381(6) .
C245 N70 1.434(5) .
C246 N70 1.390(5) .
C246 N71 1.381(5) .
C246 O46 1.239(5) .
C247 C248 1.3900 .
C247 C252 1.3900 .
C247 N71 1.402(3) .
C248 H248 0.9500 .
C248 C249 1.3900 .
C249 H249 0.9500 .
C249 C250 1.3900 .
C250 C251 1.3900 .
C250 N72 1.403(4) .
C251 H251 0.9500 .
C251 C252 1.3900 .
C252 H252 0.9500 .
C262 C263 1.421(7) .
C262 N7AA 1.526(6) .
C263 C264 1.571(7) .
C264 C265 1.602(9) .
C266 C267 1.581(9) .
C266 N7AA 1.512(6) .
C267 C268 1.637(10) .
C270 C271 1.435(7) .
C270 N7AA 1.545(6) .
C271 C272 1.509(10) .
C272 C273 1.370(10) .
C274 C275 1.478(7) .
C274 N7AA 1.530(7) .
C275 C276 1.546(10) .
C276 C277 1.600(14) .
C278 C279 1.483(7) .
C278 N75 1.573(6) .
C279 C280 1.480(9) .
C280 C281 1.448(10) .
C282 C283 1.515(8) .
C282 N75 1.511(7) .
C283 C284 1.561(11) .
C284 C285 1.603(14) .
C286 C287 1.417(8) .
C286 N75 1.532(6) .
C287 C288 1.480(7) .
C288 C289 1.627(9) .
C290 C291 1.591(8) .
C290 N75 1.526(6) .
C291 C292 1.549(6) .
C294 C295 1.498(8) .
C294 N76 1.568(6) .
C295 C296 1.522(9) .
C296 C297 1.359(10) .
C298 C299 1.548(9) .
C298 N76 1.564(6) .
C299 C300 1.639(9) .
C302 C303 1.433(7) .
C302 N76 1.562(6) .
C303 C304 1.547(8) .
C304 C305 1.572(9) .
C306 C307 1.455(7) .
C306 N76 1.519(7) .
C307 C308 1.550(6) .
C308 C309 1.560(7) .
C311 O70 1.799(9) .
C315 O69 1.845(12) .
O68 K1 2.952(9) .
O68 O67 2.530(12) .
C320 O65 1.861(15) .
C324 O74 1.494(12) .
C324 O73 1.757(10) .
O74 C325 1.454(9) .
C326 C328 0.941(11) .
C326 K2 3.268(9) .
C326 C325 1.979(19) .
C328 C329 1.976(17) .
O82 K3 3.009(7) .
O81 K3 3.088(7) .
O80 K3 3.025(6) .
O80 C337 1.916(19) .
C338 O79 1.855(10) .
C338 C337 1.809(19) .
C340 O79 1.823(13) .
C427 C426 1.831(14) .
C426 C421 1.549(6) .
K1 O28 2.915(5) 7_545
K1 O65 2.826(8) .
K1 O66 3.156(9) .
K1 O67 2.708(6) .
K1 O69 3.119(6) .
K1 O70 3.043(6) .
K2 O48 2.960(4) 7
K2 O72 2.932(7) .
K2 O73 3.044(9) .
K2 O76 3.154(9) .
K3 O16 2.908(5) .
K3 O78 2.877(8) .
K3 O79 2.774(6) .
K3 O83 3.184(9) .
K4 O85 3.217(13) 7
K4 O85 3.217(13) .
K4 C1AA 3.254(11) 7
K4 C1AA 3.254(11) .
K4 C0AA 3.316(10) .
K4 C0AA 3.316(10) 7
N77 C402 1.564(6) .
N77 C406 1.563(6) .
N77 C401 1.526(5) .
N77 C400 1.519(5) .
N22 H22 0.8800 .
N23 H23 0.8800 .
N24 H24 0.8800 .
N25 H25 0.8800 .
N26 O15 1.225(7) .
N26 O16 1.179(7) .
N27 H27 0.8800 .
N28 H28 0.8800 .
N29 H29 0.8800 .
N30 H30 0.8800 .
N31 O19 1.219(7) .
N31 O20 1.175(6) .
N32 H32 0.8800 .
N33 H33 0.8800 .
N34 H34 0.8800 .
N35 H35 0.8800 .
N36 O23 1.223(5) .
N36 O24 1.200(6) .
N40 H40 0.8800 .
N41 H41 0.8800 .
N42 H42 0.8800 .
N43 H43 0.8800 .
N44 O27 1.190(6) .
N44 O28 1.201(7) .
N45 H45 0.8800 .
N46 H46 0.8800 .
N47 H47 0.8800 .
N48 H48 0.8800 .
N49 O31 1.233(6) .
N49 O32 1.171(6) .
N50 H50 0.8800 .
N51 H51 0.8800 .
N52 H52 0.8800 .
N53 H53 0.8800 .
N54 O35 1.216(5) .
N54 O36 1.209(6) .
N58 H58 0.8800 .
N59 H59 0.8800 .
N60 H60 0.8800 .
N61 H61 0.8800 .
N62 O39 1.215(4) .
N62 O40 1.209(5) .
N63 H63 0.8800 .
N64 H64 0.8800 .
N65 H65 0.8800 .
N66 H66 0.8800 .
N67 O43 1.190(5) .
N67 O44 1.221(6) .
N68 H68A 0.8800 .
N69 H69A 0.8800 .
N70 H70 0.8800 .
N71 H71A 0.8800 .
N72 O47 1.195(7) .
N72 O48 1.191(6) .
O28 K1 2.916(5) 7_545
O48 K2 2.960(4) 7
O49 P1 1.5188(18) .
O50 P1 1.5442(18) .
O51 P1 1.546(2) .
O52 P1 1.528(2) .
O86 C1AA 1.822(16) .
C410 C400 1.572(7) .
C412 N78 1.495(7) .
C412 C411 1.277(19) .
N78 C411 1.512(7) .
N78 C425 1.530(6) .
N78 C421 1.499(5) .
C402 C403 1.587(7) .
C407 C406 1.603(6) .
C401 C409 1.570(6) .
C409 C435 2.782(13) .
N82 C441 1.507(6) .
N82 C443 1.498(7) .
C440 C444 1.625(12) .
C442 C441 1.565(7) .
C443 C444 1.603(13) .
N5 H5 0.8800 .
N5 C11 1.401(4) .
N5 C10 1.361(4) .
O1 C10 1.223(3) .
N4 H4 0.8800 .
N4 C7 1.394(3) .
N4 C10 1.362(4) .
N7 H7 0.8800 .
N7 C18 1.405(4) .
N7 C17 1.373(4) .
C18 C19 1.390(4) .
C18 C23 1.397(4) .
N6 H6 0.8800 .
N6 C17 1.364(4) .
N6 C16 1.413(4) .
C17 O2 1.233(4) .
C11 C16 1.404(4) .
C11 C12 1.403(4) .
C19 H19 0.9500 .
C19 C20 1.398(5) .
C8 H8 0.9500 .
C8 C7 1.403(4) .
C8 C9 1.369(4) .
C7 C6 1.370(4) .
C16 C15 1.396(4) .
C15 H15 0.9500 .
C15 C14 1.370(5) .
C12 H12 0.9500 .
C12 C13 1.375(5) .
C14 H14 0.9500 .
C14 C13 1.376(6) .
C13 H13 0.9500 .
O9 C50 1.226(3) .
C31 C36 1.3900 .
C31 C33 1.3900 .
C31 N10 1.412(2) .
C36 C35 1.3900 .
C36 N11 1.411(3) .
C35 H35A 0.9500 .
C35 C32 1.3900 .
C32 H32A 0.9500 .
C32 C34 1.3900 .
C34 H34A 0.9500 .
C34 C33 1.3900 .
C33 H33A 0.9500 .
N14 H14A 0.8800 .
N14 C47 1.421(2) .
N14 C50 1.372(3) .
C48 H48A 0.9500 .
C48 C47 1.3900 .
C48 C45 1.3900 .
C47 C46 1.3900 .
C46 H46A 0.9500 .
C46 C49 1.3900 .
C49 H49 0.9500 .
C49 C44 1.3900 .
C44 C45 1.3900 .
C44 C1 1.481(3) .
C45 H45A 0.9500 .
C50 N15 1.354(4) .
C21 C22 1.404(5) .
C21 C20 1.311(5) .
C21 N8 1.474(5) .
C9 H9 0.9500 .
C9 C4 1.391(4) .
C22 H22A 0.9500 .
C22 C23 1.357(5) .
C51 C56 1.3900 .
C51 C53 1.3900 .
C51 N15 1.431(2) .
C56 C55 1.3900 .
C56 N16 1.409(3) .
C55 H55 0.9500 .
C55 C54 1.3900 .
C54 H54 0.9500 .
C54 C52 1.3900 .
C52 H52A 0.9500 .
C52 C53 1.3900 .
C53 H53A 0.9500 .
C4 C5 1.419(4) .
C4 C3 1.462(4) .
C6 H6A 0.9500 .
C6 C5 1.357(4) .
C23 H23A 0.9500 .
C20 H20 0.9500 .
C5 H5A 0.9500 .
O5 C30 1.229(3) .
N9 H9A 0.8800 .
N9 C27 1.412(3) .
N9 C30 1.374(3) .
N11 H11 0.8800 .
N11 C37 1.379(4) .
O6 C37 1.240(4) .
N10 H10 0.8800 .
N10 C30 1.376(3) .
O10 C57 1.231(4) .
N16 H16 0.8800 .
N16 C57 1.379(4) .
N15 H15A 0.8800 .
N2 C3 1.343(4) .
N2 C1 1.342(4) .
C37 N12 1.365(4) .
C28 H28A 0.9500 .
C28 C27 1.404(4) .
C28 C29 1.373(4) .
N3 C3 1.354(4) .
N3 C2 1.322(4) .
N8 O4 1.192(4) .
N8 O3 1.203(4) .
C27 C26 1.384(4) .
C57 N17 1.362(4) .
C26 H26 0.9500 .
C26 C25 1.371(4) .
N1 C2 1.342(4) .
N1 C1 1.335(4) .
N17 H17 0.8800 .
N17 C59 1.422(4) .
N12 H12A 0.8800 .
N12 C43 1.397(3) .
C38 H38 0.9500 .
C38 C43 1.3900 .
C38 C42 1.3900 .
C43 C40 1.3900 .
C40 H40A 0.9500 .
C40 C39 1.3900 .
C39 H39 0.9500 .
C39 C41 1.3900 .
C41 C42 1.3900 .
C41 N13 1.426(3) .
C42 H42A 0.9500 .
C24 C29 1.357(4) .
C24 C2 1.497(4) .
C24 C25 1.397(4) .
C29 H29A 0.9500 .
C58 H58A 0.9500 .
C58 C60 1.353(5) .
C58 C59 1.385(4) .
C60 H60A 0.9500 .
C60 C63 1.356(5) .
C63 C61 1.390(5) .
C63 N18 1.466(5) .
C61 H61A 0.9500 .
C61 C62 1.364(5) .
C62 H62 0.9500 .
C62 C59 1.388(4) .
C25 H25A 0.9500 .
O7 N13 1.227(4) .
N13 O8 1.225(4) .
O12 N18 1.206(4) .
N18 O11 1.240(4) .
C256 H25B 0.9800 .
C256 H25C 0.9800 .
C256 H25D 0.9800 .
C256 C255 1.497(7) .
C254 H25E 0.9800 .
C254 H25F 0.9800 .
C254 H25G 0.9800 .
C254 C253 1.500(7) .
C258 H25H 0.9800 .
C258 H25I 0.9800 .
C258 H25J 0.9800 .
C258 C257 1.473(8) .
N73 C255 1.578(7) .
N73 C253 1.627(8) .
N73 C257 1.632(8) .
N73 C259 1.531(7) .
C255 H25K 0.9900 .
C255 H25L 0.9900 .
C253 H25M 0.9900 .
C253 H25N 0.9900 .
C257 H25O 0.9900 .
C257 H25P 0.9900 .
P3 O59 1.5439(19) .
P3 O57 1.543(2) .
P3 O60 1.5278(18) .
P3 O58 1.5511(18) .
P4 O64 1.5065(18) .
P4 O61 1.5487(19) .
P4 O63 1.534(2) .
P4 O62 1.5655(19) .
P2 O55 1.529(2) .
P2 O53 1.562(2) .
P2 O54 1.545(2) .
P2 O56 1.535(2) .
C259 H25Q 0.9900 .
C259 H25R 0.9900 .
C259 C260 1.282(16) .
C261 H26A 0.9800 .
C261 H26B 0.9800 .
C261 H26C 0.9800 .
C261 C260 1.342(18) .
C260 H26D 0.9900 .
C260 H26E 0.9900 .

loop_
_geom_torsion_atom_site_label_1
_geom_torsion_atom_site_label_2
_geom_torsion_atom_site_label_3
_geom_torsion_atom_site_label_4
_geom_torsion
_geom_torsion_site_symmetry_4
C64 C67 C68 C69 176.3(3) .
C64 C67 C72 C71 -177.6(3) .
C65 C87 C88 C89 174.7(3) .
C65 C87 C92 C91 -175.3(3) .
C66 C107 C108 C109 175.6(3) .
C66 C107 C112 C111 -174.6(3) .
C67 C64 N19 C65 -179.1(3) .
C67 C64 N21 C66 178.3(3) .
C67 C68 C69 C70 2.4(5) .
C68 C67 C72 C71 1.3(5) .
C68 C69 C70 C71 -0.9(4) .
C68 C69 C70 N22 -179.8(3) .
C69 C70 C71 C72 -0.4(4) .
C69 C70 N22 C73 174.3(3) .
C70 C71 C72 C67 0.2(5) .
C71 C70 N22 C73 -4.5(4) .
C72 C67 C68 C69 -2.6(4) .
C74 C75 C76 C77 0.0 .
C74 C79 N24 C80 142.4(3) .
C75 C74 C79 C78 0.0 .
C75 C74 C79 N24 -178.9(2) .
C75 C74 N23 C73 20.2(4) .
C75 C76 C77 C78 0.0 .
C76 C77 C78 C79 0.0 .
C77 C78 C79 C74 0.0 .
C77 C78 C79 N24 178.9(2) .
C78 C79 N24 C80 -36.5(4) .
C79 C74 C75 C76 0.0 .
C79 C74 N23 C73 -161.7(2) .
C81 C82 C83 C84 0.0 .
C82 C81 C86 C85 0.0 .
C82 C81 N25 C80 -4.2(4) .
C82 C83 C84 C85 0.0 .
C82 C83 C84 N26 -174.0(4) .
C83 C84 C85 C86 0.0 .
C83 C84 N26 O15 -4.1(7) .
C83 C84 N26 O16 -179.0(4) .
C84 C85 C86 C81 0.0 .
C84 N26 O16 K3 -159.1(4) .
C85 C84 N26 O15 -178.3(4) .
C85 C84 N26 O16 6.8(7) .
C86 C81 C82 C83 0.0 .
C86 C81 N25 C80 175.1(3) .
C87 C65 N19 C64 179.8(3) .
C87 C65 N20 C66 -178.9(3) .
C87 C88 C89 C90 0.5(5) .
C88 C87 C92 C91 -0.4(5) .
C88 C89 C90 C91 0.1(5) .
C88 C89 C90 N27 -179.2(3) .
C89 C90 C91 C92 -0.8(4) .
C89 C90 N27 C93 179.1(3) .
C90 C91 C92 C87 0.9(5) .
C91 C90 N27 C93 -0.1(5) .
C92 C87 C88 C89 -0.3(5) .
C94 C95 C96 C97 -2.0(7) .
C94 C99 N29 C100 149.9(4) .
C95 C94 C99 C98 -2.3(5) .
C95 C94 C99 N29 179.0(3) .
C95 C94 N28 C93 28.6(5) .
C95 C96 C97 C98 1.0(7) .
C96 C97 C98 C99 -0.8(8) .
C97 C98 C99 C94 1.5(7) .
C97 C98 C99 N29 -180.0(4) .
C98 C99 N29 C100 -28.7(6) .
C99 C94 C95 C96 2.7(6) .
C99 C94 N28 C93 -155.7(3) .
C101 C102 C103 C104 0.0 .
C102 C101 C106 C105 0.0 .
C102 C101 N30 C100 -16.2(4) .
C102 C103 C104 C105 0.0 .
C102 C103 C104 N31 -178.8(4) .
C103 C104 C105 C106 0.0 .
C103 C104 N31 O19 -5.0(7) .
C103 C104 N31 O20 176.9(4) .
C104 C105 C106 C101 0.0 .
C105 C104 N31 O19 176.2(5) .
C105 C104 N31 O20 -1.9(7) .
C106 C101 C102 C103 0.0 .
C106 C101 N30 C100 166.6(3) .
C107 C66 N20 C65 176.0(2) .
C107 C66 N21 C64 -176.0(3) .
C107 C108 C109 C110 -0.7(5) .
C108 C107 C112 C111 0.4(4) .
C108 C109 C110 C111 0.0(4) .
C108 C109 C110 N32 -177.9(3) .
C109 C110 C111 C112 0.8(4) .
C109 C110 N32 C113 173.4(3) .
C110 C111 C112 C107 -1.0(5) .
C111 C110 N32 C113 -4.4(4) .
C112 C107 C108 C109 0.5(5) .
C114 C115 C116 C117 0.0 .
C114 C119 N34 C120 151.4(2) .
C115 C114 C119 C118 0.0 .
C115 C114 C119 N34 176.2(2) .
C115 C114 N33 C113 27.7(3) .
C115 C116 C117 C118 0.0 .
C116 C117 C118 C119 0.0 .
C117 C118 C119 C114 0.0 .
C117 C118 C119 N34 -176.2(2) .
C118 C119 N34 C120 -32.5(3) .
C119 C114 C115 C116 0.0 .
C119 C114 N33 C113 -156.8(2) .
C121 C122 C123 C124 0.0 .
C122 C121 C126 C125 0.0 .
C122 C121 N35 C120 5.2(4) .
C122 C123 C124 C125 0.0 .
C122 C123 C124 N36 176.8(3) .
C123 C124 C125 C126 0.0 .
C123 C124 N36 O23 1.3(5) .
C123 C124 N36 O24 163.4(5) .
C124 C125 C126 C121 0.0 .
C125 C124 N36 O23 178.1(3) .
C125 C124 N36 O24 -19.8(6) .
C126 C121 C122 C123 0.0 .
C126 C121 N35 C120 -174.3(3) .
C127 C150 C151 C152 -176.5(3) .
C127 C150 C155 C154 175.7(3) .
C128 C170 C171 C172 -175.3(3) .
C128 C170 C175 C174 174.4(3) .
C129 C130 C131 C132 176.3(3) .
C129 C130 C135 C134 -177.5(3) .
C130 C129 N38 C128 176.7(3) .
C130 C129 N39 C127 -178.5(3) .
C130 C131 C132 C133 1.2(5) .
C131 C130 C135 C134 -1.3(4) .
C131 C132 C133 C134 -1.2(4) .
C131 C132 C133 N40 -179.2(3) .
C132 C133 C134 C135 0.0(4) .
C132 C133 N40 C136 173.8(3) .
C133 C134 C135 C130 1.2(5) .
C134 C133 N40 C136 -4.0(4) .
C135 C130 C131 C132 0.1(4) .
C137 C138 C139 C140 1.4(8) .
C137 C142 N42 C143 143.0(4) .
C138 C137 C142 C141 2.1(6) .
C138 C137 C142 N42 -179.6(4) .
C138 C137 N41 C136 19.9(6) .
C138 C139 C140 C141 -2.4(9) .
C139 C140 C141 C142 3.2(8) .
C140 C141 C142 C137 -3.0(6) .
C140 C141 C142 N42 178.7(4) .
C141 C142 N42 C143 -38.8(5) .
C142 C137 C138 C139 -1.4(7) .
C142 C137 N41 C136 -159.7(3) .
C144 C145 C146 C147 0.0 .
C145 C144 C149 C148 0.0 .
C145 C144 N43 C143 -4.6(4) .
C145 C146 C147 C148 0.0 .
C145 C146 C147 N44 -175.5(4) .
C146 C147 C148 C149 0.0 .
C146 C147 N44 O27 3.7(8) .
C146 C147 N44 O28 -178.0(4) .
C147 C148 C149 C144 0.0 .
C147 N44 O28 K1 -156.6(4) 7_545
C148 C147 N44 O27 -171.9(5) .
C148 C147 N44 O28 6.4(7) .
C149 C144 C145 C146 0.0 .
C149 C144 N43 C143 174.1(3) .
C150 C127 N37 C128 -177.5(3) .
C150 C127 N39 C129 -179.8(3) .
C150 C151 C152 C153 2.5(5) .
C151 C150 C155 C154 1.4(5) .
C151 C152 C153 C154 -2.1(5) .
C151 C152 C153 N45 177.3(3) .
C152 C153 C154 C155 1.4(5) .
C152 C153 N45 C156 0.5(5) .
C153 C154 C155 C150 -1.0(5) .
C154 C153 N45 C156 179.9(3) .
C155 C150 C151 C152 -2.1(5) .
C157 C158 C159 C160 -4.2(8) .
C157 C162 N47 C163 146.6(4) .
C158 C157 C162 C161 0.5(6) .
C158 C157 C162 N47 176.9(4) .
C158 C157 N46 C156 28.2(5) .
C158 C159 C160 C161 -0.4(8) .
C159 C160 C161 C162 4.8(8) .
C160 C161 C162 C157 -4.8(7) .
C160 C161 C162 N47 178.9(4) .
C161 C162 N47 C163 -37.1(6) .
C162 C157 C158 C159 4.0(7) .
C162 C157 N46 C156 -156.5(3) .
C164 C165 C166 C167 0.0 .
C165 C164 C169 C168 0.0 .
C165 C164 N48 C163 -17.7(4) .
C165 C166 C167 C168 0.0 .
C165 C166 C167 N49 -175.9(3) .
C166 C167 C168 C169 0.0 .
C166 C167 N49 O31 -8.5(6) .
C166 C167 N49 O32 -179.6(4) .
C167 C168 C169 C164 0.0 .
C168 C167 N49 O31 175.4(4) .
C168 C167 N49 O32 4.3(6) .
C169 C164 C165 C166 0.0 .
C169 C164 N48 C163 166.7(3) .
C170 C128 N37 C127 175.6(3) .
C170 C128 N38 C129 -176.5(3) .
C170 C171 C172 C173 1.9(4) .
C171 C170 C175 C174 -0.4(5) .
C171 C172 C173 C174 -2.1(4) .
C171 C172 C173 N50 177.6(3) .
C172 C173 C174 C175 1.2(4) .
C172 C173 N50 C176 -6.2(4) .
C173 C174 C175 C170 0.1(5) .
C174 C173 N50 C176 173.5(3) .
C175 C170 C171 C172 -0.6(4) .
C177 C178 C179 C180 0.0 .
C177 C182 N52 C183 150.9(2) .
C178 C177 C182 C181 0.0 .
C178 C177 C182 N52 175.3(2) .
C178 C177 N51 C176 27.8(3) .
C178 C179 C180 C181 0.0 .
C179 C180 C181 C182 0.0 .
C180 C181 C182 C177 0.0 .
C180 C181 C182 N52 -175.2(2) .
C181 C182 N52 C183 -33.9(3) .
C182 C177 C178 C179 0.0 .
C182 C177 N51 C176 -156.1(2) .
C184 C185 C186 C187 0.0 .
C185 C184 C189 C188 0.0 .
C185 C184 N53 C183 5.7(4) .
C185 C186 C187 C188 0.0 .
C185 C186 C187 N54 177.2(3) .
C186 C187 C188 C189 0.0 .
C186 C187 N54 O35 -2.0(6) .
C186 C187 N54 O36 173.8(4) .
C187 C188 C189 C184 0.0 .
C188 C187 N54 O35 175.1(3) .
C188 C187 N54 O36 -9.2(5) .
C189 C184 C185 C186 0.0 .
C189 C184 N53 C183 -174.5(3) .
C190 C193 C194 C195 -175.2(3) .
C190 C193 C198 C197 175.2(3) .
C191 C213 C214 C215 175.7(3) .
C191 C213 C218 C217 -175.7(3) .
C192 C233 C234 C235 175.2(3) .
C192 C233 C238 C237 -175.7(3) .
C193 C190 N55 C191 175.6(2) .
C193 C190 N56 C192 -175.8(2) .
C193 C194 C195 C196 -0.8(4) .
C194 C193 C198 C197 -2.2(4) .
C194 C195 C196 C197 -0.6(4) .
C194 C195 C196 N58 179.7(3) .
C195 C196 C197 C198 0.6(4) .
C195 C196 N58 C199 -8.2(4) .
C196 C197 C198 C193 0.9(5) .
C197 C196 N58 C199 172.1(3) .
C198 C193 C194 C195 2.1(5) .
C200 C201 C202 C203 -1.6(6) .
C200 C205 N60 C206 151.9(3) .
C201 C200 C205 C204 -0.2(5) .
C201 C200 C205 N60 175.7(3) .
C201 C200 N59 C199 28.2(4) .
C201 C202 C203 C204 1.2(6) .
C202 C203 C204 C205 -0.2(7) .
C203 C204 C205 C200 -0.2(6) .
C203 C204 C205 N60 -176.0(4) .
C204 C205 N60 C206 -32.3(5) .
C205 C200 C201 C202 1.1(5) .
C205 C200 N59 C199 -155.9(3) .
C207 C208 C209 C210 0.0 .
C208 C207 C212 C211 0.0 .
C208 C207 N61 C206 4.9(4) .
C208 C209 C210 C211 0.0 .
C208 C209 C210 N62 179.8(3) .
C209 C210 C211 C212 0.0 .
C209 C210 N62 O39 -6.6(6) .
C209 C210 N62 O40 171.4(6) .
C210 C211 C212 C207 0.0 .
C211 C210 N62 O39 173.2(4) .
C211 C210 N62 O40 -8.8(8) .
C212 C207 C208 C209 0.0 .
C212 C207 N61 C206 -175.2(3) .
C213 C191 N55 C190 -178.4(2) .
C213 C191 N57 C192 -179.8(2) .
C213 C214 C215 C216 -1.3(5) .
C214 C213 C218 C217 -1.4(4) .
C214 C215 C216 C217 0.7(5) .
C214 C215 C216 N63 -178.7(3) .
C215 C216 C217 C218 -0.5(4) .
C215 C216 N63 C219 178.5(3) .
C216 C217 C218 C213 0.9(4) .
C217 C216 N63 C219 -0.9(4) .
C218 C213 C214 C215 1.6(5) .
C220 C221 C222 C223 -4.5(6) .
C220 C225 N65 C226 145.5(4) .
C221 C220 C225 C224 0.1(5) .
C221 C220 C225 N65 178.0(3) .
C221 C220 N64 C219 26.7(5) .
C221 C222 C223 C224 3.4(7) .
C222 C223 C224 C225 -0.5(7) .
C223 C224 C225 C220 -1.3(6) .
C223 C224 C225 N65 -179.1(4) .
C224 C225 N65 C226 -36.7(5) .
C225 C220 C221 C222 2.7(5) .
C225 C220 N64 C219 -155.3(3) .
C227 C228 C229 C230 0.0 .
C228 C227 C232 C231 0.0 .
C228 C227 N66 C226 -12.1(4) .
C228 C229 C230 C231 0.0 .
C228 C229 C230 N67 -179.8(3) .
C229 C230 C231 C232 0.0 .
C229 C230 N67 O43 177.3(4) .
C229 C230 N67 O44 -6.7(6) .
C230 C231 C232 C227 0.0 .
C231 C230 N67 O43 -2.5(6) .
C231 C230 N67 O44 173.5(4) .
C232 C227 C228 C229 0.0 .
C232 C227 N66 C226 170.3(3) .
C233 C192 N56 C190 178.1(3) .
C233 C192 N57 C191 -179.5(3) .
C233 C234 C235 C236 2.8(4) .
C234 C233 C238 C237 1.1(4) .
C234 C235 C236 C237 -3.3(4) .
C234 C235 C236 N68 -180.0(3) .
C235 C236 C237 C238 2.8(4) .
C235 C236 N68 C239 175.1(3) .
C236 C237 C238 C233 -1.8(4) .
C237 C236 N68 C239 -1.2(4) .
C238 C233 C234 C235 -1.6(4) .
C240 C241 C242 C243 -6.1(7) .
C240 C245 N70 C246 144.1(3) .
C241 C240 C245 C244 -1.2(5) .
C241 C240 C245 N70 177.8(3) .
C241 C240 N69 C239 22.6(5) .
C241 C242 C243 C244 7.9(7) .
C242 C243 C244 C245 -6.3(7) .
C243 C244 C245 C240 2.9(6) .
C243 C244 C245 N70 -176.0(4) .
C244 C245 N70 C246 -36.9(5) .
C245 C240 C241 C242 2.8(6) .
C245 C240 N69 C239 -161.3(3) .
C247 C248 C249 C250 0.0 .
C248 C247 C252 C251 0.0 .
C248 C247 N71 C246 -7.5(4) .
C248 C249 C250 C251 0.0 .
C248 C249 C250 N72 -175.4(4) .
C249 C250 C251 C252 0.0 .
C249 C250 N72 O47 -2.4(8) .
C249 C250 N72 O48 -175.9(5) .
C250 C251 C252 C247 0.0 .
C250 N72 O48 K2 -158.3(4) 7
C251 C250 N72 O47 -177.8(5) .
C251 C250 N72 O48 8.6(8) .
C252 C247 C248 C249 0.0 .
C252 C247 N71 C246 172.3(3) .
C262 C263 C264 C265 167.1(5) .
C263 C262 N7AA C266 -51.6(8) .
C263 C262 N7AA C270 -177.3(5) .
C263 C262 N7AA C274 64.9(6) .
C267 C266 N7AA C262 -64.4(6) .
C267 C266 N7AA C270 59.5(5) .
C267 C266 N7AA C274 -176.5(4) .
C270 C271 C272 C273 80.7(7) .
C271 C270 N7AA C262 -171.9(6) .
C271 C270 N7AA C266 63.6(7) .
C271 C270 N7AA C274 -59.6(6) .
C274 C275 C276 C277 -111.2(7) .
C275 C274 N7AA C262 70.9(5) .
C275 C274 N7AA C266 -171.4(5) .
C275 C274 N7AA C270 -46.1(6) .
C278 C279 C280 C281 79.7(7) .
C279 C278 N75 C282 -56.1(6) .
C279 C278 N75 C286 -174.4(5) .
C279 C278 N75 C290 65.1(6) .
C282 C283 C284 C285 -88.8(7) .
C283 C282 N75 C278 -59.3(6) .
C283 C282 N75 C286 59.2(6) .
C283 C282 N75 C290 179.2(5) .
C286 C287 C288 C289 172.6(5) .
C287 C286 N75 C278 178.9(5) .
C287 C286 N75 C282 60.4(6) .
C287 C286 N75 C290 -60.0(6) .
C291 C290 N75 C278 58.7(5) .
C291 C290 N75 C282 179.2(4) .
C291 C290 N75 C286 -61.3(6) .
C294 C295 C296 C297 81.4(7) .
C295 C294 N76 C298 70.5(6) .
C295 C294 N76 C302 -173.9(5) .
C295 C294 N76 C306 -55.2(5) .
C299 C298 N76 C294 55.6(6) .
C299 C298 N76 C302 -59.3(5) .
C299 C298 N76 C306 -178.6(4) .
C302 C303 C304 C305 170.0(5) .
C303 C302 N76 C294 178.0(5) .
C303 C302 N76 C298 -64.1(5) .
C303 C302 N76 C306 57.1(6) .
C306 C307 C308 C309 -89.1(5) .
C307 C306 N76 C294 -53.3(5) .
C307 C306 N76 C298 -178.2(4) .
C307 C306 N76 C302 63.6(5) .
C324 O74 C325 C326 157.9(9) .
O74 C324 O73 K2 15.8(6) .
C427 C426 C421 N78 121.2(12) .
K2 C326 C328 C329 106.6(11) .
N77 C401 C409 C435 -131.7(18) .
N19 C64 C67 C68 -2.4(4) .
N19 C64 C67 C72 176.5(3) .
N19 C64 N21 C66 -0.8(4) .
N19 C65 C87 C88 -178.7(3) .
N19 C65 C87 C92 -4.1(4) .
N19 C65 N20 C66 0.8(4) .
N20 C65 C87 C88 1.1(4) .
N20 C65 C87 C92 175.7(3) .
N20 C65 N19 C64 0.0(4) .
N20 C66 C107 C108 -177.5(3) .
N20 C66 C107 C112 -2.6(4) .
N20 C66 N21 C64 1.8(4) .
N21 C64 C67 C68 178.4(3) .
N21 C64 C67 C72 -2.7(4) .
N21 C64 N19 C65 0.0(4) .
N21 C66 C107 C108 0.6(4) .
N21 C66 C107 C112 175.4(3) .
N21 C66 N20 C65 -1.8(4) .
N22 C70 C71 C72 178.4(3) .
N22 C73 N23 C74 -178.7(2) .
N23 C73 N22 C70 -175.6(2) .
N23 C74 C75 C76 178.09(19) .
N23 C74 C79 C78 -178.14(19) .
N23 C74 C79 N24 2.9(3) .
N24 C80 N25 C81 179.2(3) .
N25 C80 N24 C79 -178.6(3) .
N25 C81 C82 C83 179.3(2) .
N25 C81 C86 C85 -179.36(19) .
N26 C84 C85 C86 174.4(4) .
N27 C90 C91 C92 178.4(3) .
N27 C93 N28 C94 -174.7(3) .
N28 C93 N27 C90 176.5(2) .
N28 C94 C95 C96 178.5(4) .
N28 C94 C99 C98 -178.2(3) .
N28 C94 C99 N29 3.1(5) .
N29 C100 N30 C101 169.3(3) .
N30 C100 N29 C99 -177.8(3) .
N30 C101 C102 C103 -177.0(2) .
N30 C101 C106 C105 177.32(19) .
N31 C104 C105 C106 178.8(3) .
N32 C110 C111 C112 178.5(3) .
N32 C113 N33 C114 -177.6(2) .
N33 C113 N32 C110 -176.5(2) .
N33 C114 C115 C116 175.41(15) .
N33 C114 C119 C118 -175.53(15) .
N33 C114 C119 N34 0.6(2) .
N34 C120 N35 C121 -173.3(3) .
N35 C120 N34 C119 177.4(2) .
N35 C121 C122 C123 -179.54(19) .
N35 C121 C126 C125 179.56(18) .
N36 C124 C125 C126 -176.8(3) .
N37 C127 C150 C151 176.9(3) .
N37 C127 C150 C155 2.6(4) .
N37 C127 N39 C129 -1.7(4) .
N37 C128 C170 C171 -4.8(4) .
N37 C128 C170 C175 -179.4(3) .
N37 C128 N38 C129 5.6(4) .
N38 C128 C170 C171 177.1(3) .
N38 C128 C170 C175 2.5(4) .
N38 C128 N37 C127 -6.4(4) .
N38 C129 C130 C131 179.5(3) .
N38 C129 C130 C135 -4.5(4) .
N38 C129 N39 C127 0.5(4) .
N39 C127 C150 C151 -4.8(4) .
N39 C127 C150 C155 -179.1(3) .
N39 C127 N37 C128 4.4(4) .
N39 C129 C130 C131 -1.5(4) .
N39 C129 C130 C135 174.6(3) .
N39 C129 N38 C128 -2.4(4) .
N40 C133 C134 C135 177.8(3) .
N40 C136 N41 C137 -177.6(3) .
N41 C136 N40 C133 -176.8(2) .
N41 C137 C138 C139 179.0(4) .
N41 C137 C142 C141 -178.2(4) .
N41 C137 C142 N42 0.1(5) .
N42 C143 N43 C144 179.0(3) .
N43 C143 N42 C142 -177.5(3) .
N43 C144 C145 C146 178.7(2) .
N43 C144 C149 C148 -178.80(18) .
N44 C147 C148 C149 175.7(4) .
N45 C153 C154 C155 -178.0(3) .
N45 C156 N46 C157 -175.3(3) .
N46 C156 N45 C153 177.1(3) .
N46 C157 C158 C159 179.4(4) .
N46 C157 C162 C161 -175.0(4) .
N46 C157 C162 N47 1.4(6) .
N47 C163 N48 C164 172.1(3) .
N48 C163 N47 C162 -175.4(3) .
N48 C164 C165 C166 -175.4(2) .
N48 C164 C169 C168 175.8(2) .
N49 C167 C168 C169 176.2(3) .
N50 C173 C174 C175 -178.5(3) .
N50 C176 N51 C177 -176.8(2) .
N51 C176 N50 C173 -176.8(2) .
N51 C177 C178 C179 176.04(16) .
N51 C177 C182 C181 -176.15(16) .
N51 C177 C182 N52 -0.9(2) .
N52 C183 N53 C184 -172.4(3) .
N53 C183 N52 C182 177.1(2) .
N53 C184 C185 C186 179.77(19) .
N53 C184 C189 C188 -179.79(18) .
N54 C187 C188 C189 -176.9(4) .
N55 C190 C193 C194 -1.4(4) .
N55 C190 C193 C198 -178.6(3) .
N55 C190 N56 C192 2.3(4) .
N55 C191 C213 C214 2.0(4) .
N55 C191 C213 C218 176.0(3) .
N55 C191 N57 C192 1.0(4) .
N56 C190 C193 C194 176.8(3) .
N56 C190 C193 C198 -0.5(4) .
N56 C190 N55 C191 -2.5(4) .
N56 C192 C233 C234 179.6(3) .
N56 C192 C233 C238 -3.7(4) .
N56 C192 N57 C191 -1.3(4) .
N57 C191 C213 C214 -177.3(3) .
N57 C191 C213 C218 -3.3(4) .
N57 C191 N55 C190 0.8(4) .
N57 C192 C233 C234 -2.1(4) .
N57 C192 C233 C238 174.6(3) .
N57 C192 N56 C190 -0.2(4) .
N58 C196 C197 C198 -179.7(3) .
N58 C199 N59 C200 -175.3(2) .
N59 C199 N58 C196 -175.9(2) .
N59 C200 C201 C202 177.0(3) .
N59 C200 C205 C204 -176.3(3) .
N59 C200 C205 N60 -0.4(4) .
N60 C206 N61 C207 -173.0(2) .
N61 C206 N60 C205 176.8(3) .
N61 C207 C208 C209 179.96(17) .
N61 C207 C212 C211 -179.96(16) .
N62 C210 C211 C212 -179.8(3) .
N63 C216 C217 C218 178.9(3) .
N63 C219 N64 C220 -174.0(2) .
N64 C219 N63 C216 177.5(2) .
N64 C220 C221 C222 -179.3(3) .
N64 C220 C225 C224 -177.9(3) .
N64 C220 C225 N65 0.0(5) .
N65 C226 N66 C227 172.4(3) .
N66 C226 N65 C225 -177.7(3) .
N66 C227 C228 C229 -177.6(2) .
N66 C227 C232 C231 177.71(19) .
N67 C230 C231 C232 179.8(3) .
N68 C236 C237 C238 179.1(3) .
N68 C239 N69 C240 179.9(3) .
N69 C239 N68 C236 -176.6(2) .
N69 C240 C241 C242 178.9(4) .
N69 C240 C245 C244 -177.5(3) .
N69 C240 C245 N70 1.5(5) .
N70 C246 N71 C247 179.9(3) .
N71 C246 N70 C245 -176.2(3) .
N71 C247 C248 C249 179.8(2) .
N71 C247 C252 C251 -179.78(18) .
N72 C250 C251 C252 175.5(4) .
N7AA C262 C263 C264 167.6(5) .
N7AA C266 C267 C268 -169.6(4) .
N7AA C270 C271 C272 -147.4(5) .
N7AA C274 C275 C276 167.8(6) .
N75 C278 C279 C280 -149.8(5) .
N75 C282 C283 C284 176.9(6) .
N75 C286 C287 C288 169.0(5) .
N75 C290 C291 C292 -172.9(4) .
N76 C294 C295 C296 -148.2(4) .
N76 C298 C299 C300 -168.8(4) .
N76 C302 C303 C304 169.0(4) .
N76 C306 C307 C308 175.0(4) .
O13 C73 N22 C70 4.2(5) .
O13 C73 N23 C74 1.5(5) .
O14 C80 N24 C79 0.4(6) .
O14 C80 N25 C81 0.1(6) .
O15 N26 O16 K3 26.5(8) .
O17 C93 N27 C90 -2.4(5) .
O17 C93 N28 C94 4.3(5) .
O18 C100 N29 C99 -1.0(6) .
O18 C100 N30 C101 -7.7(6) .
O21 C113 N32 C110 1.4(4) .
O21 C113 N33 C114 4.5(4) .
O22 C120 N34 C119 -4.5(5) .
O22 C120 N35 C121 8.5(5) .
O25 C136 N40 C133 4.8(5) .
O25 C136 N41 C137 0.7(6) .
O26 C143 N42 C142 -0.3(6) .
O26 C143 N43 C144 1.7(6) .
O27 N44 O28 K1 21.7(8) 7_545
O29 C156 N45 C153 -3.8(5) .
O29 C156 N46 C157 5.6(5) .
O30 C163 N47 C162 5.6(7) .
O30 C163 N48 C164 -8.9(6) .
O33 C176 N50 C173 3.3(4) .
O33 C176 N51 C177 3.1(4) .
O34 C183 N52 C182 -2.6(5) .
O34 C183 N53 C184 7.4(5) .
O37 C199 N58 C196 5.3(5) .
O37 C199 N59 C200 3.6(4) .
O38 C206 N60 C205 -5.1(5) .
O38 C206 N61 C207 8.8(5) .
O41 C219 N63 C216 -1.1(5) .
O41 C219 N64 C220 4.7(5) .
O42 C226 N65 C225 9.6(6) .
O42 C226 N66 C227 -14.5(6) .
O45 C239 N68 C236 1.8(5) .
O45 C239 N69 C240 1.5(5) .
O46 C246 N70 C245 -2.6(5) .
O46 C246 N71 C247 6.2(5) .
O47 N72 O48 K2 28.1(9) 7
O73 C324 O74 C325 -159.8(8) .
C325 C326 C328 C329 -168.0(6) .
O79 C338 C337 O80 55(2) .
C337 C338 O79 C340 62(3) .
C337 C338 O79 K3 -64(2) .
C412 N78 C421 C426 -153.4(13) .
C402 N77 C401 C409 -20.8(19) .
C402 N77 C400 C410 14.7(11) .
C406 N77 C402 C403 32.3(14) .
C406 N77 C401 C409 120(2) .
C406 N77 C400 C410 -141.8(9) .
C401 N77 C402 C403 -176.4(11) .
C401 N77 C400 C410 82.8(8) .
C411 C412 N78 C425 -175.8(9) .
C411 C412 N78 C421 -49.5(12) .
C411 N78 C421 C426 170.2(11) .
C425 N78 C411 C412 7.8(16) .
C425 N78 C421 C426 -29.7(15) .
C400 N77 C402 C403 -121.9(11) .
C400 N77 C401 C409 -149.9(19) .
C421 N78 C411 C412 150.4(8) .
N82 C443 C444 C440 87.7(9) .
C441 N82 C443 C444 178.8(7) .
C443 N82 C441 C442 -157.6(8) .
N5 C11 C16 N6 -2.1(5) .
N5 C11 C16 C15 -177.2(3) .
N5 C11 C12 C13 -178.7(4) .
N4 C7 C6 C5 -178.4(3) .
N7 C18 C19 C20 -178.8(3) .
N7 C18 C23 C22 176.3(3) .
C18 N7 C17 N6 -169.3(3) .
C18 N7 C17 O2 10.5(5) .
C18 C19 C20 C21 4.8(5) .
N6 C16 C15 C14 -179.2(4) .
C17 N7 C18 C19 -165.5(3) .
C17 N7 C18 C23 17.3(5) .
C17 N6 C16 C11 157.8(3) .
C17 N6 C16 C15 -27.3(5) .
C11 N5 C10 O1 6.7(5) .
C11 N5 C10 N4 -174.8(3) .
C11 C16 C15 C14 -4.2(6) .
C11 C12 C13 C14 -4.2(7) .
C19 C18 C23 C22 -0.8(5) .
C8 C7 C6 C5 3.2(5) .
C8 C9 C4 C5 1.8(5) .
C8 C9 C4 C3 -172.9(3) .
C7 N4 C10 N5 179.0(3) .
C7 N4 C10 O1 -2.5(5) .
C7 C8 C9 C4 -0.4(5) .
C7 C6 C5 C4 -1.8(6) .
C16 N6 C17 N7 177.8(3) .
C16 N6 C17 O2 -2.0(5) .
C16 C11 C12 C13 2.2(6) .
C16 C15 C14 C13 2.3(7) .
C10 N5 C11 C16 -159.6(3) .
C10 N5 C11 C12 21.3(5) .
C10 N4 C7 C8 -2.7(5) .
C10 N4 C7 C6 179.1(3) .
C15 C14 C13 C12 2.0(7) .
C12 C11 C16 N6 177.0(3) .
C12 C11 C16 C15 1.9(5) .
O9 C50 N15 C51 3.4(5) .
C31 C36 C35 C32 0.0 .
C31 C36 N11 C37 156.5(2) .
C31 N10 C30 O5 4.6(5) .
C31 N10 C30 N9 -175.6(2) .
C36 C31 C33 C34 0.0 .
C36 C31 N10 C30 -161.1(2) .
C36 C35 C32 C34 0.0 .
C36 N11 C37 O6 -2.2(5) .
C36 N11 C37 N12 177.7(2) .
C35 C36 N11 C37 -25.5(3) .
C35 C32 C34 C33 0.0 .
C32 C34 C33 C31 0.0 .
C33 C31 C36 C35 0.0 .
C33 C31 C36 N11 178.0(2) .
C33 C31 N10 C30 20.6(3) .
N14 C47 C46 C49 178.21(17) .
N14 C50 N15 C51 -174.5(2) .
C48 C47 C46 C49 0.0 .
C47 N14 C50 O9 0.1(5) .
C47 N14 C50 N15 178.1(2) .
C47 C48 C45 C44 0.0 .
C47 C46 C49 C44 0.0 .
C46 C49 C44 C45 0.0 .
C46 C49 C44 C1 -174.2(2) .
C49 C44 C45 C48 0.0 .
C49 C44 C1 N2 -8.0(4) .
C49 C44 C1 N1 166.3(2) .
C45 C48 C47 N14 -178.36(16) .
C45 C48 C47 C46 0.0 .
C45 C44 C1 N2 177.9(2) .
C45 C44 C1 N1 -7.9(4) .
C50 N14 C47 C48 176.4(2) .
C50 N14 C47 C46 -1.9(3) .
C21 C22 C23 C18 -0.2(5) .
C9 C8 C7 N4 179.6(3) .
C9 C8 C7 C6 -2.1(5) .
C9 C4 C5 C6 -0.8(5) .
C9 C4 C3 N2 168.1(3) .
C9 C4 C3 N3 -6.0(5) .
C22 C21 C20 C19 -5.8(6) .
C22 C21 N8 O4 0.7(5) .
C22 C21 N8 O3 177.6(4) .
C51 C56 C55 C54 0.0 .
C51 C56 N16 C57 156.8(2) .
C56 C51 C53 C52 0.0 .
C56 C51 N15 C50 -160.0(3) .
C56 C55 C54 C52 0.0 .
C56 N16 C57 O10 -2.6(5) .
C56 N16 C57 N17 177.3(3) .
C55 C56 N16 C57 -25.4(3) .
C55 C54 C52 C53 0.0 .
C54 C52 C53 C51 0.0 .
C53 C51 C56 C55 0.0 .
C53 C51 C56 N16 177.8(2) .
C53 C51 N15 C50 22.2(3) .
C23 C18 C19 C20 -1.4(5) .
C20 C21 C22 C23 3.5(6) .
C20 C21 N8 O4 176.0(4) .
C20 C21 N8 O3 -7.1(5) .
C5 C4 C3 N2 -6.5(5) .
C5 C4 C3 N3 179.4(3) .
N9 C27 C26 C25 -177.4(3) .
N11 C36 C35 C32 -178.0(2) .
N11 C37 N12 C43 -169.4(2) .
O6 C37 N12 C43 10.5(5) .
N10 C31 C36 C35 -178.32(16) .
N10 C31 C36 N11 -0.3(2) .
N10 C31 C33 C34 178.28(16) .
O10 C57 N17 C59 10.0(5) .
N16 C56 C55 C54 -177.8(2) .
N16 C57 N17 C59 -170.0(3) .
N15 C51 C56 C55 -177.74(16) .
N15 C51 C56 N16 0.1(3) .
N15 C51 C53 C52 177.70(17) .
C37 N12 C43 C38 18.1(4) .
C37 N12 C43 C40 -164.8(2) .
C28 C27 C26 C25 3.6(5) .
N8 C21 C22 C23 178.9(3) .
N8 C21 C20 C19 179.1(3) .
C27 N9 C30 O5 -1.9(5) .
C27 N9 C30 N10 178.3(3) .
C27 C28 C29 C24 1.4(5) .
C27 C26 C25 C24 -1.1(5) .
C30 N9 C27 C28 -1.1(5) .
C30 N9 C27 C26 180.0(3) .
C57 N17 C59 C58 -164.5(3) .
C57 N17 C59 C62 18.2(5) .
C3 C4 C5 C6 174.1(3) .
C3 N2 C1 C44 171.6(3) .
C3 N2 C1 N1 -2.2(5) .
C3 N3 C2 N1 1.2(5) .
C3 N3 C2 C24 -173.8(3) .
N12 C43 C40 C39 -177.18(18) .
C38 C43 C40 C39 0.0 .
C43 C38 C42 C41 0.0 .
C43 C40 C39 C41 0.0 .
C40 C39 C41 C42 0.0 .
C40 C39 C41 N13 177.4(2) .
C39 C41 C42 C38 0.0 .
C39 C41 N13 O7 0.6(4) .
C39 C41 N13 O8 176.4(3) .
C42 C38 C43 N12 176.94(19) .
C42 C38 C43 C40 0.0 .
C42 C41 N13 O7 178.0(3) .
C42 C41 N13 O8 -6.2(4) .
C29 C28 C27 N9 177.4(3) .
C29 C28 C27 C26 -3.7(5) .
C29 C24 C2 N3 167.1(3) .
C29 C24 C2 N1 -8.5(5) .
C29 C24 C25 C26 -1.3(5) .
C2 N3 C3 C4 172.2(3) .
C2 N3 C3 N2 -1.5(5) .
C2 N1 C1 C44 -171.7(3) .
C2 N1 C1 N2 2.0(5) .
C2 C24 C29 C28 -173.6(3) .
C2 C24 C25 C26 173.5(3) .
C58 C60 C63 C61 0.0(6) .
C58 C60 C63 N18 179.0(4) .
C60 C58 C59 N17 -176.3(3) .
C60 C58 C59 C62 1.1(5) .
C60 C63 C61 C62 -0.5(6) .
C60 C63 N18 O12 -3.2(6) .
C60 C63 N18 O11 177.0(4) .
C63 C61 C62 C59 1.3(6) .
C61 C63 N18 O12 175.8(4) .
C61 C63 N18 O11 -4.0(6) .
C61 C62 C59 N17 175.7(3) .
C61 C62 C59 C58 -1.6(5) .
C59 C58 C60 C63 -0.3(6) .
C1 C44 C45 C48 174.2(2) .
C1 N2 C3 C4 -171.6(3) .
C1 N2 C3 N3 1.9(5) .
C1 N1 C2 N3 -1.5(5) .
C1 N1 C2 C24 173.6(3) .
C25 C24 C29 C28 1.1(5) .
C25 C24 C2 N3 -7.6(5) .
C25 C24 C2 N1 176.8(3) .
N13 C41 C42 C38 -177.4(2) .
N18 C63 C61 C62 -179.6(4) .
N73 C259 C260 C261 171.7(7) .
C255 N73 C253 C254 -167.9(5) .
C255 N73 C257 C258 -63.9(7) .
C255 N73 C259 C260 -22.9(15) .
C253 N73 C255 C256 -64.1(6) .
C253 N73 C257 C258 -170.0(5) .
C253 N73 C259 C260 105.9(10) .
C257 N73 C255 C256 -171.4(5) .
C257 N73 C253 C254 -61.4(6) .
C257 N73 C259 C260 -144.7(9) .
C259 N73 C255 C256 66.7(10) .
C259 N73 C253 C254 47.1(7) .
C259 N73 C257 C258 77.4(7) .
